data_4126149
loop_
_publ_author_name
'Akine, Shigehisa'
'Miyashita, Masato'
'Nabeshima, Tatsuya'

_publ_section_title
;
 A Metallo-molecular Cage That Can Close the Apertures with Coordination
 Bonds.
;
_journal_issue 13
_journal_name_full 'Journal of the American Chemical Society'
_journal_page_first 4631
_journal_page_last 4634
_journal_paper_doi 10.1021/jacs.7b00840
_journal_volume 139
_journal_year 2017
_chemical_formula_moiety C217.50H196B3Co3F72N12O15.50
_chemical_formula_sum 'C217.5 H196 B3 Co3 F72 N12 O15.5'
_chemical_formula_weight 4803.08
_chemical_name_common '[LCo3(C6H16N2)3]_3TFPB_2H2O_1.5MeOH'
_chemical_name_systematic
; 
 ? 
;
_space_group_IT_number 2
_symmetry_cell_setting triclinic
_symmetry_space_group_name_Hall '-P 1'
_symmetry_space_group_name_H-M 'P -1'
_atom_sites_solution_hydrogens geom
_atom_sites_solution_primary direct
_atom_sites_solution_secondary difmap
_audit_creation_method SHELXL-97
_cell_angle_alpha 85.8030(10)
_cell_angle_beta 82.6610(10)
_cell_angle_gamma 74.2470(10)
_cell_formula_units_Z 2
_cell_length_a 19.2543(4)
_cell_length_b 20.7309(4)
_cell_length_c 29.5488(6)
_cell_measurement_reflns_used 81717
_cell_measurement_temperature 120
_cell_measurement_theta_max 27.39
_cell_measurement_theta_min 1.02
_cell_volume 11249.5(4)
_computing_cell_refinement 'APEX2 (Bruker AXS, 2009)'
_computing_data_collection 'APEX2 (Bruker AXS, 2009)'
_computing_data_reduction 'APEX2 (Bruker AXS, 2009)'
_computing_molecular_graphics ORTEP-3
_computing_publication_material ORTEP-3
_computing_structure_refinement 'SHELXL-97 (Sheldrick, 1997)'
_computing_structure_solution 'SHELXS-97 (Sheldrick, 1997)'
_diffrn_ambient_temperature 120
_diffrn_detector_area_resol_mean 8.333
_diffrn_measured_fraction_theta_full 0.982
_diffrn_measured_fraction_theta_max 0.982
_diffrn_measurement_device_type 'Bruker APEXII CCD area detector'
_diffrn_measurement_method 'phi and omega scans'
_diffrn_radiation_monochromator 'multilayer confocal mirror'
_diffrn_radiation_source 'fine-focus rotating anode'
_diffrn_radiation_type MoK\a
_diffrn_radiation_wavelength 0.71073
_diffrn_reflns_av_R_equivalents 0.0430
_diffrn_reflns_av_sigmaI/netI 0.0881
_diffrn_reflns_limit_h_max 24
_diffrn_reflns_limit_h_min -23
_diffrn_reflns_limit_k_max 23
_diffrn_reflns_limit_k_min -26
_diffrn_reflns_limit_l_max 37
_diffrn_reflns_limit_l_min -38
_diffrn_reflns_number 81717
_diffrn_reflns_theta_full 27.39
_diffrn_reflns_theta_max 27.39
_diffrn_reflns_theta_min 1.02
_diffrn_standards_decay_% 0
_diffrn_standards_interval_count 0
_diffrn_standards_interval_time 0
_diffrn_standards_number 0
_exptl_absorpt_coefficient_mu 0.340
_exptl_absorpt_correction_T_max 0.9832
_exptl_absorpt_correction_T_min 0.9049
_exptl_absorpt_correction_type empirical
_exptl_absorpt_process_details 'SADABS (Sheldrick, 1996)'
_exptl_crystal_colour 'dark red'
_exptl_crystal_density_diffrn 1.418
_exptl_crystal_density_method 'not measured'
_exptl_crystal_description prismatic
_exptl_crystal_F_000 4906
_exptl_crystal_size_max 0.30
_exptl_crystal_size_mid 0.15
_exptl_crystal_size_min 0.05
_refine_diff_density_max 1.119
_refine_diff_density_min -0.565
_refine_diff_density_rms 0.086
_refine_ls_extinction_method none
_refine_ls_goodness_of_fit_ref 1.093
_refine_ls_hydrogen_treatment mixed
_refine_ls_matrix_type full
_refine_ls_number_parameters 3537
_refine_ls_number_reflns 50235
_refine_ls_number_restraints 1094
_refine_ls_restrained_S_all 1.107
_refine_ls_R_factor_all 0.1469
_refine_ls_R_factor_gt 0.0791
_refine_ls_shift/su_max 0.001
_refine_ls_shift/su_mean 0.000
_refine_ls_structure_factor_coef Fsqd
_refine_ls_weighting_details 'calc w=1/[\s^2^(Fo^2^)+(0.0576P)^2^+23.6731P] where P=(Fo^2^+2Fc^2^)/3'
_refine_ls_weighting_scheme calc
_refine_ls_wR_factor_gt 0.1801
_refine_ls_wR_factor_ref 0.2166
_reflns_number_gt 27484
_reflns_number_total 50235
_reflns_threshold_expression >2sigma(I)
_cod_data_source_file ja7b00840_si_002.cif
_cod_data_source_block miy068
_cod_original_sg_symbol_H-M P-1
_cod_original_formula_sum 'C217.50 H196 B3 Co3 F72 N12 O15.50'
_cod_database_code 4126149

loop_
_symmetry_equiv_pos_as_xyz
'x, y, z'
'-x, -y, -z'

loop_
_atom_site_label
_atom_site_type_symbol
_atom_site_fract_x
_atom_site_fract_y
_atom_site_fract_z
_atom_site_U_iso_or_equiv
_atom_site_adp_type
_atom_site_occupancy
_atom_site_symmetry_multiplicity
_atom_site_calc_flag
_atom_site_refinement_flags
_atom_site_disorder_assembly
_atom_site_disorder_group
Co1 Co 0.82240(3) 0.63365(3) 0.10441(2) 0.03485(15) Uani 1 1 d . C .
Co2 Co 0.87207(3) 0.62186(3) 0.390390(19) 0.02937(14) Uani 1 1 d . . .
Co3 Co 0.58377(3) 0.92812(3) 0.30044(2) 0.03127(14) Uani 1 1 d . C .
C1 C 0.6872(2) 0.6036(2) 0.24585(14) 0.0281(9) Uani 1 1 d . . .
C2 C 0.6942(2) 0.5972(2) 0.29242(14) 0.0281(9) Uani 1 1 d . . .
H1 H 0.7264 0.5581 0.3041 0.034 Uiso 1 1 calc R . .
C3 C 0.6551(2) 0.6467(2) 0.32226(13) 0.0258(8) Uani 1 1 d . . .
C4 C 0.6079(2) 0.70299(19) 0.30426(14) 0.0258(8) Uani 1 1 d . . .
H2 H 0.5799 0.7367 0.3243 0.031 Uiso 1 1 calc R . .
C5 C 0.6005(2) 0.7117(2) 0.25763(14) 0.0275(9) Uani 1 1 d . . .
C6 C 0.6412(2) 0.6616(2) 0.22894(14) 0.0286(9) Uani 1 1 d . . .
H3 H 0.6374 0.6671 0.1971 0.034 Uiso 1 1 calc R . .
C7 C 0.8590(2) 0.7989(2) 0.19232(15) 0.0328(10) Uani 1 1 d . . .
C8 C 0.9077(2) 0.7412(2) 0.20909(14) 0.0318(9) Uani 1 1 d . . .
H4 H 0.9310 0.7059 0.1891 0.038 Uiso 1 1 calc R . .
C9 C 0.9222(2) 0.7349(2) 0.25395(14) 0.0304(9) Uani 1 1 d . . .
C10 C 0.8863(2) 0.7873(2) 0.28305(15) 0.0313(9) Uani 1 1 d . . .
H5 H 0.8960 0.7837 0.3140 0.038 Uiso 1 1 calc R . .
C11 C 0.8374(2) 0.8437(2) 0.26780(14) 0.0310(9) Uani 1 1 d . . .
C12 C 0.8235(2) 0.8494(2) 0.22228(15) 0.0325(9) Uani 1 1 d . . .
H6 H 0.7895 0.8881 0.2116 0.039 Uiso 1 1 calc R . .
C13 C 0.7205(2) 0.5458(2) 0.21571(14) 0.0324(10) Uani 1 1 d . . .
C14 C 0.7534(2) 0.5555(2) 0.17047(15) 0.0338(10) Uani 1 1 d . . .
C15 C 0.7756(2) 0.4982(2) 0.14267(15) 0.0369(10) Uani 1 1 d . . .
C16 C 0.7682(3) 0.4352(2) 0.16010(16) 0.0418(11) Uani 1 1 d . . .
H7 H 0.7825 0.3985 0.1404 0.050 Uiso 1 1 calc R . .
C17 C 0.7410(3) 0.4246(2) 0.20449(16) 0.0396(11) Uani 1 1 d . . .
C18 C 0.7158(2) 0.4823(2) 0.23114(15) 0.0355(10) Uani 1 1 d . . .
H8 H 0.6943 0.4770 0.2615 0.043 Uiso 1 1 calc R . .
O1 O 0.76373(17) 0.61404(15) 0.15739(10) 0.0380(7) Uani 1 1 d . . .
C19 C 0.7358(3) 0.3563(2) 0.22558(17) 0.0480(13) Uani 1 1 d . . .
C20 C 0.6566(3) 0.3576(3) 0.2397(2) 0.0600(15) Uani 1 1 d . . .
H9 H 0.6537 0.3136 0.2531 0.090 Uiso 1 1 calc R . .
H10 H 0.6299 0.3680 0.2128 0.090 Uiso 1 1 calc R . .
H11 H 0.6353 0.3919 0.2623 0.090 Uiso 1 1 calc R . .
C21 C 0.7765(3) 0.3402(3) 0.2678(2) 0.0599(15) Uani 1 1 d . . .
H12 H 0.7732 0.2963 0.2812 0.090 Uiso 1 1 calc R . .
H13 H 0.7548 0.3746 0.2902 0.090 Uiso 1 1 calc R . .
H14 H 0.8276 0.3392 0.2591 0.090 Uiso 1 1 calc R . .
C22 C 0.7686(4) 0.3002(3) 0.1921(2) 0.077(2) Uani 1 1 d . . .
H15 H 0.7643 0.2573 0.2068 0.116 Uiso 1 1 calc R . .
H16 H 0.8199 0.2980 0.1831 0.116 Uiso 1 1 calc R . .
H17 H 0.7425 0.3094 0.1650 0.116 Uiso 1 1 calc R . .
C23 C 0.8076(2) 0.5021(2) 0.09666(15) 0.0394(11) Uani 1 1 d . . .
H18 H 0.8150 0.4637 0.0791 0.047 Uiso 1 1 calc R . .
N1 N 0.8275(2) 0.55230(19) 0.07642(12) 0.0367(9) Uani 1 1 d . . .
C24 C 0.8670(2) 0.5477(2) 0.03228(15) 0.0364(10) Uani 1 1 d . . .
C25 C 0.8850(2) 0.4911(2) 0.00530(15) 0.0400(11) Uani 1 1 d . . .
H19 H 0.8675 0.4531 0.0152 0.048 Uiso 1 1 calc R . .
C26 C 0.9281(3) 0.4913(2) -0.03568(15) 0.0408(11) Uani 1 1 d . . .
C27 C 0.9524(3) 0.5480(2) -0.05077(15) 0.0394(11) Uani 1 1 d . . .
C28 C 0.9342(2) 0.6041(2) -0.02468(15) 0.0388(11) Uani 1 1 d . . .
H20 H 0.9507 0.6424 -0.0351 0.047 Uiso 1 1 calc R . .
C29 C 0.8911(2) 0.6036(2) 0.01739(14) 0.0365(10) Uani 1 1 d . . .
O2 O 0.95021(19) 0.43871(17) -0.06408(11) 0.0486(9) Uani 1 1 d . . .
C30 C 0.9322(3) 0.3773(3) -0.04861(19) 0.0582(15) Uani 1 1 d . . .
H21 H 0.9507 0.3441 -0.0722 0.087 Uiso 1 1 calc R . .
H22 H 0.8793 0.3857 -0.0426 0.087 Uiso 1 1 calc R . .
H23 H 0.9542 0.3601 -0.0205 0.087 Uiso 1 1 calc R . .
O3 O 0.99638(18) 0.54230(17) -0.09140(10) 0.0456(8) Uani 1 1 d . . .
C31 C 1.0179(3) 0.6007(3) -0.10967(16) 0.0493(13) Uani 1 1 d . . .
H24 H 1.0491 0.5903 -0.1385 0.074 Uiso 1 1 calc R . .
H25 H 1.0447 0.6148 -0.0879 0.074 Uiso 1 1 calc R . .
H26 H 0.9747 0.6370 -0.1151 0.074 Uiso 1 1 calc R . .
N2 N 0.8724(2) 0.65632(19) 0.04857(12) 0.0355(8) Uani 1 1 d . . .
C32 C 0.8807(2) 0.7153(2) 0.03667(15) 0.0362(10) Uani 1 1 d . . .
H27 H 0.8953 0.7235 0.0053 0.043 Uiso 1 1 calc R . .
C33 C 0.8698(2) 0.7690(2) 0.06640(14) 0.0351(10) Uani 1 1 d . . .
C34 C 0.8500(2) 0.7603(2) 0.11418(15) 0.0347(10) Uani 1 1 d . . .
C35 C 0.8579(2) 0.8106(2) 0.14219(15) 0.0328(10) Uani 1 1 d . . .
C36 C 0.8730(2) 0.8681(2) 0.12257(15) 0.0383(11) Uani 1 1 d . . .
H28 H 0.8752 0.9016 0.1421 0.046 Uiso 1 1 calc R . .
C37 C 0.8855(3) 0.8801(2) 0.07505(16) 0.0428(11) Uani 1 1 d . . .
C38 C 0.8853(3) 0.8291(2) 0.04807(16) 0.0409(11) Uani 1 1 d . . .
H29 H 0.8959 0.8343 0.0159 0.049 Uiso 1 1 calc R . .
O4 O 0.82654(17) 0.71076(14) 0.13335(10) 0.0373(7) Uani 1 1 d . . .
C39 C 0.9009(3) 0.9470(3) 0.05766(18) 0.0557(14) Uani 1 1 d . . .
C40 C 0.9204(4) 0.9484(3) 0.00538(19) 0.0675(17) Uani 1 1 d . . .
H30 H 0.9649 0.9130 -0.0027 0.101 Uiso 1 1 calc R . .
H31 H 0.9282 0.9921 -0.0050 0.101 Uiso 1 1 calc R . .
H32 H 0.8807 0.9408 -0.0093 0.101 Uiso 1 1 calc R . .
C41 C 0.9639(4) 0.9582(3) 0.0793(2) 0.0735(19) Uani 1 1 d . . .
H33 H 1.0077 0.9222 0.0712 0.110 Uiso 1 1 calc R . .
H34 H 0.9523 0.9583 0.1126 0.110 Uiso 1 1 calc R . .
H35 H 0.9723 1.0015 0.0682 0.110 Uiso 1 1 calc R . .
C42 C 0.8311(4) 1.0032(3) 0.0701(2) 0.0737(19) Uani 1 1 d . . .
H36 H 0.7911 0.9956 0.0556 0.110 Uiso 1 1 calc R . .
H37 H 0.8391 1.0466 0.0592 0.110 Uiso 1 1 calc R . .
H38 H 0.8187 1.0029 0.1033 0.110 Uiso 1 1 calc R . .
C43 C 0.6561(2) 0.63667(19) 0.37306(14) 0.0267(9) Uani 1 1 d . . .
C44 C 0.7214(2) 0.62537(19) 0.39383(14) 0.0260(8) Uani 1 1 d . . .
C45 C 0.7164(2) 0.6103(2) 0.44166(14) 0.0271(9) Uani 1 1 d . . .
C46 C 0.6487(2) 0.6123(2) 0.46731(14) 0.0283(9) Uani 1 1 d . . .
H39 H 0.6472 0.6022 0.4992 0.034 Uiso 1 1 calc R . .
C47 C 0.5853(2) 0.62836(19) 0.44775(14) 0.0260(8) Uani 1 1 d . . .
C48 C 0.5912(2) 0.63929(19) 0.40011(14) 0.0256(8) Uani 1 1 d . . .
H40 H 0.5481 0.6491 0.3856 0.031 Uiso 1 1 calc R . .
O5 O 0.78076(14) 0.63090(14) 0.36900(9) 0.0301(6) Uani 1 1 d . . .
C49 C 0.5112(2) 0.6356(2) 0.47592(14) 0.0301(9) Uani 1 1 d . . .
C50 C 0.4680(2) 0.5946(2) 0.45573(16) 0.0388(11) Uani 1 1 d . . .
H41 H 0.4210 0.5995 0.4742 0.058 Uiso 1 1 calc R . .
H42 H 0.4953 0.5472 0.4558 0.058 Uiso 1 1 calc R . .
H43 H 0.4603 0.6109 0.4243 0.058 Uiso 1 1 calc R . .
C51 C 0.4690(2) 0.7101(2) 0.47474(17) 0.0411(11) Uani 1 1 d . . .
H44 H 0.4965 0.7365 0.4876 0.062 Uiso 1 1 calc R . .
H45 H 0.4216 0.7156 0.4928 0.062 Uiso 1 1 calc R . .
H46 H 0.4622 0.7256 0.4431 0.062 Uiso 1 1 calc R . .
C52 C 0.5188(2) 0.6121(2) 0.52566(15) 0.0399(11) Uani 1 1 d . . .
H47 H 0.5464 0.6378 0.5390 0.060 Uiso 1 1 calc R . .
H48 H 0.5444 0.5643 0.5271 0.060 Uiso 1 1 calc R . .
H49 H 0.4705 0.6191 0.5428 0.060 Uiso 1 1 calc R . .
C53 C 0.7766(2) 0.5959(2) 0.46707(14) 0.0302(9) Uani 1 1 d . . .
H50 H 0.7679 0.5847 0.4987 0.036 Uiso 1 1 calc R . .
N3 N 0.84285(17) 0.59644(17) 0.45140(12) 0.0297(8) Uani 1 1 d . . .
C54 C 0.8974(2) 0.5894(2) 0.48071(14) 0.0296(9) Uani 1 1 d . . .
C55 C 0.8888(2) 0.5785(2) 0.52811(15) 0.0323(9) Uani 1 1 d . . .
H51 H 0.8436 0.5744 0.5434 0.039 Uiso 1 1 calc R . .
C56 C 0.9466(2) 0.5738(2) 0.55259(15) 0.0329(10) Uani 1 1 d . . .
C57 C 1.0138(2) 0.5806(2) 0.53012(15) 0.0326(10) Uani 1 1 d . . .
C58 C 1.0218(2) 0.5924(2) 0.48371(15) 0.0334(10) Uani 1 1 d . . .
H52 H 1.0664 0.5982 0.4686 0.040 Uiso 1 1 calc R . .
C59 C 0.9637(2) 0.5958(2) 0.45861(14) 0.0309(9) Uani 1 1 d . . .
O6 O 0.94510(16) 0.56276(16) 0.59873(10) 0.0403(7) Uani 1 1 d . . .
C60 C 0.8754(3) 0.5712(3) 0.62488(16) 0.0463(12) Uani 1 1 d . . .
H53 H 0.8818 0.5621 0.6573 0.069 Uiso 1 1 calc R . .
H54 H 0.8509 0.5400 0.6149 0.069 Uiso 1 1 calc R . .
H55 H 0.8460 0.6174 0.6203 0.069 Uiso 1 1 calc R . .
O7 O 1.06669(16) 0.57575(16) 0.55778(10) 0.0395(7) Uani 1 1 d . . .
C61 C 1.1330(2) 0.5888(3) 0.53695(17) 0.0448(12) Uani 1 1 d . . .
H56 H 1.1663 0.5844 0.5601 0.067 Uiso 1 1 calc R . .
H57 H 1.1228 0.6344 0.5232 0.067 Uiso 1 1 calc R . .
H58 H 1.1553 0.5565 0.5132 0.067 Uiso 1 1 calc R . .
N4 N 0.96535(18) 0.60738(18) 0.41071(12) 0.0321(8) Uani 1 1 d . . .
C62 C 1.0258(2) 0.5983(2) 0.38380(16) 0.0359(10) Uani 1 1 d . . .
H59 H 1.0699 0.5807 0.3970 0.043 Uiso 1 1 calc R . .
C63 C 1.0305(2) 0.6129(2) 0.33600(15) 0.0350(10) Uani 1 1 d . . .
C64 C 0.9685(2) 0.6487(2) 0.31454(14) 0.0298(9) Uani 1 1 d . . .
C65 C 0.9811(2) 0.6799(2) 0.27097(15) 0.0322(9) Uani 1 1 d . . .
C66 C 1.0500(2) 0.6616(2) 0.24688(16) 0.0373(10) Uani 1 1 d . . .
H60 H 1.0570 0.6799 0.2168 0.045 Uiso 1 1 calc R . .
C67 C 1.1102(2) 0.6168(2) 0.26527(17) 0.0421(11) Uani 1 1 d . A .
C68 C 1.0999(2) 0.5970(2) 0.31003(16) 0.0375(10) Uani 1 1 d . . .
H61 H 1.1407 0.5715 0.3244 0.045 Uiso 1 1 calc R . .
O8 O 0.90144(14) 0.65519(14) 0.33224(9) 0.0314(6) Uani 1 1 d . . .
C69 C 1.1850(3) 0.5951(3) 0.2363(2) 0.0648(14) Uani 1 1 d U . .
C70 C 1.2400(13) 0.5477(16) 0.2603(10) 0.071(6) Uani 0.268(11) 1 d PU A 1
H62 H 1.2310 0.5565 0.2930 0.107 Uiso 0.268(11) 1 calc PR A 1
H63 H 1.2881 0.5528 0.2482 0.107 Uiso 0.268(11) 1 calc PR A 1
H64 H 1.2379 0.5019 0.2559 0.107 Uiso 0.268(11) 1 calc PR A 1
C71 C 1.2111(16) 0.6547(15) 0.2161(12) 0.098(8) Uani 0.268(11) 1 d PU A 1
H65 H 1.1702 0.6894 0.2055 0.147 Uiso 0.268(11) 1 calc PR A 1
H66 H 1.2484 0.6405 0.1903 0.147 Uiso 0.268(11) 1 calc PR A 1
H67 H 1.2318 0.6727 0.2394 0.147 Uiso 0.268(11) 1 calc PR A 1
C72 C 1.1734(13) 0.5572(18) 0.1931(9) 0.087(7) Uani 0.268(11) 1 d PU A 1
H68 H 1.1421 0.5894 0.1734 0.131 Uiso 0.268(11) 1 calc PR A 1
H69 H 1.1506 0.5212 0.2039 0.131 Uiso 0.268(11) 1 calc PR A 1
H70 H 1.2206 0.5381 0.1757 0.131 Uiso 0.268(11) 1 calc PR A 1
C73 C 1.2159(8) 0.5215(6) 0.2432(5) 0.130(5) Uani 0.732(11) 1 d PU A 2
H71 H 1.1860 0.4975 0.2305 0.194 Uiso 0.732(11) 1 calc PR A 2
H72 H 1.2167 0.5101 0.2760 0.194 Uiso 0.732(11) 1 calc PR A 2
H73 H 1.2656 0.5085 0.2278 0.194 Uiso 0.732(11) 1 calc PR A 2
C74 C 1.2351(5) 0.6317(8) 0.2565(4) 0.118(4) Uani 0.732(11) 1 d PU A 2
H74 H 1.2436 0.6136 0.2875 0.177 Uiso 0.732(11) 1 calc PR A 2
H75 H 1.2113 0.6799 0.2575 0.177 Uiso 0.732(11) 1 calc PR A 2
H76 H 1.2816 0.6245 0.2372 0.177 Uiso 0.732(11) 1 calc PR A 2
C75 C 1.1837(5) 0.6170(6) 0.1878(3) 0.079(3) Uani 0.732(11) 1 d PU A 2
H77 H 1.1469 0.6016 0.1750 0.119 Uiso 0.732(11) 1 calc PR A 2
H78 H 1.2315 0.5980 0.1711 0.119 Uiso 0.732(11) 1 calc PR A 2
H79 H 1.1720 0.6661 0.1851 0.119 Uiso 0.732(11) 1 calc PR A 2
C76 C 0.5419(2) 0.7683(2) 0.24148(14) 0.0293(9) Uani 1 1 d . . .
C77 C 0.5327(2) 0.8340(2) 0.25658(14) 0.0301(9) Uani 1 1 d . . .
C78 C 0.4643(2) 0.8808(2) 0.25258(15) 0.0328(10) Uani 1 1 d . . .
C79 C 0.4147(2) 0.8658(2) 0.22635(15) 0.0359(10) Uani 1 1 d . . .
H80 H 0.3701 0.8985 0.2230 0.043 Uiso 1 1 calc R . .
C80 C 0.4284(2) 0.8063(2) 0.20569(15) 0.0356(10) Uani 1 1 d . B .
C81 C 0.4918(2) 0.7574(2) 0.21570(14) 0.0327(10) Uani 1 1 d . . .
H81 H 0.5005 0.7142 0.2039 0.039 Uiso 1 1 calc R . .
O9 O 0.58645(15) 0.84736(14) 0.27352(10) 0.0343(7) Uani 1 1 d . . .
C82 C 0.3760(3) 0.7916(3) 0.17521(18) 0.0515(11) Uani 1 1 d U . .
C83 C 0.3564(7) 0.7242(5) 0.1946(5) 0.080(3) Uani 0.635(11) 1 d PU B 1
H82 H 0.3228 0.7138 0.1758 0.120 Uiso 0.635(11) 1 calc PR B 1
H83 H 0.3336 0.7300 0.2262 0.120 Uiso 0.635(11) 1 calc PR B 1
H84 H 0.4009 0.6873 0.1938 0.120 Uiso 0.635(11) 1 calc PR B 1
C84 C 0.4152(6) 0.7775(7) 0.1279(3) 0.081(3) Uani 0.635(11) 1 d PU B 1
H85 H 0.3823 0.7678 0.1082 0.121 Uiso 0.635(11) 1 calc PR B 1
H86 H 0.4575 0.7387 0.1295 0.121 Uiso 0.635(11) 1 calc PR B 1
H87 H 0.4312 0.8168 0.1152 0.121 Uiso 0.635(11) 1 calc PR B 1
C85 C 0.3054(7) 0.8460(7) 0.1747(5) 0.079(3) Uani 0.635(11) 1 d PU B 1
H88 H 0.2743 0.8333 0.1550 0.119 Uiso 0.635(11) 1 calc PR B 1
H89 H 0.3156 0.8883 0.1629 0.119 Uiso 0.635(11) 1 calc PR B 1
H90 H 0.2805 0.8515 0.2058 0.119 Uiso 0.635(11) 1 calc PR B 1
C86 C 0.3930(10) 0.7235(9) 0.1607(7) 0.066(4) Uani 0.365(11) 1 d PU B 2
H91 H 0.3568 0.7194 0.1414 0.099 Uiso 0.365(11) 1 calc PR B 2
H92 H 0.3924 0.6929 0.1876 0.099 Uiso 0.365(11) 1 calc PR B 2
H93 H 0.4413 0.7119 0.1434 0.099 Uiso 0.365(11) 1 calc PR B 2
C87 C 0.3819(10) 0.8410(10) 0.1296(5) 0.067(4) Uani 0.365(11) 1 d PU B 2
H94 H 0.3736 0.8872 0.1389 0.100 Uiso 0.365(11) 1 calc PR B 2
H95 H 0.3452 0.8390 0.1100 0.100 Uiso 0.365(11) 1 calc PR B 2
H96 H 0.4304 0.8262 0.1128 0.100 Uiso 0.365(11) 1 calc PR B 2
C88 C 0.2990(10) 0.8189(10) 0.1934(7) 0.053(4) Uani 0.365(11) 1 d PU B 2
H97 H 0.2905 0.8660 0.2004 0.080 Uiso 0.365(11) 1 calc PR B 2
H98 H 0.2878 0.7932 0.2213 0.080 Uiso 0.365(11) 1 calc PR B 2
H99 H 0.2676 0.8154 0.1705 0.080 Uiso 0.365(11) 1 calc PR B 2
C89 C 0.4413(2) 0.9399(2) 0.27747(16) 0.0366(10) Uani 1 1 d . . .
H100 H 0.3929 0.9664 0.2761 0.044 Uiso 1 1 calc R . .
N5 N 0.48173(19) 0.96100(17) 0.30225(13) 0.0351(8) Uani 1 1 d . . .
C90 C 0.4535(2) 1.0172(2) 0.33014(16) 0.0376(10) Uani 1 1 d . . .
C91 C 0.3797(2) 1.0473(2) 0.34159(17) 0.0416(11) Uani 1 1 d . . .
H101 H 0.3442 1.0294 0.3313 0.050 Uiso 1 1 calc R . .
C92 C 0.3584(2) 1.1029(2) 0.36774(17) 0.0407(11) Uani 1 1 d . . .
C93 C 0.4120(2) 1.1288(2) 0.38284(15) 0.0362(10) Uani 1 1 d . . .
C94 C 0.4838(2) 1.0987(2) 0.37236(15) 0.0358(10) Uani 1 1 d . . .
H102 H 0.5193 1.1161 0.3831 0.043 Uiso 1 1 calc R . .
C95 C 0.5054(2) 1.0420(2) 0.34570(16) 0.0352(10) Uani 1 1 d . . .
O10 O 0.28808(17) 1.13634(17) 0.38088(13) 0.0526(9) Uani 1 1 d . . .
C96 C 0.2335(3) 1.1134(3) 0.3626(2) 0.074(2) Uani 1 1 d . . .
H103 H 0.1852 1.1407 0.3739 0.111 Uiso 1 1 calc R . .
H104 H 0.2381 1.0663 0.3722 0.111 Uiso 1 1 calc R . .
H105 H 0.2403 1.1176 0.3291 0.111 Uiso 1 1 calc R . .
O11 O 0.38492(17) 1.18468(15) 0.40831(11) 0.0429(8) Uani 1 1 d . . .
C97 C 0.4359(3) 1.2190(2) 0.41869(18) 0.0469(12) Uani 1 1 d . . .
H106 H 0.4103 1.2579 0.4368 0.070 Uiso 1 1 calc R . .
H107 H 0.4601 1.2340 0.3902 0.070 Uiso 1 1 calc R . .
H108 H 0.4723 1.1885 0.4362 0.070 Uiso 1 1 calc R . .
N6 N 0.57816(19) 1.00593(17) 0.33221(12) 0.0337(8) Uani 1 1 d . . .
C98 C 0.6337(2) 1.0233(2) 0.34313(15) 0.0349(10) Uani 1 1 d . . .
H109 H 0.6233 1.0625 0.3603 0.042 Uiso 1 1 calc R . .
C99 C 0.7080(2) 0.9899(2) 0.33216(15) 0.0336(10) Uani 1 1 d . . .
C100 C 0.7311(2) 0.9299(2) 0.30769(14) 0.0310(9) Uani 1 1 d . . .
C101 C 0.8071(2) 0.9030(2) 0.29708(14) 0.0310(9) Uani 1 1 d . . .
C102 C 0.8549(2) 0.9343(2) 0.31140(14) 0.0334(10) Uani 1 1 d . . .
H110 H 0.9054 0.9150 0.3037 0.040 Uiso 1 1 calc R . .
C103 C 0.8333(2) 0.9929(2) 0.33677(15) 0.0347(10) Uani 1 1 d . . .
C104 C 0.7601(2) 1.0199(2) 0.34578(15) 0.0353(10) Uani 1 1 d . . .
H111 H 0.7432 1.0603 0.3618 0.042 Uiso 1 1 calc R . .
O12 O 0.68672(15) 0.89723(14) 0.29617(10) 0.0332(7) Uani 1 1 d . . .
C105 C 0.8905(2) 1.0240(2) 0.35118(17) 0.0402(11) Uani 1 1 d . . .
C106 C 0.8572(3) 1.0856(3) 0.3780(2) 0.074(2) Uani 1 1 d . . .
H112 H 0.8957 1.1037 0.3862 0.110 Uiso 1 1 calc R . .
H113 H 0.8288 1.0740 0.4059 0.110 Uiso 1 1 calc R . .
H114 H 0.8253 1.1192 0.3595 0.110 Uiso 1 1 calc R . .
C107 C 0.9376(3) 1.0418(3) 0.3088(2) 0.0640(16) Uani 1 1 d . . .
H115 H 0.9737 1.0620 0.3182 0.096 Uiso 1 1 calc R . .
H116 H 0.9067 1.0739 0.2889 0.096 Uiso 1 1 calc R . .
H117 H 0.9623 1.0011 0.2923 0.096 Uiso 1 1 calc R . .
C108 C 0.9410(3) 0.9716(3) 0.3798(2) 0.0710(18) Uani 1 1 d . . .
H118 H 0.9778 0.9909 0.3893 0.106 Uiso 1 1 calc R . .
H119 H 0.9650 0.9324 0.3616 0.106 Uiso 1 1 calc R . .
H120 H 0.9126 0.9579 0.4070 0.106 Uiso 1 1 calc R . .
N7 N 0.9137(2) 0.59064(18) 0.13040(12) 0.0374(9) Uani 1 1 d . . .
H121 H 0.9393 0.5557 0.1124 0.045 Uiso 1 1 calc R . .
H122 H 0.9408 0.6213 0.1285 0.045 Uiso 1 1 calc R . .
C109 C 0.9078(3) 0.5641(2) 0.17851(15) 0.0425(11) Uani 1 1 d . . .
H123 H 0.8816 0.5288 0.1805 0.051 Uiso 1 1 calc R . .
H124 H 0.8782 0.6008 0.1980 0.051 Uiso 1 1 calc R . .
C110 C 0.9795(3) 0.5353(3) 0.19742(16) 0.0443(12) Uani 1 1 d . . .
H125 H 1.0076 0.5692 0.1939 0.053 Uiso 1 1 calc R . .
H126 H 1.0079 0.4959 0.1799 0.053 Uiso 1 1 calc R . .
C111 C 0.9681(3) 0.5141(3) 0.24796(17) 0.0492(13) Uani 1 1 d . . .
H127 H 1.0163 0.4955 0.2589 0.059 Uiso 1 1 calc R . .
H128 H 0.9433 0.5547 0.2653 0.059 Uiso 1 1 calc R . .
C112 C 0.9243(3) 0.4630(2) 0.25912(16) 0.0473(12) Uani 1 1 d . . .
H129 H 0.9497 0.4216 0.2427 0.057 Uiso 1 1 calc R . .
H130 H 0.8765 0.4809 0.2476 0.057 Uiso 1 1 calc R . .
C113 C 0.9122(3) 0.4446(2) 0.31026(16) 0.0490(13) Uani 1 1 d . . .
H131 H 0.9599 0.4271 0.3221 0.059 Uiso 1 1 calc R . .
H132 H 0.8870 0.4085 0.3144 0.059 Uiso 1 1 calc R . .
C114 C 0.8671(3) 0.5049(2) 0.33796(16) 0.0427(11) Uani 1 1 d . . .
H133 H 0.8459 0.5419 0.3165 0.051 Uiso 1 1 calc R . .
H134 H 0.8264 0.4919 0.3569 0.051 Uiso 1 1 calc R . .
N8 N 0.90856(19) 0.52984(18) 0.36788(12) 0.0355(8) Uani 1 1 d . . .
H135 H 0.9541 0.5263 0.3526 0.043 Uiso 1 1 calc R . .
H136 H 0.9144 0.5009 0.3931 0.043 Uiso 1 1 calc R . .
N9 N 0.84074(18) 0.71816(17) 0.40362(12) 0.0331(8) Uani 1 1 d . . .
H137 H 0.8827 0.7307 0.4050 0.040 Uiso 1 1 calc R . .
H138 H 0.8214 0.7399 0.3780 0.040 Uiso 1 1 calc R . .
C115 C 0.7900(2) 0.7488(2) 0.44280(15) 0.0343(10) Uani 1 1 d . . .
H139 H 0.8136 0.7364 0.4712 0.041 Uiso 1 1 calc R . .
H140 H 0.7463 0.7316 0.4460 0.041 Uiso 1 1 calc R . .
C116 C 0.7678(2) 0.8248(2) 0.43575(16) 0.0369(10) Uani 1 1 d . . .
H141 H 0.8112 0.8416 0.4359 0.044 Uiso 1 1 calc R . .
H142 H 0.7507 0.8361 0.4052 0.044 Uiso 1 1 calc R . .
C117 C 0.7087(2) 0.8613(2) 0.47123(16) 0.0400(11) Uani 1 1 d . . .
H143 H 0.6959 0.9098 0.4625 0.048 Uiso 1 1 calc R . .
H144 H 0.7287 0.8560 0.5009 0.048 Uiso 1 1 calc R . .
C118 C 0.6389(2) 0.8377(2) 0.47768(16) 0.0391(11) Uani 1 1 d . . .
H145 H 0.6483 0.7944 0.4954 0.047 Uiso 1 1 calc R . .
H146 H 0.6008 0.8706 0.4961 0.047 Uiso 1 1 calc R . .
C119 C 0.6098(2) 0.8288(2) 0.43371(15) 0.0351(10) Uani 1 1 d . . .
H147 H 0.6442 0.7905 0.4178 0.042 Uiso 1 1 calc R . .
H148 H 0.5630 0.8172 0.4416 0.042 Uiso 1 1 calc R . .
C120 C 0.5982(2) 0.8900(2) 0.40108(15) 0.0344(10) Uani 1 1 d . . .
H149 H 0.5595 0.9273 0.4152 0.041 Uiso 1 1 calc R . .
H150 H 0.6434 0.9047 0.3951 0.041 Uiso 1 1 calc R . .
N10 N 0.57726(19) 0.87446(18) 0.35752(12) 0.0346(8) Uani 1 1 d . . .
H151 H 0.5297 0.8728 0.3634 0.041 Uiso 1 1 calc R . .
H152 H 0.6043 0.8315 0.3512 0.041 Uiso 1 1 calc R . .
N11 N 0.5980(3) 0.9740(2) 0.24096(15) 0.0553(11) Uani 1 1 d U . .
H153 H 0.5807 1.0188 0.2471 0.066 Uiso 0.511(8) 1 calc PR C 1
H154 H 0.6476 0.9664 0.2353 0.066 Uiso 0.511(8) 1 calc PR C 1
H155 H 0.5526 0.9969 0.2336 0.066 Uiso 0.489(8) 1 calc PR C 2
H156 H 0.6214 1.0059 0.2454 0.066 Uiso 0.489(8) 1 calc PR C 2
C121 C 0.5760(8) 0.9702(7) 0.1969(4) 0.071(3) Uani 0.511(8) 1 d PU C 1
H157 H 0.5372 1.0117 0.1917 0.085 Uiso 0.511(8) 1 calc PR C 1
H158 H 0.5533 0.9325 0.1988 0.085 Uiso 0.511(8) 1 calc PR C 1
C122 C 0.6294(11) 0.9617(8) 0.1548(6) 0.091(4) Uani 0.511(8) 1 d PU C 1
H159 H 0.6700 0.9799 0.1600 0.109 Uiso 0.511(8) 1 calc PR C 1
H160 H 0.6053 0.9887 0.1293 0.109 Uiso 0.511(8) 1 calc PR C 1
C123 C 0.6626(9) 0.8845(8) 0.1392(6) 0.086(4) Uani 0.511(8) 1 d PU C 1
H161 H 0.7116 0.8808 0.1229 0.103 Uiso 0.511(8) 1 calc PR C 1
H162 H 0.6689 0.8553 0.1673 0.103 Uiso 0.511(8) 1 calc PR C 1
C124 C 0.6193(9) 0.8550(8) 0.1083(6) 0.090(4) Uani 0.511(8) 1 d PU C 1
H163 H 0.5792 0.8423 0.1282 0.108 Uiso 0.511(8) 1 calc PR C 1
H164 H 0.5968 0.8913 0.0869 0.108 Uiso 0.511(8) 1 calc PR C 1
C125 C 0.6575(8) 0.7995(7) 0.0827(5) 0.078(3) Uani 0.511(8) 1 d PU C 1
H165 H 0.7026 0.8090 0.0672 0.094 Uiso 0.511(8) 1 calc PR C 1
H166 H 0.6277 0.7954 0.0586 0.094 Uiso 0.511(8) 1 calc PR C 1
C126 C 0.6780(7) 0.7326(7) 0.1082(4) 0.065(3) Uani 0.511(8) 1 d PU C 1
H167 H 0.7009 0.7378 0.1354 0.078 Uiso 0.511(8) 1 calc PR C 1
H168 H 0.6334 0.7184 0.1190 0.078 Uiso 0.511(8) 1 calc PR C 1
C127 C 0.6347(7) 0.9402(7) 0.2025(4) 0.069(3) Uani 0.489(8) 1 d PU C 2
H169 H 0.6492 0.8916 0.2108 0.083 Uiso 0.489(8) 1 calc PR C 2
H170 H 0.6798 0.9545 0.1938 0.083 Uiso 0.489(8) 1 calc PR C 2
C128 C 0.5936(10) 0.9501(10) 0.1616(6) 0.094(4) Uani 0.489(8) 1 d PU C 2
H171 H 0.5461 0.9406 0.1713 0.113 Uiso 0.489(8) 1 calc PR C 2
H172 H 0.5838 0.9980 0.1514 0.113 Uiso 0.489(8) 1 calc PR C 2
C129 C 0.6289(12) 0.9093(10) 0.1221(7) 0.108(4) Uani 0.489(8) 1 d PU C 2
H173 H 0.6083 0.9293 0.0936 0.129 Uiso 0.489(8) 1 calc PR C 2
H174 H 0.6820 0.9038 0.1179 0.129 Uiso 0.489(8) 1 calc PR C 2
C130 C 0.6129(9) 0.8490(8) 0.1342(5) 0.072(3) Uani 0.489(8) 1 d PU C 2
H175 H 0.5633 0.8562 0.1255 0.086 Uiso 0.489(8) 1 calc PR C 2
H176 H 0.6070 0.8480 0.1680 0.086 Uiso 0.489(8) 1 calc PR C 2
C131 C 0.6506(9) 0.7746(8) 0.1226(6) 0.091(4) Uani 0.489(8) 1 d PU C 2
H177 H 0.6843 0.7568 0.1460 0.109 Uiso 0.489(8) 1 calc PR C 2
H178 H 0.6122 0.7506 0.1282 0.109 Uiso 0.489(8) 1 calc PR C 2
C132 C 0.6904(7) 0.7531(7) 0.0798(5) 0.064(3) Uani 0.489(8) 1 d PU C 2
H179 H 0.7267 0.7790 0.0714 0.077 Uiso 0.489(8) 1 calc PR C 2
H180 H 0.6566 0.7632 0.0560 0.077 Uiso 0.489(8) 1 calc PR C 2
N12 N 0.7288(2) 0.6794(2) 0.08008(15) 0.0506(10) Uani 1 1 d U . .
H181 H 0.7390 0.6982 0.0517 0.061 Uiso 0.511(8) 1 calc PR C 1
H182 H 0.7052 0.6474 0.0762 0.061 Uiso 0.511(8) 1 calc PR C 1
H183 H 0.7350 0.6678 0.0501 0.061 Uiso 0.489(8) 1 calc PR C 2
H184 H 0.6955 0.6584 0.0950 0.061 Uiso 0.489(8) 1 calc PR C 2
O13 O 0.72794(17) 0.76938(15) 0.33846(11) 0.0373(7) Uani 1 1 d D . .
H185 H 0.737(3) 0.7332(15) 0.3270(17) 0.056 Uiso 1 1 d D . .
H186 H 0.729(3) 0.797(2) 0.3167(13) 0.056 Uiso 1 1 d D . .
B1 B 1.1210(3) 0.0628(3) 0.1678(2) 0.0520(15) Uani 1 1 d . . .
C133 C 1.1500(3) 0.1203(3) 0.18890(19) 0.0579(14) Uani 1 1 d . . .
C134 C 1.1046(4) 0.1794(3) 0.2063(2) 0.0688(17) Uani 1 1 d . . .
H187 H 1.0538 0.1883 0.2051 0.083 Uiso 1 1 calc R . .
C135 C 1.1311(5) 0.2262(4) 0.2257(2) 0.081(2) Uani 1 1 d . . .
C136 C 1.2044(5) 0.2139(4) 0.2291(3) 0.089(2) Uani 1 1 d . . .
H188 H 1.2223 0.2452 0.2430 0.107 Uiso 1 1 calc R . .
C137 C 1.2520(4) 0.1551(4) 0.2121(3) 0.083(2) Uani 1 1 d . . .
C138 C 1.2255(4) 0.1089(3) 0.1926(2) 0.0670(17) Uani 1 1 d . . .
H189 H 1.2585 0.0689 0.1815 0.080 Uiso 1 1 calc R . .
C139 C 1.0777(6) 0.2902(4) 0.2418(3) 0.108(3) Uani 1 1 d . . .
F1 F 1.0172(4) 0.2816(3) 0.2643(2) 0.154(2) Uani 1 1 d . . .
F2 F 1.1036(4) 0.3227(3) 0.2678(3) 0.202(4) Uani 1 1 d . . .
F3 F 1.0552(4) 0.3314(3) 0.20668(19) 0.150(2) Uani 1 1 d . . .
C140 C 1.3306(6) 0.1424(5) 0.2134(4) 0.120(4) Uani 1 1 d . . .
F4 F 1.3664(3) 0.0810(3) 0.2132(4) 0.221(4) Uani 1 1 d . . .
F5 F 1.3619(3) 0.1800(4) 0.1888(2) 0.170(3) Uani 1 1 d . . .
F6 F 1.3433(4) 0.1577(5) 0.2563(3) 0.208(4) Uani 1 1 d . . .
C141 C 1.1227(3) 0.0018(3) 0.20690(19) 0.0516(13) Uani 1 1 d . . .
C142 C 1.1552(3) -0.0026(3) 0.24719(19) 0.0503(13) Uani 1 1 d . . .
H190 H 1.1767 0.0318 0.2526 0.060 Uiso 1 1 calc R . .
C143 C 1.1574(3) -0.0552(3) 0.2798(2) 0.0527(13) Uani 1 1 d . . .
C144 C 1.1268(3) -0.1066(3) 0.2738(2) 0.0585(15) Uani 1 1 d . . .
H191 H 1.1283 -0.1426 0.2958 0.070 Uiso 1 1 calc R . .
C145 C 1.0938(3) -0.1035(3) 0.2345(2) 0.0595(15) Uani 1 1 d . . .
C146 C 1.0921(3) -0.0511(3) 0.2024(2) 0.0559(14) Uani 1 1 d . . .
H192 H 1.0689 -0.0510 0.1759 0.067 Uiso 1 1 calc R . .
C147 C 1.1905(4) -0.0538(4) 0.3211(2) 0.0701(17) Uani 1 1 d . . .
F7 F 1.2591(2) -0.0476(2) 0.31323(14) 0.0874(12) Uani 1 1 d . . .
F8 F 1.1556(2) -0.0012(3) 0.34672(14) 0.1024(14) Uani 1 1 d . . .
F9 F 1.1947(3) -0.1081(2) 0.34925(16) 0.1161(16) Uani 1 1 d . . .
C148 C 1.0590(4) -0.1563(4) 0.2261(3) 0.079(2) Uani 1 1 d . . .
F10 F 0.9956(3) -0.1331(2) 0.2100(2) 0.1274(19) Uani 1 1 d . . .
F11 F 1.1000(3) -0.1999(3) 0.1975(2) 0.151(2) Uani 1 1 d . . .
F12 F 1.0445(3) -0.1915(2) 0.26529(18) 0.1124(16) Uani 1 1 d . . .
C149 C 1.1734(3) 0.0353(3) 0.1211(2) 0.0601(15) Uani 1 1 d . . .
C150 C 1.2108(4) 0.0753(4) 0.0942(2) 0.081(2) Uani 1 1 d . . .
H193 H 1.2066 0.1192 0.1035 0.097 Uiso 1 1 calc R . .
C151 C 1.2548(4) 0.0530(6) 0.0538(3) 0.102(3) Uani 1 1 d . . .
C152 C 1.2611(4) -0.0105(6) 0.0393(3) 0.107(3) Uani 1 1 d . . .
H194 H 1.2919 -0.0260 0.0124 0.128 Uiso 1 1 calc R . .
C153 C 1.2224(4) -0.0516(4) 0.0642(2) 0.081(2) Uani 1 1 d . . .
C154 C 1.1810(3) -0.0290(3) 0.1046(2) 0.0700(18) Uani 1 1 d . . .
H195 H 1.1563 -0.0580 0.1221 0.084 Uiso 1 1 calc R . .
C155 C 1.2939(7) 0.0976(8) 0.0274(5) 0.145(4) Uani 1 1 d . . .
F13 F 1.2477(5) 0.1637(5) 0.0206(2) 0.188(3) Uani 1 1 d . . .
F14 F 1.3430(4) 0.1104(6) 0.0459(3) 0.243(5) Uani 1 1 d . . .
F15 F 1.3170(6) 0.0815(5) -0.0148(3) 0.266(6) Uani 1 1 d . . .
C156 C 1.2240(5) -0.1167(5) 0.0483(3) 0.109(3) Uani 1 1 d . . .
F16 F 1.2326(6) -0.1649(3) 0.0773(3) 0.222(5) Uani 1 1 d . . .
F17 F 1.1646(4) -0.1184(3) 0.0315(2) 0.153(2) Uani 1 1 d . . .
F18 F 1.2711(5) -0.1341(4) 0.0128(3) 0.250(5) Uani 1 1 d . . .
C157 C 1.0381(3) 0.0960(3) 0.15400(19) 0.0510(13) Uani 1 1 d . . .
C158 C 0.9751(3) 0.0823(3) 0.17701(19) 0.0532(13) Uani 1 1 d . . .
H196 H 0.9796 0.0517 0.2027 0.064 Uiso 1 1 calc R . .
C159 C 0.9062(3) 0.1116(3) 0.16385(19) 0.0513(13) Uani 1 1 d . . .
C160 C 0.8969(3) 0.1575(3) 0.12736(19) 0.0528(13) Uani 1 1 d . . .
H197 H 0.8501 0.1769 0.1178 0.063 Uiso 1 1 calc R . .
C161 C 0.9575(3) 0.1746(3) 0.10500(19) 0.0520(13) Uani 1 1 d . . .
C162 C 1.0263(3) 0.1436(3) 0.11713(19) 0.0572(14) Uani 1 1 d . . .
H198 H 1.0670 0.1546 0.1000 0.069 Uiso 1 1 calc R . .
C163 C 0.8420(3) 0.0925(3) 0.1892(2) 0.0599(15) Uani 1 1 d . . .
F19 F 0.85450(19) 0.02698(18) 0.19915(14) 0.0855(12) Uani 1 1 d . . .
F20 F 0.82075(19) 0.12254(19) 0.22937(12) 0.0763(10) Uani 1 1 d . . .
F21 F 0.78312(19) 0.1095(2) 0.16696(13) 0.0816(11) Uani 1 1 d . . .
C164 C 0.9469(3) 0.2259(3) 0.0668(2) 0.0673(17) Uani 1 1 d . . .
F22 F 1.0071(2) 0.24538(19) 0.05162(13) 0.0884(12) Uani 1 1 d . . .
F23 F 0.9256(3) 0.2051(2) 0.03065(14) 0.1053(14) Uani 1 1 d . . .
F24 F 0.89679(19) 0.28217(17) 0.07863(13) 0.0803(11) Uani 1 1 d . . .
B2 B 0.2372(3) 0.7762(2) 0.50203(18) 0.0332(11) Uani 1 1 d . . .
C165 C 0.2428(2) 0.8536(2) 0.49389(15) 0.0327(10) Uani 1 1 d . . .
C166 C 0.1832(2) 0.9086(2) 0.48873(15) 0.0352(10) Uani 1 1 d . . .
H199 H 0.1362 0.9013 0.4917 0.042 Uiso 1 1 calc R . .
C167 C 0.1899(2) 0.9734(2) 0.47949(16) 0.0381(10) Uani 1 1 d . D .
C168 C 0.2572(2) 0.9863(2) 0.47491(17) 0.0428(11) Uani 1 1 d . D .
H200 H 0.2621 1.0306 0.4685 0.051 Uiso 1 1 calc R . .
C169 C 0.3176(2) 0.9326(2) 0.48001(18) 0.0433(12) Uani 1 1 d . . .
C170 C 0.3100(2) 0.8687(2) 0.48930(17) 0.0408(11) Uani 1 1 d . E .
H201 H 0.3524 0.8332 0.4928 0.049 Uiso 1 1 calc R . .
C171 C 0.1235(3) 1.0306(3) 0.4740(2) 0.0484(10) Uani 1 1 d U . .
F25 F 0.0661(3) 1.0243(3) 0.5016(2) 0.0687(17) Uani 0.751(11) 1 d PU D 1
F26 F 0.1328(3) 1.0887(2) 0.4854(3) 0.096(3) Uani 0.751(11) 1 d PU D 1
F27 F 0.1073(4) 1.0393(4) 0.43403(19) 0.102(3) Uani 0.751(11) 1 d PU D 1
F28 F 0.0855(15) 1.0494(13) 0.5062(7) 0.099(6) Uani 0.249(11) 1 d PU D 2
F29 F 0.1350(7) 1.0792(7) 0.4446(6) 0.060(5) Uani 0.249(11) 1 d PU D 2
F30 F 0.0753(9) 1.0102(8) 0.4467(7) 0.072(5) Uani 0.249(11) 1 d PU D 2
C172 C 0.3914(6) 0.9429(5) 0.4696(4) 0.0459(19) Uani 0.657(11) 1 d PU E 1
F31 F 0.4357(5) 0.9086(5) 0.4997(3) 0.083(3) Uani 0.657(11) 1 d PU E 1
F32 F 0.4281(3) 0.9143(3) 0.4291(3) 0.076(2) Uani 0.657(11) 1 d PU E 1
F33 F 0.3962(16) 1.0043(10) 0.4680(7) 0.062(3) Uani 0.657(11) 1 d PU E 1
C173 C 0.3926(15) 0.9465(14) 0.4909(9) 0.058(5) Uani 0.343(11) 1 d PU E 2
F34 F 0.4417(8) 0.9020(7) 0.4685(7) 0.080(5) Uani 0.343(11) 1 d PU E 2
F35 F 0.392(4) 1.0056(19) 0.4597(14) 0.062(6) Uani 0.343(11) 1 d PU E 2
F36 F 0.4037(6) 0.9542(7) 0.5304(4) 0.077(4) Uani 0.343(11) 1 d PU E 2
C174 C 0.2819(2) 0.7372(2) 0.54443(15) 0.0321(10) Uani 1 1 d . . .
C175 C 0.3044(2) 0.7700(2) 0.57706(15) 0.0325(10) Uani 1 1 d . . .
H202 H 0.2962 0.8173 0.5739 0.039 Uiso 1 1 calc R . .
C176 C 0.3383(2) 0.7362(2) 0.61409(16) 0.0361(10) Uani 1 1 d . . .
C177 C 0.3502(2) 0.6683(2) 0.62130(16) 0.0361(10) Uani 1 1 d . . .
H203 H 0.3735 0.6458 0.6467 0.043 Uiso 1 1 calc R . .
C178 C 0.3274(2) 0.6336(2) 0.59047(15) 0.0353(10) Uani 1 1 d . F .
C179 C 0.2948(2) 0.6676(2) 0.55314(15) 0.0346(10) Uani 1 1 d . . .
H204 H 0.2803 0.6424 0.5323 0.042 Uiso 1 1 calc R . .
C180 C 0.3614(3) 0.7757(2) 0.64720(19) 0.0462(12) Uani 1 1 d . . .
F37 F 0.38623(17) 0.82571(14) 0.62535(11) 0.0606(8) Uani 1 1 d . . .
F38 F 0.30725(17) 0.80460(16) 0.67789(11) 0.0621(8) Uani 1 1 d . . .
F39 F 0.41516(18) 0.73873(15) 0.67013(12) 0.0672(9) Uani 1 1 d . . .
C181 C 0.3367(3) 0.5604(2) 0.59775(17) 0.0441(9) Uani 1 1 d U . .
F40 F 0.3604(12) 0.5282(6) 0.5575(4) 0.073(4) Uani 0.48(3) 1 d PU F 1
F41 F 0.3847(14) 0.5297(10) 0.6261(7) 0.089(4) Uani 0.48(3) 1 d PU F 1
F42 F 0.2772(6) 0.5444(7) 0.6108(9) 0.079(4) Uani 0.48(3) 1 d PU F 1
F43 F 0.3200(14) 0.5316(6) 0.5646(6) 0.089(4) Uani 0.52(3) 1 d PU F 2
F44 F 0.4010(6) 0.5286(7) 0.6072(7) 0.070(3) Uani 0.52(3) 1 d PU F 2
F45 F 0.2914(10) 0.5470(6) 0.6344(7) 0.085(4) Uani 0.52(3) 1 d PU F 2
C182 C 0.2698(2) 0.7350(2) 0.45413(15) 0.0326(10) Uani 1 1 d . . .
C183 C 0.2572(2) 0.6736(2) 0.44839(15) 0.0338(10) Uani 1 1 d . . .
H205 H 0.2281 0.6562 0.4720 0.041 Uiso 1 1 calc R . .
C184 C 0.2853(2) 0.6359(2) 0.40952(16) 0.0379(11) Uani 1 1 d . . .
C185 C 0.3260(2) 0.6609(3) 0.37391(16) 0.0439(12) Uani 1 1 d . . .
H206 H 0.3456 0.6360 0.3473 0.053 Uiso 1 1 calc R . .
C186 C 0.3372(2) 0.7229(3) 0.37822(16) 0.0428(11) Uani 1 1 d . G .
C187 C 0.3095(2) 0.7592(2) 0.41719(16) 0.0368(10) Uani 1 1 d . . .
H207 H 0.3180 0.8020 0.4187 0.044 Uiso 1 1 calc R . .
C188 C 0.2723(3) 0.5682(3) 0.40866(18) 0.0461(12) Uani 1 1 d . . .
F46 F 0.2965(2) 0.52752(16) 0.44310(14) 0.0800(11) Uani 1 1 d . . .
F47 F 0.20108(17) 0.57124(17) 0.41320(14) 0.0785(11) Uani 1 1 d . . .
F48 F 0.2992(2) 0.53662(19) 0.37101(13) 0.0894(13) Uani 1 1 d . . .
C189 C 0.3794(3) 0.7520(3) 0.33986(19) 0.0598(11) Uani 1 1 d U . .
F49 F 0.4229(5) 0.7861(4) 0.3546(2) 0.094(2) Uani 0.780(15) 1 d PU G 1
F50 F 0.4260(6) 0.7080(4) 0.3142(3) 0.101(3) Uani 0.780(15) 1 d PU G 1
F51 F 0.3380(4) 0.7944(6) 0.3134(3) 0.124(4) Uani 0.780(15) 1 d PU G 1
F52 F 0.3759(17) 0.8132(11) 0.3447(8) 0.082(6) Uani 0.220(15) 1 d PU G 2
F53 F 0.4426(12) 0.7102(15) 0.3327(9) 0.074(6) Uani 0.220(15) 1 d PU G 2
F54 F 0.3549(14) 0.7459(16) 0.3007(6) 0.081(6) Uani 0.220(15) 1 d PU G 2
C190 C 0.1529(2) 0.7741(2) 0.51486(17) 0.0370(10) Uani 1 1 d . . .
C191 C 0.1088(2) 0.7787(2) 0.48113(18) 0.0418(11) Uani 1 1 d . . .
H208 H 0.1277 0.7836 0.4501 0.050 Uiso 1 1 calc R . .
C192 C 0.0353(3) 0.7763(2) 0.4917(2) 0.0511(14) Uani 1 1 d . . .
C193 C 0.0075(3) 0.7703(2) 0.5364(2) 0.0503(13) Uani 1 1 d . . .
H209 H -0.0414 0.7683 0.5436 0.060 Uiso 1 1 calc R . .
C194 C 0.0492(3) 0.7672(3) 0.5705(2) 0.0497(13) Uani 1 1 d . H .
C195 C 0.1209(2) 0.7689(2) 0.55993(18) 0.0417(11) Uani 1 1 d . . .
H210 H 0.1495 0.7666 0.5842 0.050 Uiso 1 1 calc R . .
C196 C -0.0061(3) 0.7788(3) 0.4540(2) 0.0678(17) Uani 1 1 d . . .
F55 F 0.0243(2) 0.73258(19) 0.42197(13) 0.0800(11) Uani 1 1 d . . .
F56 F -0.0708(2) 0.7648(3) 0.46741(16) 0.1118(16) Uani 1 1 d . . .
F57 F -0.0210(3) 0.8358(2) 0.43062(17) 0.1165(17) Uani 1 1 d . . .
C197 C 0.0187(3) 0.7603(4) 0.6190(2) 0.0656(13) Uani 1 1 d U . .
F58 F 0.0609(11) 0.7093(11) 0.6403(7) 0.114(6) Uani 0.373(19) 1 d PU H 1
F59 F 0.0037(15) 0.8157(9) 0.6402(5) 0.108(5) Uani 0.373(19) 1 d PU H 1
F60 F -0.0441(8) 0.7457(14) 0.6224(6) 0.121(6) Uani 0.373(19) 1 d PU H 1
F61 F 0.0649(5) 0.7529(10) 0.6497(3) 0.111(4) Uani 0.627(19) 1 d PU H 2
F62 F -0.0355(6) 0.8122(6) 0.6283(5) 0.122(4) Uani 0.627(19) 1 d PU H 2
F63 F -0.0094(9) 0.7083(6) 0.6257(3) 0.118(4) Uani 0.627(19) 1 d PU H 2
B3 B 0.4603(3) 0.3814(3) 0.1450(2) 0.0499(13) Uani 1 1 d U . .
C198 C 0.4562(3) 0.3296(3) 0.18854(19) 0.0517(13) Uani 1 1 d . L .
C199 C 0.5126(3) 0.2705(2) 0.19397(18) 0.0484(12) Uani 1 1 d . . .
H211 H 0.5521 0.2591 0.1706 0.058 Uiso 1 1 calc R L .
C200 C 0.5112(4) 0.2289(3) 0.2328(2) 0.0594(15) Uani 1 1 d . L .
C201 C 0.4548(3) 0.2437(3) 0.2684(2) 0.0600(15) Uani 1 1 d . . .
H212 H 0.4544 0.2151 0.2949 0.072 Uiso 1 1 calc R L .
C202 C 0.3990(3) 0.3021(3) 0.2635(2) 0.0594(15) Uani 1 1 d . I .
C203 C 0.4006(3) 0.3441(3) 0.2252(2) 0.0575(14) Uani 1 1 d . . .
H213 H 0.3628 0.3844 0.2234 0.069 Uiso 1 1 calc R L .
C204 C 0.5729(5) 0.1667(3) 0.2355(3) 0.078(2) Uani 1 1 d . . .
F64 F 0.6405(3) 0.1800(2) 0.22886(18) 0.1143(16) Uani 1 1 d . L .
F65 F 0.5759(2) 0.1373(2) 0.27563(14) 0.0950(13) Uani 1 1 d . L .
F66 F 0.5787(4) 0.1258(2) 0.20420(18) 0.146(2) Uani 1 1 d . L .
C205 C 0.3397(4) 0.3202(4) 0.3011(2) 0.0781(15) Uani 1 1 d U . .
F67 F 0.2726(3) 0.3385(4) 0.2847(2) 0.095(2) Uani 0.708(13) 1 d PU I 1
F68 F 0.3376(5) 0.2797(5) 0.3341(3) 0.121(3) Uani 0.708(13) 1 d PU I 1
F69 F 0.3370(5) 0.3790(5) 0.3208(3) 0.117(3) Uani 0.708(13) 1 d PU I 1
F70 F 0.2887(13) 0.3714(13) 0.2999(9) 0.128(7) Uani 0.292(13) 1 d PU I 2
F71 F 0.3171(13) 0.2589(10) 0.3137(9) 0.120(7) Uani 0.292(13) 1 d PU I 2
F72 F 0.3699(11) 0.3278(13) 0.3397(6) 0.107(6) Uani 0.292(13) 1 d PU I 2
C206 C 0.4900(3) 0.4426(3) 0.1586(2) 0.0526(13) Uani 1 1 d . L .
C207 C 0.5224(3) 0.4809(3) 0.1259(2) 0.0540(14) Uani 1 1 d . . .
H214 H 0.5291 0.4696 0.0947 0.065 Uiso 1 1 calc R L .
C208 C 0.5450(3) 0.5351(3) 0.1378(3) 0.0666(17) Uani 1 1 d . L .
C209 C 0.5360(3) 0.5540(3) 0.1831(3) 0.0722(19) Uani 1 1 d . . .
H215 H 0.5519 0.5908 0.1911 0.087 Uiso 1 1 calc R L .
C210 C 0.5033(3) 0.5174(3) 0.2159(2) 0.0662(17) Uani 1 1 d . J .
C211 C 0.4806(3) 0.4630(3) 0.2047(2) 0.0568(14) Uani 1 1 d . . .
H216 H 0.4584 0.4388 0.2281 0.068 Uiso 1 1 calc R L .
C212 C 0.5783(4) 0.5738(4) 0.1007(3) 0.081(2) Uani 1 1 d . . .
F73 F 0.5339(3) 0.5969(3) 0.06896(19) 0.135(2) Uani 1 1 d . L .
F74 F 0.5939(3) 0.6261(3) 0.11566(19) 0.140(2) Uani 1 1 d . L .
F75 F 0.6390(3) 0.5385(3) 0.07945(18) 0.1246(18) Uani 1 1 d . L .
C213 C 0.4911(4) 0.5369(3) 0.2651(3) 0.0750(16) Uani 1 1 d U . .
F76 F 0.4236(3) 0.5554(6) 0.2805(3) 0.108(3) Uani 0.756(12) 1 d PU J 1
F77 F 0.5195(6) 0.4852(4) 0.2931(2) 0.130(4) Uani 0.756(12) 1 d PU J 1
F78 F 0.5189(5) 0.5847(5) 0.2720(3) 0.129(3) Uani 0.756(12) 1 d PU J 1
F79 F 0.4382(15) 0.5959(12) 0.2684(9) 0.116(7) Uani 0.244(12) 1 d PU J 2
F80 F 0.4606(18) 0.4950(16) 0.2905(10) 0.138(9) Uani 0.244(12) 1 d PU J 2
F81 F 0.5448(11) 0.5323(16) 0.2829(8) 0.104(7) Uani 0.244(12) 1 d PU J 2
C214 C 0.5137(3) 0.3409(3) 0.1017(2) 0.0578(14) Uani 1 1 d . L .
C215 C 0.5878(3) 0.3338(3) 0.09520(19) 0.0576(14) Uani 1 1 d . . .
H217 H 0.6092 0.3531 0.1161 0.069 Uiso 1 1 calc R L .
C216 C 0.6325(4) 0.2988(4) 0.0584(2) 0.0749(18) Uani 1 1 d . L .
C217 C 0.6033(5) 0.2691(4) 0.0283(2) 0.097(3) Uani 1 1 d . . .
H218 H 0.6331 0.2456 0.0033 0.116 Uiso 1 1 calc R L .
C218 C 0.5289(5) 0.2740(5) 0.0349(3) 0.101(2) Uani 1 1 d DU K .
C219 C 0.4856(4) 0.3090(4) 0.0709(2) 0.0792(19) Uani 1 1 d . . .
H219 H 0.4351 0.3116 0.0749 0.095 Uiso 1 1 calc R L .
C220 C 0.7117(4) 0.2910(5) 0.0538(3) 0.087(2) Uani 1 1 d . . .
F82 F 0.7290(2) 0.3446(3) 0.06698(17) 0.1089(15) Uani 1 1 d . L .
F83 F 0.7467(3) 0.2404(3) 0.07840(19) 0.139(2) Uani 1 1 d . L .
F84 F 0.7434(3) 0.2833(3) 0.01136(16) 0.1234(17) Uani 1 1 d . L .
C221 C 0.5012(8) 0.2317(8) 0.0091(6) 0.112(3) Uani 0.533(13) 1 d PDU K 1
F85 F 0.4418(8) 0.2102(7) 0.0285(4) 0.142(5) Uani 0.533(13) 1 d PDU K 1
F86 F 0.4697(10) 0.2707(8) -0.0260(5) 0.156(5) Uani 0.533(13) 1 d PDU K 1
F87 F 0.5485(8) 0.1817(7) -0.0139(4) 0.148(5) Uani 0.533(13) 1 d PDU K 1
C222 C 0.4901(10) 0.2524(10) 0.0005(5) 0.146(5) Uani 0.467(13) 1 d PDU K 2
F88 F 0.4202(8) 0.2881(8) -0.0055(5) 0.138(5) Uani 0.467(13) 1 d PDU K 2
F89 F 0.5259(10) 0.2540(10) -0.0421(5) 0.178(6) Uani 0.467(13) 1 d PDU K 2
F90 F 0.4969(14) 0.1856(9) 0.0139(9) 0.201(7) Uani 0.467(13) 1 d PDU K 2
C223 C 0.3786(14) 0.4165(15) 0.1288(13) 0.038(5) Uani 0.300(4) 1 d PDU L 1
C224 C 0.3632(12) 0.4755(14) 0.1004(12) 0.056(7) Uani 0.300(4) 1 d PDU L 1
H220 H 0.4012 0.4959 0.0898 0.068 Uiso 0.300(4) 1 calc PR L 1
C225 C 0.2941(11) 0.5046(11) 0.0875(9) 0.065(5) Uani 0.300(4) 1 d PDU L 1
C226 C 0.2361(11) 0.4789(10) 0.1041(8) 0.062(5) Uani 0.300(4) 1 d PDU L 1
H221 H 0.1882 0.5007 0.0973 0.075 Uiso 0.300(4) 1 calc PR L 1
C227 C 0.2507(10) 0.4183(10) 0.1319(8) 0.067(5) Uani 0.300(4) 1 d PDU L 1
C228 C 0.3210(13) 0.3881(15) 0.1425(14) 0.058(6) Uani 0.300(4) 1 d PDU L 1
H222 H 0.3299 0.3467 0.1598 0.069 Uiso 0.300(4) 1 calc PR L 1
C229 C 0.2804(11) 0.5675(10) 0.0566(7) 0.073(4) Uani 0.300(4) 1 d PDU L 1
F91 F 0.3417(10) 0.5919(11) 0.0478(8) 0.097(6) Uani 0.300(4) 1 d PDU L 1
F92 F 0.2588(13) 0.5577(10) 0.0174(6) 0.064(4) Uani 0.300(4) 1 d PDU L 1
F93 F 0.2267(11) 0.6144(10) 0.0784(7) 0.084(5) Uani 0.300(4) 1 d PDU L 1
C230 C 0.1907(10) 0.3907(11) 0.1515(8) 0.083(3) Uani 0.300(4) 1 d PDU L 1
F94 F 0.1320(11) 0.4085(13) 0.1289(9) 0.105(6) Uani 0.300(4) 1 d PDU L 1
F95 F 0.2134(10) 0.3201(9) 0.1493(8) 0.097(5) Uani 0.300(4) 1 d PDU L 1
F96 F 0.1689(10) 0.3994(11) 0.1951(6) 0.139(5) Uani 0.300(4) 1 d PDU L 1
C231 C 0.3824(9) 0.4050(10) 0.1227(8) 0.047(4) Uani 0.443(8) 1 d PDU L 2
C232 C 0.3659(10) 0.4658(9) 0.0965(8) 0.060(4) Uani 0.443(8) 1 d PDU L 2
H223 H 0.3973 0.4944 0.0950 0.072 Uiso 0.443(8) 1 calc PR L 2
C233 C 0.3047(8) 0.4852(8) 0.0729(6) 0.075(4) Uani 0.443(8) 1 d PDU L 2
C234 C 0.2571(8) 0.4448(8) 0.0755(6) 0.079(5) Uani 0.443(8) 1 d PDU L 2
H224 H 0.2150 0.4581 0.0598 0.095 Uiso 0.443(8) 1 calc PR L 2
C235 C 0.2724(8) 0.3828(8) 0.1020(6) 0.082(4) Uani 0.443(8) 1 d PDU L 2
C236 C 0.3335(7) 0.3660(8) 0.1253(5) 0.059(4) Uani 0.443(8) 1 d PDU L 2
H225 H 0.3423 0.3259 0.1439 0.071 Uiso 0.443(8) 1 calc PR L 2
C237 C 0.2918(10) 0.5497(7) 0.0438(5) 0.073(3) Uani 0.443(8) 1 d PDU L 2
F97 F 0.2517(7) 0.6063(8) 0.0684(6) 0.088(4) Uani 0.443(8) 1 d PDU L 2
F98 F 0.3507(6) 0.5704(7) 0.0296(5) 0.071(3) Uani 0.443(8) 1 d PDU L 2
F99 F 0.2609(9) 0.5410(9) 0.0073(5) 0.089(4) Uani 0.443(8) 1 d PDU L 2
C238 C 0.2250(10) 0.3387(9) 0.1011(7) 0.104(3) Uani 0.443(8) 1 d PDU L 2
F100 F 0.2208(7) 0.3195(7) 0.0582(5) 0.131(4) Uani 0.443(8) 1 d PDU L 2
F101 F 0.2495(9) 0.2779(8) 0.1238(6) 0.151(5) Uani 0.443(8) 1 d PDU L 2
F102 F 0.1584(8) 0.3649(10) 0.1197(6) 0.138(5) Uani 0.443(8) 1 d PDU L 2
C239 C 0.3751(16) 0.4196(19) 0.1366(14) 0.063(7) Uani 0.257(8) 1 d PDU L 3
C240 C 0.3664(17) 0.4761(18) 0.1060(13) 0.082(8) Uani 0.257(8) 1 d PDU L 3
H226 H 0.4029 0.4995 0.1012 0.099 Uiso 0.257(8) 1 calc PR L 3
C241 C 0.3050(17) 0.4981(15) 0.0826(13) 0.105(7) Uani 0.257(8) 1 d PDU L 3
C242 C 0.2483(16) 0.4679(14) 0.0905(11) 0.076(8) Uani 0.257(8) 1 d PDU L 3
H227 H 0.2044 0.4859 0.0771 0.091 Uiso 0.257(8) 1 calc PR L 3
C243 C 0.2584(13) 0.4085(14) 0.1198(10) 0.071(6) Uani 0.257(8) 1 d PDU L 3
C244 C 0.3194(17) 0.388(2) 0.1434(18) 0.076(8) Uani 0.257(8) 1 d PDU L 3
H228 H 0.3230 0.3508 0.1648 0.091 Uiso 0.257(8) 1 calc PR L 3
C245 C 0.3006(16) 0.5599(12) 0.0510(8) 0.108(5) Uani 0.257(8) 1 d PDU L 3
F103 F 0.298(2) 0.6144(12) 0.0771(10) 0.165(8) Uani 0.257(8) 1 d PDU L 3
F104 F 0.2428(14) 0.5744(16) 0.0294(11) 0.160(9) Uani 0.257(8) 1 d PDU L 3
F105 F 0.3576(14) 0.5477(16) 0.0174(10) 0.138(9) Uani 0.257(8) 1 d PDU L 3
C246 C 0.1998(12) 0.3753(12) 0.1294(9) 0.087(5) Uani 0.257(8) 1 d PDU L 3
F106 F 0.1918(13) 0.3411(11) 0.0944(10) 0.120(7) Uani 0.257(8) 1 d PDU L 3
F107 F 0.1345(11) 0.4255(12) 0.1395(9) 0.105(7) Uani 0.257(8) 1 d PDU L 3
F108 F 0.2006(15) 0.3397(13) 0.1692(9) 0.127(7) Uani 0.257(8) 1 d PDU L 3
O14 O 0.7140(2) 0.6153(2) 0.57398(15) 0.0723(12) Uani 1 1 d D . .
H229 H 0.729(4) 0.652(2) 0.572(3) 0.109 Uiso 1 1 d D . .
H230 H 0.688(4) 0.614(4) 0.6016(13) 0.109 Uiso 1 1 d D . .
O15 O 0.7551(2) 0.73261(19) 0.56683(14) 0.0644(11) Uani 1 1 d . . .
H231 H 0.7213 0.7651 0.5769 0.097 Uiso 1 1 calc R . .
C247 C 0.8209(3) 0.7453(3) 0.5698(2) 0.0681(17) Uani 1 1 d . . .
H232 H 0.8201 0.7903 0.5568 0.102 Uiso 1 1 calc R . .
H233 H 0.8596 0.7120 0.5528 0.102 Uiso 1 1 calc R . .
H234 H 0.8297 0.7426 0.6019 0.102 Uiso 1 1 calc R . .
O16 O 1.0361(5) 0.7362(5) 0.1223(3) 0.092(3) Uani 0.50 1 d P . .
H235 H 1.0366 0.7401 0.1503 0.137 Uiso 0.50 1 calc PR . .
C248 C 1.0890(10) 0.7618(10) 0.0979(6) 0.120(6) Uani 0.50 1 d P . .
H236 H 1.0888 0.7567 0.0652 0.180 Uiso 0.50 1 calc PR . .
H237 H 1.1366 0.7374 0.1071 0.180 Uiso 0.50 1 calc PR . .
H238 H 1.0795 0.8094 0.1039 0.180 Uiso 0.50 1 calc PR . .

loop_
_atom_site_aniso_label
_atom_site_aniso_U_11
_atom_site_aniso_U_22
_atom_site_aniso_U_33
_atom_site_aniso_U_23
_atom_site_aniso_U_13
_atom_site_aniso_U_12
Co1 0.0394(3) 0.0384(3) 0.0276(3) -0.0100(3) 0.0067(3) -0.0144(3)
Co2 0.0193(3) 0.0371(3) 0.0310(3) -0.0073(2) -0.0013(2) -0.0055(2)
Co3 0.0276(3) 0.0273(3) 0.0404(3) -0.0080(2) -0.0045(2) -0.0078(2)
C1 0.023(2) 0.032(2) 0.031(2) -0.0109(17) 0.0058(17) -0.0110(17)
C2 0.026(2) 0.025(2) 0.035(2) -0.0039(17) 0.0001(17) -0.0101(17)
C3 0.022(2) 0.029(2) 0.028(2) -0.0076(17) 0.0000(16) -0.0114(16)
C4 0.022(2) 0.025(2) 0.031(2) -0.0100(16) -0.0003(16) -0.0068(16)
C5 0.026(2) 0.029(2) 0.030(2) -0.0079(17) 0.0003(17) -0.0131(17)
C6 0.029(2) 0.033(2) 0.027(2) -0.0053(17) 0.0017(17) -0.0134(18)
C7 0.032(2) 0.035(2) 0.033(2) -0.0092(18) 0.0051(18) -0.0147(19)
C8 0.029(2) 0.033(2) 0.032(2) -0.0105(18) 0.0042(18) -0.0081(18)
C9 0.025(2) 0.031(2) 0.036(2) -0.0076(18) 0.0019(18) -0.0106(17)
C10 0.026(2) 0.039(2) 0.031(2) -0.0095(19) -0.0012(17) -0.0113(18)
C11 0.029(2) 0.031(2) 0.034(2) -0.0128(18) 0.0059(18) -0.0128(18)
C12 0.031(2) 0.033(2) 0.035(2) -0.0069(18) 0.0010(18) -0.0115(18)
C13 0.031(2) 0.035(2) 0.032(2) -0.0117(18) 0.0043(18) -0.0108(18)
C14 0.035(2) 0.033(2) 0.032(2) -0.0077(18) 0.0047(18) -0.0088(19)
C15 0.040(3) 0.039(3) 0.032(2) -0.0156(19) 0.0101(19) -0.013(2)
C16 0.046(3) 0.035(3) 0.044(3) -0.016(2) 0.007(2) -0.011(2)
C17 0.041(3) 0.032(2) 0.043(3) -0.008(2) 0.004(2) -0.008(2)
C18 0.038(3) 0.034(2) 0.032(2) -0.0073(19) 0.0073(19) -0.0097(19)
O1 0.0464(19) 0.0350(17) 0.0329(17) -0.0111(13) 0.0116(14) -0.0162(14)
C19 0.066(3) 0.032(3) 0.046(3) -0.010(2) 0.007(3) -0.016(2)
C20 0.070(4) 0.046(3) 0.069(4) -0.005(3) -0.000(3) -0.027(3)
C21 0.069(4) 0.040(3) 0.068(4) -0.001(3) 0.001(3) -0.013(3)
C22 0.125(6) 0.032(3) 0.068(4) -0.014(3) 0.019(4) -0.021(3)
C23 0.043(3) 0.040(3) 0.037(3) -0.018(2) 0.005(2) -0.014(2)
N1 0.036(2) 0.045(2) 0.030(2) -0.0130(17) 0.0038(16) -0.0138(17)
C24 0.035(2) 0.049(3) 0.028(2) -0.013(2) 0.0035(18) -0.016(2)
C25 0.039(3) 0.050(3) 0.034(3) -0.015(2) 0.004(2) -0.018(2)
C26 0.040(3) 0.053(3) 0.033(2) -0.018(2) 0.001(2) -0.016(2)
C27 0.042(3) 0.052(3) 0.024(2) -0.008(2) 0.0026(19) -0.012(2)
C28 0.041(3) 0.047(3) 0.029(2) -0.008(2) 0.0025(19) -0.014(2)
C29 0.038(3) 0.048(3) 0.025(2) -0.0115(19) 0.0004(19) -0.012(2)
O2 0.056(2) 0.057(2) 0.0374(19) -0.0221(16) 0.0071(16) -0.0228(17)
C30 0.064(4) 0.059(3) 0.058(3) -0.026(3) 0.012(3) -0.029(3)
O3 0.057(2) 0.052(2) 0.0280(17) -0.0136(15) 0.0115(15) -0.0188(17)
C31 0.060(3) 0.059(3) 0.030(3) -0.010(2) 0.011(2) -0.024(3)
N2 0.040(2) 0.042(2) 0.0257(19) -0.0088(16) 0.0022(16) -0.0136(17)
C32 0.039(3) 0.047(3) 0.024(2) -0.0062(19) 0.0040(18) -0.015(2)
C33 0.039(3) 0.040(2) 0.027(2) -0.0049(19) 0.0043(19) -0.013(2)
C34 0.036(2) 0.038(2) 0.029(2) -0.0062(19) 0.0017(18) -0.010(2)
C35 0.031(2) 0.032(2) 0.034(2) -0.0057(18) 0.0029(18) -0.0076(18)
C36 0.039(3) 0.038(3) 0.037(3) -0.009(2) 0.006(2) -0.013(2)
C37 0.046(3) 0.042(3) 0.039(3) -0.003(2) 0.009(2) -0.017(2)
C38 0.048(3) 0.045(3) 0.029(2) -0.004(2) 0.008(2) -0.016(2)
O4 0.0516(19) 0.0325(16) 0.0287(16) -0.0083(13) 0.0071(14) -0.0162(14)
C39 0.076(4) 0.053(3) 0.041(3) -0.003(2) 0.012(3) -0.030(3)
C40 0.099(5) 0.056(4) 0.047(3) 0.002(3) 0.017(3) -0.033(3)
C41 0.097(5) 0.073(4) 0.067(4) -0.009(3) 0.015(4) -0.060(4)
C42 0.111(5) 0.045(3) 0.059(4) 0.004(3) 0.015(4) -0.024(3)
C43 0.024(2) 0.023(2) 0.033(2) -0.0062(17) -0.0022(17) -0.0056(16)
C44 0.021(2) 0.023(2) 0.032(2) -0.0055(16) -0.0005(16) -0.0048(16)
C45 0.020(2) 0.029(2) 0.032(2) -0.0058(17) -0.0018(16) -0.0038(16)
C46 0.027(2) 0.030(2) 0.028(2) -0.0053(17) 0.0004(17) -0.0084(17)
C47 0.0187(19) 0.024(2) 0.035(2) -0.0056(17) 0.0015(16) -0.0068(15)
C48 0.022(2) 0.024(2) 0.032(2) -0.0055(16) -0.0023(16) -0.0076(16)
O5 0.0196(14) 0.0404(17) 0.0301(15) -0.0074(13) -0.0001(11) -0.0076(12)
C49 0.023(2) 0.032(2) 0.034(2) -0.0035(18) 0.0008(17) -0.0065(17)
C50 0.030(2) 0.048(3) 0.043(3) -0.009(2) 0.001(2) -0.018(2)
C51 0.029(2) 0.043(3) 0.047(3) -0.007(2) 0.007(2) -0.007(2)
C52 0.027(2) 0.056(3) 0.037(3) 0.001(2) 0.0036(19) -0.015(2)
C53 0.027(2) 0.033(2) 0.029(2) -0.0052(17) -0.0007(17) -0.0050(17)
N3 0.0209(17) 0.0334(19) 0.034(2) -0.0036(15) -0.0068(14) -0.0033(14)
C54 0.022(2) 0.031(2) 0.034(2) -0.0074(18) -0.0051(17) -0.0029(17)
C55 0.025(2) 0.034(2) 0.037(2) -0.0055(19) -0.0033(18) -0.0062(18)
C56 0.029(2) 0.033(2) 0.036(2) -0.0059(18) -0.0047(18) -0.0041(18)
C57 0.027(2) 0.027(2) 0.044(3) -0.0049(19) -0.0114(19) -0.0044(17)
C58 0.022(2) 0.036(2) 0.042(3) -0.0064(19) -0.0075(18) -0.0043(18)
C59 0.025(2) 0.030(2) 0.035(2) -0.0057(18) -0.0033(17) -0.0018(17)
O6 0.0314(17) 0.053(2) 0.0368(18) -0.0022(15) -0.0075(14) -0.0098(14)
C60 0.037(3) 0.061(3) 0.038(3) -0.004(2) -0.004(2) -0.008(2)
O7 0.0306(17) 0.0503(19) 0.0420(18) -0.0002(15) -0.0135(14) -0.0142(14)
C61 0.031(3) 0.055(3) 0.054(3) 0.008(2) -0.018(2) -0.018(2)
N4 0.0223(18) 0.039(2) 0.035(2) -0.0069(16) -0.0017(15) -0.0070(15)
C62 0.021(2) 0.041(3) 0.046(3) -0.007(2) -0.0045(19) -0.0066(18)
C63 0.021(2) 0.043(3) 0.041(3) -0.009(2) -0.0002(18) -0.0088(18)
C64 0.023(2) 0.033(2) 0.035(2) -0.0092(18) -0.0014(17) -0.0078(17)
C65 0.028(2) 0.033(2) 0.039(2) -0.0085(19) -0.0019(18) -0.0116(18)
C66 0.029(2) 0.040(3) 0.042(3) -0.008(2) 0.0036(19) -0.0103(19)
C67 0.025(2) 0.046(3) 0.053(3) -0.002(2) 0.003(2) -0.007(2)
C68 0.021(2) 0.045(3) 0.045(3) -0.003(2) -0.0033(19) -0.0063(19)
O8 0.0180(14) 0.0421(17) 0.0326(16) -0.0059(13) 0.0006(12) -0.0059(12)
C69 0.031(3) 0.077(3) 0.070(3) 0.008(3) 0.015(2) 0.001(2)
C70 0.028(9) 0.087(11) 0.077(11) -0.002(8) 0.011(7) 0.011(8)
C71 0.074(13) 0.094(10) 0.111(15) 0.018(8) 0.026(10) -0.020(8)
C72 0.049(11) 0.120(14) 0.080(10) -0.008(9) 0.006(8) -0.005(10)
C73 0.110(9) 0.086(4) 0.129(9) 0.021(5) 0.076(7) 0.035(5)
C74 0.053(6) 0.213(10) 0.099(7) -0.015(7) 0.017(5) -0.063(6)
C75 0.048(5) 0.104(7) 0.061(3) -0.003(4) 0.029(3) 0.005(5)
C76 0.029(2) 0.030(2) 0.030(2) -0.0031(17) -0.0015(17) -0.0110(17)
C77 0.027(2) 0.036(2) 0.029(2) -0.0032(18) -0.0026(17) -0.0104(18)
C78 0.030(2) 0.032(2) 0.037(2) -0.0030(19) -0.0054(19) -0.0090(18)
C79 0.032(2) 0.038(2) 0.038(3) -0.003(2) -0.0103(19) -0.0065(19)
C80 0.034(2) 0.044(3) 0.031(2) -0.003(2) -0.0063(19) -0.011(2)
C81 0.037(2) 0.034(2) 0.031(2) -0.0078(18) -0.0042(19) -0.0146(19)
O9 0.0289(16) 0.0286(15) 0.0473(18) -0.0101(13) -0.0087(13) -0.0067(12)
C82 0.046(2) 0.062(3) 0.052(3) -0.016(2) -0.023(2) -0.012(2)
C83 0.078(7) 0.082(5) 0.102(7) -0.002(5) -0.045(6) -0.043(5)
C84 0.077(6) 0.118(9) 0.049(4) -0.027(5) -0.023(3) -0.017(5)
C85 0.060(5) 0.089(5) 0.088(8) -0.025(6) -0.043(5) 0.005(4)
C86 0.055(8) 0.067(4) 0.085(11) -0.028(5) -0.030(8) -0.014(6)
C87 0.069(9) 0.089(9) 0.055(6) -0.005(5) -0.029(6) -0.033(8)
C88 0.041(4) 0.070(9) 0.056(9) -0.015(7) -0.030(5) -0.013(6)
C89 0.028(2) 0.035(2) 0.047(3) -0.004(2) -0.010(2) -0.0052(19)
N5 0.0303(19) 0.0284(19) 0.048(2) -0.0095(16) -0.0058(17) -0.0067(15)
C90 0.032(2) 0.033(2) 0.047(3) -0.008(2) -0.006(2) -0.0060(19)
C91 0.033(3) 0.038(3) 0.055(3) -0.014(2) -0.007(2) -0.007(2)
C92 0.028(2) 0.041(3) 0.051(3) -0.010(2) -0.004(2) -0.003(2)
C93 0.036(3) 0.033(2) 0.040(3) -0.0103(19) -0.001(2) -0.0089(19)
C94 0.034(2) 0.032(2) 0.044(3) -0.009(2) -0.003(2) -0.0123(19)
C95 0.029(2) 0.034(2) 0.043(3) -0.007(2) -0.0027(19) -0.0085(19)
O10 0.0281(17) 0.054(2) 0.075(3) -0.0288(19) -0.0038(16) -0.0054(15)
C96 0.025(3) 0.087(5) 0.110(5) -0.052(4) -0.008(3) -0.004(3)
O11 0.0376(18) 0.0389(18) 0.052(2) -0.0187(15) 0.0033(15) -0.0098(14)
C97 0.044(3) 0.043(3) 0.057(3) -0.019(2) 0.004(2) -0.016(2)
N6 0.0294(19) 0.0313(19) 0.040(2) -0.0111(16) -0.0041(16) -0.0055(15)
C98 0.036(2) 0.030(2) 0.042(3) -0.0122(19) -0.004(2) -0.0103(19)
C99 0.028(2) 0.033(2) 0.042(3) -0.0104(19) -0.0005(19) -0.0117(18)
C100 0.035(2) 0.028(2) 0.033(2) -0.0044(17) -0.0019(18) -0.0121(18)
C101 0.029(2) 0.032(2) 0.033(2) -0.0071(18) -0.0012(18) -0.0101(18)
C102 0.030(2) 0.037(2) 0.035(2) -0.0107(19) -0.0016(18) -0.0104(19)
C103 0.033(2) 0.042(3) 0.033(2) -0.0091(19) -0.0013(19) -0.016(2)
C104 0.038(3) 0.031(2) 0.040(3) -0.0108(19) -0.003(2) -0.0123(19)
O12 0.0274(15) 0.0313(16) 0.0430(18) -0.0128(13) -0.0017(13) -0.0092(12)
C105 0.037(3) 0.039(3) 0.049(3) -0.012(2) -0.007(2) -0.015(2)
C106 0.049(3) 0.075(4) 0.108(5) -0.051(4) 0.001(3) -0.027(3)
C107 0.054(3) 0.072(4) 0.079(4) -0.017(3) 0.001(3) -0.038(3)
C108 0.070(4) 0.062(4) 0.092(5) -0.012(3) -0.038(4) -0.021(3)
N7 0.048(2) 0.038(2) 0.029(2) -0.0133(16) 0.0102(17) -0.0193(18)
C109 0.048(3) 0.046(3) 0.033(3) -0.009(2) 0.006(2) -0.014(2)
C110 0.043(3) 0.046(3) 0.045(3) -0.014(2) -0.005(2) -0.011(2)
C111 0.054(3) 0.050(3) 0.047(3) -0.011(2) -0.010(2) -0.014(2)
C112 0.063(3) 0.040(3) 0.038(3) -0.010(2) -0.006(2) -0.011(2)
C113 0.063(3) 0.039(3) 0.041(3) -0.007(2) -0.006(2) -0.006(2)
C114 0.045(3) 0.046(3) 0.037(3) -0.009(2) -0.012(2) -0.006(2)
N8 0.0285(19) 0.040(2) 0.036(2) -0.0081(16) -0.0034(16) -0.0047(16)
N9 0.0242(18) 0.039(2) 0.037(2) -0.0073(16) -0.0041(15) -0.0070(15)
C115 0.028(2) 0.040(2) 0.035(2) -0.0089(19) -0.0020(18) -0.0063(19)
C116 0.029(2) 0.043(3) 0.040(3) -0.007(2) -0.0040(19) -0.012(2)
C117 0.037(3) 0.039(3) 0.043(3) -0.013(2) -0.007(2) -0.003(2)
C118 0.032(2) 0.040(3) 0.040(3) -0.006(2) 0.000(2) -0.003(2)
C119 0.023(2) 0.038(2) 0.042(3) -0.005(2) 0.0008(18) -0.0078(18)
C120 0.025(2) 0.039(2) 0.041(3) -0.010(2) 0.0010(18) -0.0114(18)
N10 0.0298(19) 0.032(2) 0.045(2) -0.0073(16) -0.0058(16) -0.0127(16)
N11 0.064(3) 0.049(3) 0.061(2) 0.004(2) -0.016(2) -0.026(2)
C121 0.092(7) 0.078(7) 0.057(4) -0.003(5) -0.012(3) -0.045(5)
C122 0.124(9) 0.084(6) 0.069(3) -0.015(5) 0.009(6) -0.042(6)
C123 0.079(7) 0.078(6) 0.087(7) 0.004(5) -0.033(5) 0.010(5)
C124 0.100(8) 0.069(4) 0.098(9) -0.020(5) -0.003(6) -0.017(5)
C125 0.078(7) 0.068(3) 0.072(7) 0.003(3) 0.013(5) -0.003(4)
C126 0.060(6) 0.075(4) 0.044(6) 0.002(3) 0.015(5) -0.003(5)
C127 0.041(6) 0.081(7) 0.069(4) 0.010(5) -0.002(3) 0.007(5)
C128 0.098(9) 0.123(7) 0.082(5) -0.036(6) -0.022(5) -0.049(7)
C129 0.135(10) 0.099(5) 0.090(6) -0.022(6) 0.002(6) -0.036(7)
C130 0.078(7) 0.078(4) 0.045(6) 0.005(4) -0.020(6) 0.007(4)
C131 0.072(7) 0.094(4) 0.097(7) -0.039(6) 0.003(6) -0.003(5)
C132 0.057(6) 0.062(3) 0.072(6) -0.001(5) -0.004(5) -0.018(4)
N12 0.040(2) 0.064(2) 0.048(3) -0.007(2) 0.0029(19) -0.0171(18)
O13 0.0367(17) 0.0327(18) 0.043(2) -0.0077(14) -0.0044(15) -0.0092(15)
B1 0.049(4) 0.058(4) 0.050(4) -0.007(3) -0.003(3) -0.018(3)
C133 0.066(4) 0.059(4) 0.053(3) 0.004(3) -0.005(3) -0.026(3)
C134 0.095(5) 0.055(4) 0.059(4) -0.002(3) -0.002(3) -0.025(3)
C135 0.113(6) 0.069(5) 0.073(5) -0.010(4) -0.017(4) -0.039(4)
C136 0.138(7) 0.062(5) 0.090(5) 0.012(4) -0.041(5) -0.054(5)
C137 0.107(6) 0.066(5) 0.097(5) 0.024(4) -0.045(5) -0.048(4)
C138 0.082(5) 0.063(4) 0.070(4) 0.012(3) -0.022(3) -0.040(3)
C139 0.169(9) 0.059(5) 0.097(6) -0.014(5) 0.018(7) -0.043(6)
F1 0.197(6) 0.100(4) 0.140(5) -0.029(3) 0.069(5) -0.032(4)
F2 0.231(8) 0.135(5) 0.253(8) -0.116(6) -0.074(6) -0.021(5)
F3 0.203(6) 0.096(4) 0.104(4) 0.006(3) 0.027(4) 0.016(4)
C140 0.125(8) 0.093(7) 0.179(10) 0.048(6) -0.094(7) -0.071(6)
F4 0.123(5) 0.099(4) 0.471(14) 0.003(6) -0.147(7) -0.032(4)
F5 0.120(4) 0.202(6) 0.213(7) 0.114(5) -0.064(4) -0.096(4)
F6 0.211(7) 0.281(10) 0.202(7) 0.063(7) -0.125(6) -0.156(7)
C141 0.047(3) 0.049(3) 0.061(3) -0.013(3) 0.000(3) -0.016(2)
C142 0.053(3) 0.045(3) 0.058(3) -0.011(3) -0.003(3) -0.021(2)
C143 0.046(3) 0.050(3) 0.066(4) -0.002(3) -0.001(3) -0.021(2)
C144 0.042(3) 0.048(3) 0.086(4) -0.002(3) 0.001(3) -0.017(2)
C145 0.044(3) 0.053(3) 0.085(4) -0.010(3) -0.003(3) -0.018(3)
C146 0.043(3) 0.053(3) 0.076(4) -0.020(3) -0.004(3) -0.015(3)
C147 0.080(5) 0.072(4) 0.066(4) 0.009(4) -0.010(4) -0.037(4)
F7 0.069(2) 0.117(3) 0.090(3) 0.007(2) -0.022(2) -0.045(2)
F8 0.105(3) 0.135(4) 0.077(3) -0.034(3) -0.005(2) -0.042(3)
F9 0.147(4) 0.124(4) 0.104(3) 0.044(3) -0.046(3) -0.078(3)
C148 0.072(5) 0.063(4) 0.111(6) -0.004(4) -0.002(4) -0.036(4)
F10 0.109(4) 0.116(4) 0.193(5) 0.031(4) -0.074(4) -0.075(3)
F11 0.159(5) 0.115(4) 0.202(6) -0.094(4) 0.053(4) -0.087(4)
F12 0.119(4) 0.097(3) 0.149(4) 0.017(3) -0.025(3) -0.078(3)
C149 0.046(3) 0.079(4) 0.055(4) -0.007(3) -0.007(3) -0.017(3)
C150 0.067(4) 0.126(6) 0.062(4) -0.006(4) -0.003(3) -0.047(4)
C151 0.084(5) 0.175(9) 0.063(5) -0.025(5) 0.011(4) -0.063(6)
C152 0.055(4) 0.183(10) 0.077(5) -0.032(6) 0.007(4) -0.020(5)
C153 0.063(4) 0.102(6) 0.066(4) -0.023(4) -0.009(4) 0.005(4)
C154 0.059(4) 0.077(4) 0.063(4) -0.014(3) -0.011(3) 0.005(3)
C155 0.093(8) 0.216(15) 0.130(10) -0.018(10) 0.030(7) -0.068(9)
F13 0.165(7) 0.281(10) 0.136(5) 0.055(6) 0.003(5) -0.117(7)
F14 0.165(6) 0.427(14) 0.209(8) 0.087(8) -0.051(6) -0.212(9)
F15 0.363(13) 0.335(12) 0.138(6) -0.070(7) 0.137(8) -0.217(10)
C156 0.106(7) 0.110(7) 0.079(6) -0.046(5) -0.035(5) 0.046(5)
F16 0.414(13) 0.090(4) 0.163(6) -0.011(4) -0.171(8) -0.003(6)
F17 0.173(6) 0.107(4) 0.187(6) -0.022(4) -0.091(5) -0.015(4)
F18 0.229(8) 0.229(8) 0.276(10) -0.169(8) 0.131(8) -0.063(7)
C157 0.052(3) 0.047(3) 0.053(3) -0.010(3) 0.000(3) -0.011(2)
C158 0.053(3) 0.051(3) 0.052(3) -0.001(3) 0.002(3) -0.011(3)
C159 0.049(3) 0.051(3) 0.052(3) -0.009(3) 0.006(3) -0.014(3)
C160 0.050(3) 0.051(3) 0.055(3) -0.006(3) 0.001(3) -0.011(3)
C161 0.049(3) 0.045(3) 0.055(3) -0.002(2) 0.007(3) -0.006(2)
C162 0.057(4) 0.061(4) 0.050(3) -0.007(3) 0.012(3) -0.018(3)
C163 0.050(3) 0.059(4) 0.066(4) 0.008(3) -0.002(3) -0.012(3)
F19 0.069(2) 0.060(2) 0.121(3) 0.015(2) 0.013(2) -0.0203(18)
F20 0.069(2) 0.090(3) 0.061(2) -0.0058(19) 0.0187(18) -0.0181(19)
F21 0.059(2) 0.105(3) 0.081(3) 0.012(2) -0.0030(19) -0.029(2)
C164 0.060(4) 0.069(4) 0.065(4) 0.001(3) 0.015(3) -0.014(3)
F22 0.073(2) 0.086(3) 0.090(3) 0.026(2) 0.023(2) -0.017(2)
F23 0.155(4) 0.099(3) 0.063(3) 0.015(2) -0.026(3) -0.036(3)
F24 0.072(2) 0.062(2) 0.089(3) 0.0163(19) 0.014(2) -0.0027(18)
B2 0.028(3) 0.029(3) 0.043(3) -0.005(2) 0.001(2) -0.010(2)
C165 0.027(2) 0.032(2) 0.038(2) -0.0065(19) 0.0010(18) -0.0076(18)
C166 0.029(2) 0.038(2) 0.039(3) -0.009(2) 0.0022(19) -0.0110(19)
C167 0.031(2) 0.034(2) 0.046(3) -0.007(2) 0.001(2) -0.0045(19)
C168 0.037(3) 0.028(2) 0.061(3) -0.002(2) -0.000(2) -0.007(2)
C169 0.031(2) 0.037(3) 0.062(3) -0.003(2) 0.000(2) -0.011(2)
C170 0.026(2) 0.035(3) 0.058(3) -0.005(2) 0.002(2) -0.0057(19)
C171 0.044(2) 0.039(2) 0.059(2) -0.001(2) -0.0007(18) -0.008(2)
F25 0.031(2) 0.055(3) 0.103(3) 0.008(3) 0.010(2) 0.0063(18)
F26 0.045(3) 0.035(2) 0.208(8) -0.022(3) -0.025(4) 0.0013(17)
F27 0.081(5) 0.122(6) 0.066(2) -0.004(3) -0.017(2) 0.040(4)
F28 0.103(13) 0.096(13) 0.061(6) -0.002(5) 0.011(5) 0.031(8)
F29 0.051(7) 0.028(6) 0.095(10) 0.015(6) -0.014(7) 0.000(4)
F30 0.046(8) 0.054(8) 0.117(10) 0.009(7) -0.034(7) -0.010(5)
C172 0.029(5) 0.034(4) 0.072(4) 0.005(4) -0.001(3) -0.008(4)
F31 0.049(4) 0.091(5) 0.122(5) 0.050(5) -0.037(5) -0.042(4)
F32 0.044(3) 0.078(4) 0.104(4) -0.026(3) 0.026(3) -0.022(3)
F33 0.041(5) 0.044(3) 0.105(9) -0.000(3) 0.002(7) -0.024(3)
C173 0.056(11) 0.056(9) 0.065(7) -0.003(6) 0.006(8) -0.027(7)
F34 0.039(6) 0.058(5) 0.138(11) -0.008(7) 0.014(9) -0.016(5)
F35 0.061(13) 0.054(6) 0.078(8) 0.000(7) -0.002(8) -0.032(7)
F36 0.057(7) 0.111(9) 0.082(6) 0.013(5) -0.030(5) -0.048(6)
C174 0.023(2) 0.034(2) 0.038(2) -0.0067(19) 0.0072(18) -0.0088(17)
C175 0.031(2) 0.025(2) 0.041(3) -0.0054(18) 0.0010(19) -0.0089(18)
C176 0.033(2) 0.034(2) 0.043(3) -0.006(2) 0.002(2) -0.0141(19)
C177 0.035(2) 0.035(2) 0.038(3) -0.0064(19) 0.0039(19) -0.0121(19)
C178 0.033(2) 0.030(2) 0.040(3) -0.0049(19) 0.005(2) -0.0081(19)
C179 0.031(2) 0.033(2) 0.042(3) -0.011(2) 0.0015(19) -0.0132(19)
C180 0.049(3) 0.031(3) 0.062(3) -0.003(2) -0.017(3) -0.012(2)
F37 0.069(2) 0.0416(16) 0.084(2) -0.0043(15) -0.0198(17) -0.0310(15)
F38 0.067(2) 0.065(2) 0.059(2) -0.0292(16) -0.0059(16) -0.0205(16)
F39 0.070(2) 0.0497(18) 0.092(3) -0.0044(17) -0.0428(19) -0.0174(16)
C181 0.046(2) 0.039(3) 0.049(2) -0.0023(17) -0.0066(16) -0.0139(18)
F40 0.116(9) 0.032(4) 0.065(3) -0.013(3) 0.002(4) -0.010(6)
F41 0.120(8) 0.050(6) 0.109(7) 0.018(7) -0.071(7) -0.025(7)
F42 0.070(4) 0.050(5) 0.120(10) 0.011(7) 0.008(4) -0.035(4)
F43 0.154(11) 0.037(4) 0.091(5) -0.006(4) -0.058(7) -0.027(7)
F44 0.057(3) 0.025(4) 0.124(9) 0.010(6) -0.024(4) -0.005(3)
F45 0.098(6) 0.036(4) 0.107(7) 0.009(5) 0.040(6) -0.021(4)
C182 0.024(2) 0.037(2) 0.037(2) -0.0065(19) -0.0039(18) -0.0051(18)
C183 0.027(2) 0.039(2) 0.035(2) -0.0038(19) -0.0037(18) -0.0081(18)
C184 0.026(2) 0.046(3) 0.041(3) -0.010(2) -0.0054(19) -0.006(2)
C185 0.034(3) 0.058(3) 0.036(3) -0.014(2) -0.005(2) -0.003(2)
C186 0.030(2) 0.055(3) 0.040(3) 0.001(2) -0.001(2) -0.008(2)
C187 0.028(2) 0.037(2) 0.043(3) 0.000(2) -0.0041(19) -0.0050(19)
C188 0.040(3) 0.052(3) 0.049(3) -0.021(3) -0.004(2) -0.012(2)
F46 0.109(3) 0.0461(19) 0.098(3) -0.0008(19) -0.046(2) -0.0272(19)
F47 0.0438(19) 0.072(2) 0.128(3) -0.035(2) -0.0080(19) -0.0230(16)
F48 0.114(3) 0.082(3) 0.081(3) -0.053(2) 0.030(2) -0.047(2)
C189 0.056(3) 0.074(3) 0.044(3) 0.000(2) 0.0043(19) -0.0144(19)
F49 0.111(5) 0.123(5) 0.068(3) -0.012(3) 0.027(3) -0.078(5)
F50 0.114(6) 0.099(4) 0.080(6) -0.027(3) 0.054(4) -0.036(3)
F51 0.092(4) 0.164(7) 0.095(5) 0.080(5) -0.006(3) -0.023(3)
F52 0.098(13) 0.083(5) 0.066(10) 0.002(8) 0.037(9) -0.047(7)
F53 0.041(5) 0.101(9) 0.069(13) 0.022(9) 0.018(6) -0.020(5)
F54 0.084(11) 0.120(14) 0.048(7) 0.020(8) -0.012(7) -0.045(10)
C190 0.033(2) 0.024(2) 0.054(3) -0.010(2) -0.001(2) -0.0061(18)
C191 0.033(3) 0.032(2) 0.061(3) -0.011(2) -0.005(2) -0.0068(19)
C192 0.041(3) 0.033(3) 0.082(4) -0.011(3) -0.025(3) -0.005(2)
C193 0.031(3) 0.045(3) 0.076(4) -0.011(3) 0.000(3) -0.012(2)
C194 0.036(3) 0.042(3) 0.069(4) -0.008(3) 0.003(3) -0.011(2)
C195 0.033(2) 0.035(3) 0.057(3) -0.008(2) 0.006(2) -0.012(2)
C196 0.044(3) 0.061(4) 0.100(5) -0.018(4) -0.024(3) -0.005(3)
F55 0.080(3) 0.077(2) 0.089(3) -0.024(2) -0.022(2) -0.020(2)
F56 0.049(2) 0.176(5) 0.122(4) -0.026(3) -0.028(2) -0.037(3)
F57 0.163(4) 0.066(3) 0.130(4) 0.011(3) -0.095(4) -0.014(3)
C197 0.039(2) 0.088(3) 0.070(4) -0.011(3) 0.007(2) -0.0216(19)
F58 0.090(7) 0.128(8) 0.084(9) 0.030(7) 0.033(6) 0.008(7)
F59 0.146(13) 0.103(6) 0.064(8) -0.024(5) 0.040(8) -0.035(7)
F60 0.063(6) 0.168(13) 0.140(10) 0.014(9) 0.039(6) -0.071(7)
F61 0.064(4) 0.218(11) 0.056(4) 0.000(6) 0.003(3) -0.054(5)
F62 0.088(6) 0.111(5) 0.132(8) -0.007(6) 0.030(5) 0.012(4)
F63 0.157(9) 0.117(5) 0.101(6) 0.007(5) -0.004(6) -0.082(6)
B3 0.052(2) 0.046(3) 0.053(4) 0.002(2) -0.007(2) -0.017(2)
C198 0.054(3) 0.052(3) 0.057(3) -0.001(3) -0.016(3) -0.023(3)
C199 0.063(3) 0.038(3) 0.049(3) -0.005(2) -0.014(3) -0.016(2)
C200 0.081(4) 0.050(3) 0.052(3) -0.003(3) -0.014(3) -0.023(3)
C201 0.080(4) 0.054(3) 0.054(4) 0.008(3) -0.017(3) -0.031(3)
C202 0.065(4) 0.062(4) 0.057(4) -0.001(3) -0.004(3) -0.028(3)
C203 0.048(3) 0.062(4) 0.062(4) 0.008(3) -0.004(3) -0.016(3)
C204 0.112(6) 0.043(4) 0.078(5) 0.008(3) -0.026(4) -0.015(4)
F64 0.097(3) 0.086(3) 0.137(4) 0.014(3) 0.012(3) -0.002(3)
F65 0.096(3) 0.090(3) 0.086(3) 0.025(2) -0.017(2) -0.008(2)
F66 0.225(6) 0.071(3) 0.127(4) -0.031(3) -0.082(4) 0.020(3)
C205 0.080(3) 0.085(4) 0.071(4) 0.010(2) 0.003(3) -0.032(3)
F67 0.070(3) 0.124(6) 0.080(4) -0.007(3) 0.009(2) -0.015(3)
F68 0.123(6) 0.125(5) 0.088(5) 0.039(4) 0.017(4) -0.012(5)
F69 0.142(7) 0.130(5) 0.087(5) -0.034(4) 0.021(5) -0.058(6)
F70 0.108(10) 0.123(7) 0.129(13) 0.029(11) -0.011(8) -0.001(7)
F71 0.131(12) 0.120(8) 0.120(13) 0.009(8) 0.028(9) -0.075(8)
F72 0.113(11) 0.129(13) 0.082(8) -0.001(9) -0.013(7) -0.036(8)
C206 0.039(3) 0.048(3) 0.068(4) -0.000(3) -0.009(3) -0.005(2)
C207 0.043(3) 0.049(3) 0.070(4) 0.009(3) -0.013(3) -0.012(2)
C208 0.056(4) 0.047(3) 0.097(5) 0.005(3) -0.007(3) -0.017(3)
C209 0.061(4) 0.048(3) 0.111(6) -0.014(4) -0.003(4) -0.021(3)
C210 0.053(4) 0.056(4) 0.088(5) -0.020(3) 0.002(3) -0.013(3)
C211 0.041(3) 0.046(3) 0.082(4) -0.013(3) -0.006(3) -0.008(2)
C212 0.069(5) 0.069(5) 0.112(6) 0.021(4) -0.018(5) -0.031(4)
F73 0.124(4) 0.148(4) 0.153(5) 0.088(4) -0.063(4) -0.077(3)
F74 0.184(5) 0.134(4) 0.145(5) 0.011(4) -0.011(4) -0.123(4)
F75 0.081(3) 0.155(5) 0.132(4) 0.037(4) 0.011(3) -0.043(3)
C213 0.054(2) 0.068(3) 0.106(5) -0.039(3) 0.008(3) -0.021(2)
F76 0.063(2) 0.157(8) 0.107(5) -0.062(5) 0.027(3) -0.036(3)
F77 0.179(8) 0.110(4) 0.079(4) -0.043(3) -0.020(5) 0.012(4)
F78 0.143(6) 0.156(6) 0.126(6) -0.079(4) 0.041(5) -0.109(6)
F79 0.108(11) 0.094(8) 0.123(13) -0.036(9) -0.005(10) 0.017(7)
F80 0.130(14) 0.129(11) 0.163(15) 0.024(10) -0.004(11) -0.060(10)
F81 0.081(7) 0.129(14) 0.104(12) -0.032(11) -0.018(7) -0.021(7)
C214 0.065(4) 0.054(3) 0.055(3) 0.004(3) -0.010(3) -0.017(3)
C215 0.053(3) 0.061(4) 0.052(3) -0.002(3) -0.008(3) -0.003(3)
C216 0.070(4) 0.083(5) 0.061(4) -0.008(3) -0.005(3) -0.002(4)
C217 0.120(7) 0.101(6) 0.057(4) -0.023(4) -0.002(4) -0.006(5)
C218 0.104(6) 0.116(6) 0.093(5) -0.035(5) -0.004(4) -0.043(5)
C219 0.089(5) 0.093(5) 0.065(4) -0.016(4) -0.006(4) -0.037(4)
C220 0.072(5) 0.102(6) 0.064(5) -0.012(4) 0.004(4) 0.014(4)
F82 0.068(3) 0.140(4) 0.110(4) -0.019(3) 0.006(2) -0.016(3)
F83 0.089(3) 0.154(5) 0.138(4) 0.055(4) -0.017(3) 0.017(3)
F84 0.100(3) 0.162(5) 0.082(3) -0.014(3) 0.015(3) 0.000(3)
C221 0.147(12) 0.090(12) 0.116(14) -0.020(5) -0.019(7) -0.056(6)
F85 0.169(8) 0.165(10) 0.128(7) -0.050(6) -0.005(6) -0.100(7)
F86 0.192(12) 0.180(9) 0.130(9) -0.000(7) -0.066(8) -0.084(7)
F87 0.181(9) 0.149(8) 0.130(9) -0.068(6) 0.001(6) -0.064(6)
C222 0.235(12) 0.136(9) 0.061(8) -0.022(11) -0.084(8) -0.005(12)
F88 0.156(7) 0.184(10) 0.109(9) -0.047(7) -0.040(6) -0.080(7)
F89 0.185(10) 0.228(13) 0.112(5) -0.076(7) -0.030(7) -0.015(10)
F90 0.244(15) 0.130(7) 0.263(14) -0.064(8) -0.053(12) -0.079(8)
C223 0.051(4) 0.042(8) 0.028(11) -0.015(7) -0.004(7) -0.017(6)
C224 0.047(6) 0.072(11) 0.052(13) 0.016(9) -0.008(9) -0.022(7)
C225 0.054(5) 0.072(7) 0.074(10) 0.008(7) -0.022(8) -0.019(5)
C226 0.046(7) 0.074(9) 0.070(12) -0.007(8) -0.017(8) -0.015(7)
C227 0.058(4) 0.064(8) 0.091(11) -0.007(7) -0.022(6) -0.031(6)
C228 0.060(4) 0.048(10) 0.074(14) 0.001(9) -0.018(9) -0.028(6)
C229 0.054(6) 0.070(9) 0.082(8) 0.008(5) -0.010(6) 0.002(4)
F91 0.093(8) 0.087(11) 0.111(13) 0.018(8) -0.007(8) -0.034(8)
F92 0.075(9) 0.043(8) 0.060(6) 0.008(5) 0.010(6) -0.001(6)
F93 0.086(9) 0.080(7) 0.073(9) -0.016(6) -0.020(7) 0.006(7)
C230 0.065(5) 0.099(6) 0.099(7) -0.003(7) -0.015(5) -0.043(7)
F94 0.058(6) 0.114(11) 0.157(11) 0.012(10) -0.029(8) -0.040(7)
F95 0.071(9) 0.094(6) 0.146(12) 0.027(7) -0.024(8) -0.054(6)
F96 0.142(11) 0.188(12) 0.105(7) -0.010(8) 0.014(7) -0.085(10)
C231 0.041(5) 0.054(7) 0.042(9) -0.004(7) 0.006(4) -0.009(4)
C232 0.053(7) 0.069(7) 0.063(10) 0.015(7) -0.018(6) -0.026(6)
C233 0.037(6) 0.097(6) 0.088(9) 0.028(6) -0.013(5) -0.020(4)
C234 0.049(7) 0.107(8) 0.088(11) 0.033(8) -0.032(7) -0.030(6)
C235 0.073(6) 0.107(7) 0.080(9) 0.031(6) -0.034(6) -0.043(6)
C236 0.052(6) 0.074(8) 0.055(8) 0.020(7) -0.010(5) -0.025(6)
C237 0.042(5) 0.092(6) 0.084(8) 0.022(4) -0.022(5) -0.016(4)
F97 0.066(7) 0.097(6) 0.092(8) 0.020(5) -0.005(5) -0.015(6)
F98 0.049(4) 0.066(7) 0.096(9) 0.017(6) -0.019(4) -0.015(4)
F99 0.076(8) 0.118(11) 0.087(7) 0.031(5) -0.032(6) -0.047(7)
C238 0.092(5) 0.125(8) 0.119(8) 0.042(7) -0.055(5) -0.060(6)
F100 0.116(8) 0.151(9) 0.153(7) 0.010(6) -0.081(6) -0.056(7)
F101 0.143(9) 0.147(7) 0.204(10) 0.090(8) -0.100(8) -0.095(6)
F102 0.091(6) 0.184(11) 0.167(10) 0.024(8) -0.036(6) -0.082(6)
C239 0.054(5) 0.076(13) 0.059(15) -0.009(10) -0.011(10) -0.010(5)
C240 0.056(10) 0.067(11) 0.108(15) 0.005(10) -0.010(9) 0.010(7)
C241 0.084(10) 0.122(10) 0.108(13) 0.045(10) -0.032(9) -0.031(9)
C242 0.070(11) 0.086(12) 0.066(15) -0.009(10) -0.005(10) -0.008(9)
C243 0.061(7) 0.086(10) 0.068(13) -0.008(8) -0.018(7) -0.018(7)
C244 0.051(6) 0.084(15) 0.092(16) -0.008(11) -0.019(9) -0.012(9)
C245 0.098(10) 0.109(9) 0.109(11) 0.037(6) -0.026(6) -0.020(8)
F103 0.194(16) 0.118(9) 0.176(14) 0.004(10) -0.019(11) -0.032(12)
F104 0.128(10) 0.164(15) 0.162(14) 0.047(10) -0.069(10) 0.017(10)
F105 0.138(10) 0.151(16) 0.127(12) 0.033(9) 0.005(10) -0.058(11)
C246 0.057(6) 0.113(10) 0.096(10) 0.012(6) -0.027(9) -0.025(5)
F106 0.102(13) 0.123(12) 0.158(11) -0.020(9) -0.036(11) -0.055(9)
F107 0.065(7) 0.118(12) 0.123(13) 0.022(8) -0.001(9) -0.021(8)
F108 0.117(13) 0.118(12) 0.136(10) 0.046(9) -0.011(10) -0.030(9)
O14 0.069(3) 0.084(3) 0.065(3) -0.019(3) 0.005(2) -0.024(2)
O15 0.043(2) 0.063(2) 0.085(3) -0.021(2) 0.007(2) -0.0114(18)
C247 0.052(4) 0.064(4) 0.085(5) -0.024(3) -0.001(3) -0.009(3)
O16 0.082(7) 0.119(8) 0.079(7) -0.017(6) 0.007(5) -0.041(6)
C248 0.126(15) 0.147(17) 0.105(13) -0.008(12) 0.015(12) -0.078(13)

loop_
_atom_type_symbol
_atom_type_description
_atom_type_scat_dispersion_real
_atom_type_scat_dispersion_imag
_atom_type_scat_source
C C 0.0033 0.0016 'International Tables Vol C Tables 4.2.6.8 and 6.1.1.4'
H H 0.0000 0.0000 'International Tables Vol C Tables 4.2.6.8 and 6.1.1.4'
B B 0.0013 0.0007 'International Tables Vol C Tables 4.2.6.8 and 6.1.1.4'
Co Co 0.3494 0.9721 'International Tables Vol C Tables 4.2.6.8 and 6.1.1.4'
F F 0.0171 0.0103 'International Tables Vol C Tables 4.2.6.8 and 6.1.1.4'
N N 0.0061 0.0033 'International Tables Vol C Tables 4.2.6.8 and 6.1.1.4'
O O 0.0106 0.0060 'International Tables Vol C Tables 4.2.6.8 and 6.1.1.4'

loop_
_geom_angle_atom_site_label_1
_geom_angle_atom_site_label_2
_geom_angle_atom_site_label_3
_geom_angle
O4 Co1 O1 87.60(12)
O4 Co1 N2 93.67(14)
O1 Co1 N2 174.28(16)
O4 Co1 N1 174.56(15)
O1 Co1 N1 93.86(14)
N2 Co1 N1 85.39(15)
O4 Co1 N7 84.60(14)
O1 Co1 N7 93.48(14)
N2 Co1 N7 92.19(15)
N1 Co1 N7 90.08(15)
O4 Co1 N12 93.53(16)
O1 Co1 N12 85.35(16)
N2 Co1 N12 89.01(17)
N1 Co1 N12 91.81(17)
N7 Co1 N12 177.84(16)
O8 Co2 N3 174.24(14)
O8 Co2 O5 86.71(12)
N3 Co2 O5 95.35(13)
O8 Co2 N4 93.45(14)
N3 Co2 N4 84.82(15)
O5 Co2 N4 176.57(14)
O8 Co2 N9 82.43(14)
N3 Co2 N9 92.22(15)
O5 Co2 N9 88.81(13)
N4 Co2 N9 94.61(15)
O8 Co2 N8 89.00(14)
N3 Co2 N8 96.33(15)
O5 Co2 N8 90.83(13)
N4 Co2 N8 85.75(15)
N9 Co2 N8 171.43(16)
O9 Co3 N5 93.66(13)
O9 Co3 N6 175.12(15)
N5 Co3 N6 85.23(15)
O9 Co3 O12 86.56(12)
N5 Co3 O12 177.49(16)
N6 Co3 O12 94.75(13)
O9 Co3 N11 92.65(16)
N5 Co3 N11 91.27(18)
N6 Co3 N11 92.12(17)
O12 Co3 N11 86.23(17)
O9 Co3 N10 83.22(14)
N5 Co3 N10 93.03(16)
N6 Co3 N10 92.09(15)
O12 Co3 N10 89.47(14)
N11 Co3 N10 174.21(18)
C6 C1 C2 118.8(4)
C6 C1 C13 120.1(4)
C2 C1 C13 120.6(4)
C1 C2 C3 121.6(4)
C1 C2 H1 119.2
C3 C2 H1 119.2
C4 C3 C2 117.9(4)
C4 C3 C43 119.9(3)
C2 C3 C43 121.7(4)
C3 C4 C5 122.0(4)
C3 C4 H2 119.0
C5 C4 H2 119.0
C6 C5 C4 118.3(4)
C6 C5 C76 121.9(4)
C4 C5 C76 119.1(3)
C1 C6 C5 121.4(4)
C1 C6 H3 119.3
C5 C6 H3 119.3
C12 C7 C8 118.8(4)
C12 C7 C35 121.0(4)
C8 C7 C35 119.1(4)
C9 C8 C7 121.2(4)
C9 C8 H4 119.4
C7 C8 H4 119.4
C8 C9 C10 118.5(4)
C8 C9 C65 122.5(4)
C10 C9 C65 118.5(4)
C11 C10 C9 121.5(4)
C11 C10 H5 119.2
C9 C10 H5 119.2
C10 C11 C12 119.4(4)
C10 C11 C101 121.1(4)
C12 C11 C101 119.0(4)
C7 C12 C11 120.6(4)
C7 C12 H6 119.7
C11 C12 H6 119.7
C18 C13 C14 119.5(4)
C18 C13 C1 119.1(4)
C14 C13 C1 121.3(4)
O1 C14 C13 119.4(4)
O1 C14 C15 124.0(4)
C13 C14 C15 116.6(4)
C16 C15 C23 117.3(4)
C16 C15 C14 121.1(4)
C23 C15 C14 121.6(4)
C17 C16 C15 122.5(4)
C17 C16 H7 118.7
C15 C16 H7 118.7
C16 C17 C18 115.9(4)
C16 C17 C19 124.3(4)
C18 C17 C19 119.8(4)
C13 C18 C17 124.1(4)
C13 C18 H8 117.9
C17 C18 H8 117.9
C14 O1 Co1 126.5(3)
C20 C19 C21 108.8(5)
C20 C19 C17 109.9(4)
C21 C19 C17 109.6(4)
C20 C19 C22 108.3(5)
C21 C19 C22 108.4(5)
C17 C19 C22 111.8(4)
C19 C20 H9 109.5
C19 C20 H10 109.5
H9 C20 H10 109.5
C19 C20 H11 109.5
H9 C20 H11 109.5
H10 C20 H11 109.5
C19 C21 H12 109.5
C19 C21 H13 109.5
H12 C21 H13 109.5
C19 C21 H14 109.5
H12 C21 H14 109.5
H13 C21 H14 109.5
C19 C22 H15 109.5
C19 C22 H16 109.5
H15 C22 H16 109.5
C19 C22 H17 109.5
H15 C22 H17 109.5
H16 C22 H17 109.5
N1 C23 C15 126.7(4)
N1 C23 H18 116.7
C15 C23 H18 116.7
C23 N1 C24 121.7(4)
C23 N1 Co1 125.1(3)
C24 N1 Co1 112.5(3)
C29 C24 C25 120.3(4)
C29 C24 N1 114.5(4)
C25 C24 N1 125.1(4)
C26 C25 C24 119.3(4)
C26 C25 H19 120.3
C24 C25 H19 120.3
O2 C26 C25 124.3(4)
O2 C26 C27 115.4(4)
C25 C26 C27 120.2(4)
O3 C27 C28 123.7(4)
O3 C27 C26 115.5(4)
C28 C27 C26 120.7(4)
C27 C28 C29 119.1(4)
C27 C28 H20 120.4
C29 C28 H20 120.4
C24 C29 C28 120.2(4)
C24 C29 N2 115.1(4)
C28 C29 N2 124.6(4)
C26 O2 C30 117.8(4)
O2 C30 H21 109.5
O2 C30 H22 109.5
H21 C30 H22 109.5
O2 C30 H23 109.5
H21 C30 H23 109.5
H22 C30 H23 109.5
C27 O3 C31 117.2(3)
O3 C31 H24 109.5
O3 C31 H25 109.5
H24 C31 H25 109.5
O3 C31 H26 109.5
H24 C31 H26 109.5
H25 C31 H26 109.5
C32 N2 C29 121.9(4)
C32 N2 Co1 125.1(3)
C29 N2 Co1 112.3(3)
N2 C32 C33 125.7(4)
N2 C32 H27 117.1
C33 C32 H27 117.1
C38 C33 C32 118.2(4)
C38 C33 C34 120.8(4)
C32 C33 C34 120.7(4)
O4 C34 C33 125.1(4)
O4 C34 C35 119.0(4)
C33 C34 C35 115.9(4)
C36 C35 C34 120.2(4)
C36 C35 C7 118.1(4)
C34 C35 C7 121.3(4)
C35 C36 C37 123.8(4)
C35 C36 H28 118.1
C37 C36 H28 118.1
C38 C37 C36 116.2(4)
C38 C37 C39 125.3(4)
C36 C37 C39 118.4(4)
C37 C38 C33 122.3(4)
C37 C38 H29 118.9
C33 C38 H29 118.9
C34 O4 Co1 126.3(3)
C41 C39 C37 110.9(5)
C41 C39 C40 108.0(5)
C37 C39 C40 111.0(4)
C41 C39 C42 110.4(5)
C37 C39 C42 107.5(4)
C40 C39 C42 109.1(5)
C39 C40 H30 109.5
C39 C40 H31 109.5
H30 C40 H31 109.5
C39 C40 H32 109.5
H30 C40 H32 109.5
H31 C40 H32 109.5
C39 C41 H33 109.5
C39 C41 H34 109.5
H33 C41 H34 109.5
C39 C41 H35 109.5
H33 C41 H35 109.5
H34 C41 H35 109.5
C39 C42 H36 109.5
C39 C42 H37 109.5
H36 C42 H37 109.5
C39 C42 H38 109.5
H36 C42 H38 109.5
H37 C42 H38 109.5
C48 C43 C44 119.7(4)
C48 C43 C3 118.5(3)
C44 C43 C3 121.8(3)
O5 C44 C45 124.1(4)
O5 C44 C43 119.5(4)
C45 C44 C43 116.4(3)
C53 C45 C46 115.6(4)
C53 C45 C44 123.3(4)
C46 C45 C44 121.0(4)
C47 C46 C45 122.2(4)
C47 C46 H39 118.9
C45 C46 H39 118.9
C46 C47 C48 116.4(3)
C46 C47 C49 122.4(4)
C48 C47 C49 121.2(3)
C43 C48 C47 124.0(4)
C43 C48 H40 118.0
C47 C48 H40 118.0
C44 O5 Co2 126.1(3)
C52 C49 C47 111.9(3)
C52 C49 C50 108.5(4)
C47 C49 C50 110.4(3)
C52 C49 C51 108.4(4)
C47 C49 C51 108.5(3)
C50 C49 C51 109.2(4)
C49 C50 H41 109.5
C49 C50 H42 109.5
H41 C50 H42 109.5
C49 C50 H43 109.5
H41 C50 H43 109.5
H42 C50 H43 109.5
C49 C51 H44 109.5
C49 C51 H45 109.5
H44 C51 H45 109.5
C49 C51 H46 109.5
H44 C51 H46 109.5
H45 C51 H46 109.5
C49 C52 H47 109.5
C49 C52 H48 109.5
H47 C52 H48 109.5
C49 C52 H49 109.5
H47 C52 H49 109.5
H48 C52 H49 109.5
N3 C53 C45 126.4(4)
N3 C53 H50 116.8
C45 C53 H50 116.8
C53 N3 C54 121.9(4)
C53 N3 Co2 124.3(3)
C54 N3 Co2 112.9(3)
C59 C54 C55 120.0(4)
C59 C54 N3 114.3(4)
C55 C54 N3 125.7(4)
C56 C55 C54 119.4(4)
C56 C55 H51 120.3
C54 C55 H51 120.3
O6 C56 C55 124.9(4)
O6 C56 C57 114.6(4)
C55 C56 C57 120.5(4)
O7 C57 C58 124.6(4)
O7 C57 C56 115.4(4)
C58 C57 C56 120.0(4)
C57 C58 C59 119.7(4)
C57 C58 H52 120.2
C59 C58 H52 120.2
C54 C59 C58 120.4(4)
C54 C59 N4 114.7(4)
C58 C59 N4 124.9(4)
C56 O6 C60 117.5(3)
O6 C60 H53 109.5
O6 C60 H54 109.5
H53 C60 H54 109.5
O6 C60 H55 109.5
H53 C60 H55 109.5
H54 C60 H55 109.5
C57 O7 C61 117.0(3)
O7 C61 H56 109.5
O7 C61 H57 109.5
H56 C61 H57 109.5
O7 C61 H58 109.5
H56 C61 H58 109.5
H57 C61 H58 109.5
C62 N4 C59 122.3(4)
C62 N4 Co2 124.4(3)
C59 N4 Co2 112.5(3)
N4 C62 C63 124.6(4)
N4 C62 H59 117.7
C63 C62 H59 117.7
C62 C63 C68 118.9(4)
C62 C63 C64 121.3(4)
C68 C63 C64 119.5(4)
O8 C64 C65 118.2(4)
O8 C64 C63 124.6(4)
C65 C64 C63 117.2(4)
C66 C65 C64 119.2(4)
C66 C65 C9 121.5(4)
C64 C65 C9 119.1(4)
C65 C66 C67 122.9(4)
C65 C66 H60 118.6
C67 C66 H60 118.6
C68 C67 C66 116.8(4)
C68 C67 C69 122.1(4)
C66 C67 C69 121.1(4)
C67 C68 C63 122.4(4)
C67 C68 H61 118.8
C63 C68 H61 118.8
C64 O8 Co2 125.5(3)
C70 C69 C75 131.5(12)
C70 C69 C73 39.7(12)
C75 C69 C73 113.1(8)
C70 C69 C71 111.6(18)
C75 C69 C71 56.8(15)
C73 C69 C71 137.5(13)
C70 C69 C67 113.6(12)
C75 C69 C67 113.9(5)
C73 C69 C67 109.3(6)
C71 C69 C67 112.0(12)
C70 C69 C74 68.9(14)
C75 C69 C74 106.4(7)
C73 C69 C74 108.0(10)
C71 C69 C74 51.6(14)
C67 C69 C74 105.5(6)
C70 C69 C72 106.8(16)
C75 C69 C72 49.6(12)
C73 C69 C72 70.7(13)
C71 C69 C72 105.3(19)
C67 C69 C72 106.9(10)
C74 C69 C72 145.8(11)
C69 C70 H62 109.5
C69 C70 H63 109.5
H62 C70 H63 109.5
C69 C70 H64 109.5
H62 C70 H64 109.5
H63 C70 H64 109.5
C69 C71 H65 109.5
C69 C71 H66 109.5
H65 C71 H66 109.5
C69 C71 H67 109.5
H65 C71 H67 109.5
H66 C71 H67 109.5
C69 C72 H68 109.5
C69 C72 H69 109.5
H68 C72 H69 109.5
C69 C72 H70 109.5
H68 C72 H70 109.5
H69 C72 H70 109.5
C69 C73 H71 109.5
C69 C73 H72 109.5
H71 C73 H72 109.5
C69 C73 H73 109.5
H71 C73 H73 109.5
H72 C73 H73 109.5
C69 C74 H74 109.5
C69 C74 H75 109.5
H74 C74 H75 109.5
C69 C74 H76 109.5
H74 C74 H76 109.5
H75 C74 H76 109.5
C69 C75 H77 109.5
C69 C75 H78 109.5
H77 C75 H78 109.5
C69 C75 H79 109.5
H77 C75 H79 109.5
H78 C75 H79 109.5
C81 C76 C77 118.8(4)
C81 C76 C5 121.2(4)
C77 C76 C5 119.7(4)
O9 C77 C78 124.3(4)
O9 C77 C76 118.7(4)
C78 C77 C76 116.9(4)
C79 C78 C89 118.2(4)
C79 C78 C77 119.9(4)
C89 C78 C77 121.7(4)
C80 C79 C78 122.5(4)
C80 C79 H80 118.7
C78 C79 H80 118.7
C79 C80 C81 116.1(4)
C79 C80 C82 122.4(4)
C81 C80 C82 121.4(4)
C76 C81 C80 124.1(4)
C76 C81 H81 117.9
C80 C81 H81 117.9
C77 O9 Co3 126.1(3)
C86 C82 C88 113.9(11)
C86 C82 C84 62.8(10)
C88 C82 C84 134.0(9)
C86 C82 C85 128.8(9)
C88 C82 C85 30.2(8)
C84 C82 C85 112.3(8)
C86 C82 C80 115.8(7)
C88 C82 C80 112.2(8)
C84 C82 C80 108.9(5)
C85 C82 C80 113.5(6)
C86 C82 C83 44.0(8)
C88 C82 C83 79.8(9)
C84 C82 C83 106.5(8)
C85 C82 C83 107.4(8)
C80 C82 C83 107.9(5)
C86 C82 C87 108.2(11)
C88 C82 C87 100.9(10)
C84 C82 C87 48.5(8)
C85 C82 C87 71.2(9)
C80 C82 C87 104.2(6)
C83 C82 C87 144.9(8)
C82 C83 H82 109.5
C82 C83 H83 109.5
H82 C83 H83 109.5
C82 C83 H84 109.5
H82 C83 H84 109.5
H83 C83 H84 109.5
C82 C84 H85 109.5
C82 C84 H86 109.5
H85 C84 H86 109.5
C82 C84 H87 109.5
H85 C84 H87 109.5
H86 C84 H87 109.5
C82 C85 H88 109.5
C82 C85 H89 109.5
H88 C85 H89 109.5
C82 C85 H90 109.5
H88 C85 H90 109.5
H89 C85 H90 109.5
C82 C86 H91 109.5
C82 C86 H92 109.5
H91 C86 H92 109.5
C82 C86 H93 109.5
H91 C86 H93 109.5
H92 C86 H93 109.5
C82 C87 H94 109.5
C82 C87 H95 109.5
H94 C87 H95 109.5
C82 C87 H96 109.5
H94 C87 H96 109.5
H95 C87 H96 109.5
C82 C88 H97 109.5
C82 C88 H98 109.5
H97 C88 H98 109.5
C82 C88 H99 109.5
H97 C88 H99 109.5
H98 C88 H99 109.5
N5 C89 C78 125.0(4)
N5 C89 H100 117.5
C78 C89 H100 117.5
C89 N5 C90 122.2(4)
C89 N5 Co3 125.1(3)
C90 N5 Co3 112.3(3)
C95 C90 C91 120.6(4)
C95 C90 N5 114.6(4)
C91 C90 N5 124.8(4)
C92 C91 C90 119.9(4)
C92 C91 H101 120.1
C90 C91 H101 120.1
O10 C92 C91 124.9(4)
O10 C92 C93 115.9(4)
C91 C92 C93 119.3(4)
C94 C93 O11 124.7(4)
C94 C93 C92 120.8(4)
O11 C93 C92 114.5(4)
C93 C94 C95 119.8(4)
C93 C94 H102 120.1
C95 C94 H102 120.1
C90 C95 C94 119.6(4)
C90 C95 N6 114.7(4)
C94 C95 N6 125.7(4)
C92 O10 C96 115.9(4)
O10 C96 H103 109.5
O10 C96 H104 109.5
H103 C96 H104 109.5
O10 C96 H105 109.5
H103 C96 H105 109.5
H104 C96 H105 109.5
C93 O11 C97 116.9(3)
O11 C97 H106 109.5
O11 C97 H107 109.5
H106 C97 H107 109.5
O11 C97 H108 109.5
H106 C97 H108 109.5
H107 C97 H108 109.5
C98 N6 C95 122.6(4)
C98 N6 Co3 124.9(3)
C95 N6 Co3 112.3(3)
N6 C98 C99 126.9(4)
N6 C98 H109 116.6
C99 C98 H109 116.6
C98 C99 C100 122.4(4)
C98 C99 C104 117.3(4)
C100 C99 C104 120.3(4)
O12 C100 C101 119.1(4)
O12 C100 C99 123.9(4)
C101 C100 C99 116.9(4)
C102 C101 C100 120.1(4)
C102 C101 C11 118.3(4)
C100 C101 C11 121.6(4)
C101 C102 C103 124.1(4)
C101 C102 H110 118.0
C103 C102 H110 118.0
C104 C103 C102 115.8(4)
C104 C103 C105 123.9(4)
C102 C103 C105 120.3(4)
C103 C104 C99 122.8(4)
C103 C104 H111 118.6
C99 C104 H111 118.6
C100 O12 Co3 126.5(3)
C106 C105 C108 109.6(5)
C106 C105 C107 109.1(5)
C108 C105 C107 107.0(5)
C106 C105 C103 112.4(4)
C108 C105 C103 108.8(4)
C107 C105 C103 109.8(4)
C105 C106 H112 109.5
C105 C106 H113 109.5
H112 C106 H113 109.5
C105 C106 H114 109.5
H112 C106 H114 109.5
H113 C106 H114 109.5
C105 C107 H115 109.5
C105 C107 H116 109.5
H115 C107 H116 109.5
C105 C107 H117 109.5
H115 C107 H117 109.5
H116 C107 H117 109.5
C105 C108 H118 109.5
C105 C108 H119 109.5
H118 C108 H119 109.5
C105 C108 H120 109.5
H118 C108 H120 109.5
H119 C108 H120 109.5
C109 N7 Co1 117.0(3)
C109 N7 H121 108.0
Co1 N7 H121 108.0
C109 N7 H122 108.0
Co1 N7 H122 108.0
H121 N7 H122 107.3
N7 C109 C110 114.7(4)
N7 C109 H123 108.6
C110 C109 H123 108.6
N7 C109 H124 108.6
C110 C109 H124 108.6
H123 C109 H124 107.6
C109 C110 C111 111.0(4)
C109 C110 H125 109.4
C111 C110 H125 109.4
C109 C110 H126 109.4
C111 C110 H126 109.4
H125 C110 H126 108.0
C112 C111 C110 115.8(4)
C112 C111 H127 108.3
C110 C111 H127 108.3
C112 C111 H128 108.3
C110 C111 H128 108.3
H127 C111 H128 107.4
C111 C112 C113 114.2(4)
C111 C112 H129 108.7
C113 C112 H129 108.7
C111 C112 H130 108.7
C113 C112 H130 108.7
H129 C112 H130 107.6
C112 C113 C114 112.3(4)
C112 C113 H131 109.1
C114 C113 H131 109.1
C112 C113 H132 109.1
C114 C113 H132 109.1
H131 C113 H132 107.9
N8 C114 C113 114.1(4)
N8 C114 H133 108.7
C113 C114 H133 108.7
N8 C114 H134 108.7
C113 C114 H134 108.7
H133 C114 H134 107.6
C114 N8 Co2 120.3(3)
C114 N8 H135 107.3
Co2 N8 H135 107.3
C114 N8 H136 107.3
Co2 N8 H136 107.3
H135 N8 H136 106.9
C115 N9 Co2 126.3(3)
C115 N9 H137 105.7
Co2 N9 H137 105.7
C115 N9 H138 105.7
Co2 N9 H138 105.7
H137 N9 H138 106.2
N9 C115 C116 110.1(4)
N9 C115 H139 109.6
C116 C115 H139 109.6
N9 C115 H140 109.6
C116 C115 H140 109.6
H139 C115 H140 108.2
C117 C116 C115 114.8(4)
C117 C116 H141 108.6
C115 C116 H141 108.6
C117 C116 H142 108.6
C115 C116 H142 108.6
H141 C116 H142 107.5
C116 C117 C118 115.3(4)
C116 C117 H143 108.5
C118 C117 H143 108.5
C116 C117 H144 108.5
C118 C117 H144 108.5
H143 C117 H144 107.5
C119 C118 C117 115.1(4)
C119 C118 H145 108.5
C117 C118 H145 108.5
C119 C118 H146 108.5
C117 C118 H146 108.5
H145 C118 H146 107.5
C120 C119 C118 114.6(4)
C120 C119 H147 108.6
C118 C119 H147 108.6
C120 C119 H148 108.6
C118 C119 H148 108.6
H147 C119 H148 107.6
N10 C120 C119 110.6(3)
N10 C120 H149 109.5
C119 C120 H149 109.5
N10 C120 H150 109.5
C119 C120 H150 109.5
H149 C120 H150 108.1
C120 N10 Co3 124.2(3)
C120 N10 H151 106.3
Co3 N10 H151 106.3
C120 N10 H152 106.3
Co3 N10 H152 106.3
H151 N10 H152 106.4
C127 N11 C121 48.5(7)
C127 N11 Co3 122.6(6)
C121 N11 Co3 134.0(6)
C127 N11 H153 133.2
C121 N11 H153 103.7
Co3 N11 H153 103.7
C127 N11 H154 60.4
C121 N11 H154 103.7
Co3 N11 H154 103.7
H153 N11 H154 105.3
C127 N11 H155 106.7
C121 N11 H155 58.2
Co3 N11 H155 106.7
H153 N11 H155 61.1
H154 N11 H155 148.9
C127 N11 H156 106.7
C121 N11 H156 119.2
Co3 N11 H156 106.7
H153 N11 H156 48.3
H154 N11 H156 57.5
H155 N11 H156 106.6
N11 C121 C122 121.4(13)
N11 C121 H157 107.0
C122 C121 H157 107.0
N11 C121 H158 107.0
C122 C121 H158 107.0
H157 C121 H158 106.7
C121 C122 C123 114.8(13)
C121 C122 H159 108.6
C123 C122 H159 108.6
C121 C122 H160 108.6
C123 C122 H160 108.6
H159 C122 H160 107.5
C124 C123 C122 118.6(13)
C124 C123 H161 107.7
C122 C123 H161 107.7
C124 C123 H162 107.7
C122 C123 H162 107.7
H161 C123 H162 107.1
C125 C124 C123 117.8(15)
C125 C124 H163 107.9
C123 C124 H163 107.9
C125 C124 H164 107.9
C123 C124 H164 107.9
H163 C124 H164 107.2
C124 C125 C126 117.0(13)
C124 C125 H165 108.0
C126 C125 H165 108.0
C124 C125 H166 108.0
C126 C125 H166 108.0
H165 C125 H166 107.3
N12 C126 C125 113.1(10)
N12 C126 H167 109.0
C125 C126 H167 109.0
N12 C126 H168 109.0
C125 C126 H168 109.0
H167 C126 H168 107.8
N11 C127 C128 115.9(11)
N11 C127 H169 108.3
C128 C127 H169 108.3
N11 C127 H170 108.3
C128 C127 H170 108.3
H169 C127 H170 107.4
C129 C128 C127 116.6(16)
C129 C128 H171 108.1
C127 C128 H171 108.1
C129 C128 H172 108.1
C127 C128 H172 108.1
H171 C128 H172 107.3
C130 C129 C128 102.3(17)
C130 C129 H173 111.3
C128 C129 H173 111.3
C130 C129 H174 111.3
C128 C129 H174 111.3
H173 C129 H174 109.2
C129 C130 C131 134.3(16)
C129 C130 H175 103.6
C131 C130 H175 103.6
C129 C130 H176 103.6
C131 C130 H176 103.6
H175 C130 H176 105.3
C132 C131 C130 124.9(16)
C132 C131 H177 106.1
C130 C131 H177 106.1
C132 C131 H178 106.1
C130 C131 H178 106.1
H177 C131 H178 106.3
C131 C132 N12 113.3(13)
C131 C132 H179 108.9
N12 C132 H179 108.9
C131 C132 H180 108.9
N12 C132 H180 108.9
H179 C132 H180 107.7
C126 N12 C132 36.9(6)
C126 N12 Co1 116.4(6)
C132 N12 Co1 127.8(6)
C126 N12 H181 108.2
C132 N12 H181 71.3
Co1 N12 H181 108.2
C126 N12 H182 108.2
C132 N12 H182 122.0
Co1 N12 H182 108.2
H181 N12 H182 107.3
C126 N12 H183 136.1
C132 N12 H183 105.3
Co1 N12 H183 105.3
H181 N12 H183 42.1
H182 N12 H183 68.6
C126 N12 H184 76.4
C132 N12 H184 105.3
Co1 N12 H184 105.3
H181 N12 H184 138.9
H182 N12 H184 38.1
H183 N12 H184 106.0
H185 O13 H186 105(5)
C133 B1 C149 109.5(5)
C133 B1 C141 107.7(5)
C149 B1 C141 111.0(5)
C133 B1 C157 109.5(5)
C149 B1 C157 107.9(5)
C141 B1 C157 111.2(4)
C134 C133 C138 116.4(6)
C134 C133 B1 123.8(6)
C138 C133 B1 119.8(5)
C133 C134 C135 122.3(7)
C133 C134 H187 118.9
C135 C134 H187 118.9
C136 C135 C134 120.2(7)
C136 C135 C139 121.6(7)
C134 C135 C139 118.2(8)
C135 C136 C137 119.4(6)
C135 C136 H188 120.3
C137 C136 H188 120.3
C138 C137 C136 120.1(7)
C138 C137 C140 119.4(8)
C136 C137 C140 120.4(7)
C137 C138 C133 121.6(7)
C137 C138 H189 119.2
C133 C138 H189 119.2
F2 C139 F1 106.4(8)
F2 C139 F3 107.4(8)
F1 C139 F3 103.6(9)
F2 C139 C135 113.3(9)
F1 C139 C135 114.1(7)
F3 C139 C135 111.3(7)
F5 C140 F4 113.4(12)
F5 C140 F6 99.7(7)
F4 C140 F6 98.9(8)
F5 C140 C137 117.1(8)
F4 C140 C137 115.5(7)
F6 C140 C137 109.0(10)
C146 C141 C142 113.8(5)
C146 C141 B1 122.5(5)
C142 C141 B1 123.7(5)
C143 C142 C141 123.2(5)
C143 C142 H190 118.4
C141 C142 H190 118.4
C144 C143 C142 120.9(5)
C144 C143 C147 120.4(5)
C142 C143 C147 118.7(5)
C143 C144 C145 117.3(6)
C143 C144 H191 121.3
C145 C144 H191 121.3
C144 C145 C146 121.1(5)
C144 C145 C148 120.2(6)
C146 C145 C148 118.7(6)
C145 C146 C141 123.7(6)
C145 C146 H192 118.2
C141 C146 H192 118.2
F9 C147 F8 105.6(6)
F9 C147 F7 104.9(6)
F8 C147 F7 103.3(5)
F9 C147 C143 114.9(5)
F8 C147 C143 113.2(6)
F7 C147 C143 113.7(5)
F11 C148 F10 107.2(7)
F11 C148 F12 106.7(6)
F10 C148 F12 104.6(6)
F11 C148 C145 112.1(6)
F10 C148 C145 113.9(6)
F12 C148 C145 111.7(6)
C150 C149 C154 115.7(6)
C150 C149 B1 121.5(6)
C154 C149 B1 122.7(6)
C149 C150 C151 122.2(8)
C149 C150 H193 118.9
C151 C150 H193 118.9
C152 C151 C150 119.9(8)
C152 C151 C155 120.8(9)
C150 C151 C155 119.3(10)
C151 C152 C153 120.1(7)
C151 C152 H194 120.0
C153 C152 H194 120.0
C154 C153 C152 118.6(8)
C154 C153 C156 120.0(8)
C152 C153 C156 121.4(8)
C153 C154 C149 123.3(7)
C153 C154 H195 118.3
C149 C154 H195 118.3
F14 C155 F15 110.2(10)
F14 C155 F13 100.8(13)
F15 C155 F13 100.6(13)
F14 C155 C151 116.1(12)
F15 C155 C151 115.1(12)
F13 C155 C151 112.0(9)
F16 C156 F18 108.6(8)
F16 C156 F17 103.0(11)
F18 C156 F17 99.9(8)
F16 C156 C153 116.7(7)
F18 C156 C153 112.8(10)
F17 C156 C153 114.1(6)
C158 C157 C162 114.8(5)
C158 C157 B1 125.1(5)
C162 C157 B1 120.1(5)
C159 C158 C157 122.9(5)
C159 C158 H196 118.6
C157 C158 H196 118.6
C160 C159 C158 120.6(5)
C160 C159 C163 119.8(5)
C158 C159 C163 119.6(5)
C159 C160 C161 118.2(5)
C159 C160 H197 120.9
C161 C160 H197 120.9
C162 C161 C160 120.9(5)
C162 C161 C164 121.0(5)
C160 C161 C164 118.1(5)
C161 C162 C157 122.5(5)
C161 C162 H198 118.8
C157 C162 H198 118.8
F19 C163 F21 106.1(5)
F19 C163 F20 105.7(5)
F21 C163 F20 105.0(5)
F19 C163 C159 113.2(5)
F21 C163 C159 113.9(5)
F20 C163 C159 112.1(5)
F23 C164 F24 105.9(6)
F23 C164 F22 106.5(5)
F24 C164 F22 105.0(5)
F23 C164 C161 113.2(5)
F24 C164 C161 112.5(5)
F22 C164 C161 113.2(6)
C190 B2 C165 110.7(3)
C190 B2 C174 107.0(4)
C165 B2 C174 111.9(4)
C190 B2 C182 108.1(4)
C165 B2 C182 109.3(4)
C174 B2 C182 109.8(3)
C166 C165 C170 115.0(4)
C166 C165 B2 123.8(4)
C170 C165 B2 121.1(4)
C167 C166 C165 122.7(4)
C167 C166 H199 118.7
C165 C166 H199 118.7
C168 C167 C166 120.7(4)
C168 C167 C171 119.1(4)
C166 C167 C171 120.2(4)
C167 C168 C169 117.9(4)
C167 C168 H200 121.0
C169 C168 H200 121.0
C170 C169 C168 120.6(4)
C170 C169 C172 119.4(5)
C168 C169 C172 119.5(5)
C170 C169 C173 117.0(11)
C168 C169 C173 119.7(10)
C172 C169 C173 23.4(7)
C169 C170 C165 123.1(4)
C169 C170 H201 118.5
C165 C170 H201 118.5
F28 C171 F27 126.1(14)
F28 C171 F25 34.4(16)
F27 C171 F25 108.8(6)
F28 C171 F29 114.0(15)
F27 C171 F29 54.2(8)
F25 C171 F29 132.4(7)
F28 C171 F26 70.1(16)
F27 C171 F26 106.3(6)
F25 C171 F26 103.4(5)
F29 C171 F26 54.9(7)
F28 C171 F30 102.3(16)
F27 C171 F30 42.2(7)
F25 C171 F30 72.4(9)
F29 C171 F30 94.7(10)
F26 C171 F30 136.0(8)
F28 C171 C167 118.0(12)
F27 C171 C167 113.0(5)
F25 C171 C167 113.1(5)
F29 C171 C167 114.4(7)
F26 C171 C167 111.6(5)
F30 C171 C167 109.9(7)
F33 C172 F31 106.6(14)
F33 C172 F32 107.1(13)
F31 C172 F32 100.4(10)
F33 C172 C169 116.9(15)
F31 C172 C169 111.3(8)
F32 C172 C169 113.0(8)
F36 C173 F34 116(3)
F36 C173 F35 114(3)
F34 C173 F35 100(3)
F36 C173 C169 121.8(17)
F34 C173 C169 103.5(19)
F35 C173 C169 99(3)
C175 C174 C179 113.9(4)
C175 C174 B2 123.7(4)
C179 C174 B2 122.1(4)
C176 C175 C174 122.6(4)
C176 C175 H202 118.7
C174 C175 H202 118.7
C177 C176 C175 121.7(4)
C177 C176 C180 119.4(4)
C175 C176 C180 118.8(4)
C176 C177 C178 117.9(4)
C176 C177 H203 121.0
C178 C177 H203 121.0
C177 C178 C179 119.8(4)
C177 C178 C181 119.9(4)
C179 C178 C181 120.3(4)
C178 C179 C174 124.0(4)
C178 C179 H204 118.0
C174 C179 H204 118.0
F38 C180 F39 107.3(4)
F38 C180 F37 106.2(4)
F39 C180 F37 106.2(4)
F38 C180 C176 112.8(4)
F39 C180 C176 113.0(4)
F37 C180 C176 110.9(4)
F42 C181 F44 127.3(9)
F42 C181 F43 71.1(8)
F44 C181 F43 109.2(9)
F42 C181 F41 108.0(10)
F44 C181 F41 26.6(9)
F43 C181 F41 124.4(10)
F42 C181 F45 34.6(6)
F44 C181 F45 104.8(8)
F43 C181 F45 103.4(8)
F41 C181 F45 79.6(9)
F42 C181 F40 102.7(8)
F44 C181 F40 82.3(8)
F43 C181 F40 33.1(7)
F41 C181 F40 105.1(9)
F45 C181 F40 130.3(8)
F42 C181 C178 113.7(7)
F44 C181 C178 112.8(8)
F43 C181 C178 114.9(7)
F41 C181 C178 115.3(9)
F45 C181 C178 110.9(6)
F40 C181 C178 110.9(7)
C183 C182 C187 115.2(4)
C183 C182 B2 120.9(4)
C187 C182 B2 123.9(4)
C182 C183 C184 123.2(4)
C182 C183 H205 118.4
C184 C183 H205 118.4
C185 C184 C183 119.8(4)
C185 C184 C188 121.9(4)
C183 C184 C188 118.3(4)
C186 C185 C184 118.0(4)
C186 C185 H206 121.0
C184 C185 H206 121.0
C185 C186 C187 121.4(4)
C185 C186 C189 119.2(5)
C187 C186 C189 119.4(5)
C186 C187 C182 122.3(4)
C186 C187 H207 118.8
C182 C187 H207 118.8
F48 C188 F46 107.4(4)
F48 C188 F47 105.0(4)
F46 C188 F47 103.3(5)
F48 C188 C184 114.6(5)
F46 C188 C184 113.4(4)
F47 C188 C184 112.1(4)
F52 C189 F53 118.5(17)
F52 C189 F50 129.8(11)
F53 C189 F50 30.4(12)
F52 C189 F51 65.1(13)
F53 C189 F51 133.2(12)
F50 C189 F51 107.8(7)
F52 C189 F54 109.3(15)
F53 C189 F54 98.2(15)
F50 C189 F54 67.9(12)
F51 C189 F54 46.9(11)
F52 C189 F49 44.3(13)
F53 C189 F49 78.2(13)
F50 C189 F49 101.8(6)
F51 C189 F49 105.7(7)
F54 C189 F49 136.9(10)
F52 C189 C186 113.0(9)
F53 C189 C186 107.5(12)
F50 C189 C186 114.8(6)
F51 C189 C186 112.9(5)
F54 C189 C186 109.2(10)
F49 C189 C186 112.8(5)
C191 C190 C195 116.4(4)
C191 C190 B2 120.5(4)
C195 C190 B2 123.1(4)
C190 C191 C192 121.2(5)
C190 C191 H208 119.4
C192 C191 H208 119.4
C193 C192 C191 119.6(5)
C193 C192 C196 122.9(5)
C191 C192 C196 117.4(6)
C194 C193 C192 120.4(5)
C194 C193 H209 119.8
C192 C193 H209 119.8
C193 C194 C195 119.6(5)
C193 C194 C197 120.1(5)
C195 C194 C197 120.3(5)
C194 C195 C190 122.7(5)
C194 C195 H210 118.6
C190 C195 H210 118.6
F57 C196 F55 104.2(6)
F57 C196 F56 106.2(5)
F55 C196 F56 101.8(5)
F57 C196 C192 115.6(5)
F55 C196 C192 115.4(5)
F56 C196 C192 112.3(6)
F59 C197 F62 40.4(9)
F59 C197 F60 103.5(12)
F62 C197 F60 67.9(10)
F59 C197 F58 113.2(13)
F62 C197 F58 139.6(10)
F60 C197 F58 104.3(12)
F59 C197 F61 71.9(10)
F62 C197 F61 109.1(8)
F60 C197 F61 129.8(10)
F58 C197 F61 44.1(9)
F59 C197 F63 131.1(10)
F62 C197 F63 105.0(8)
F60 C197 F63 39.1(8)
F58 C197 F63 68.0(11)
F61 C197 F63 106.2(8)
F59 C197 C194 112.7(9)
F62 C197 C194 108.7(8)
F60 C197 C194 111.9(10)
F58 C197 C194 110.7(8)
F61 C197 C194 115.8(6)
F63 C197 C194 111.4(7)
C206 B3 C198 110.2(5)
C206 B3 C231 114.6(8)
C198 B3 C231 111.2(7)
C206 B3 C239 102.4(14)
C198 B3 C239 106.2(12)
C231 B3 C239 18(2)
C206 B3 C223 105.9(12)
C198 B3 C223 111.3(10)
C231 B3 C223 10(2)
C239 B3 C223 8(3)
C206 B3 C214 110.7(5)
C198 B3 C214 109.5(4)
C231 B3 C214 100.1(10)
C239 B3 C214 117.4(17)
C223 B3 C214 109.1(16)
C203 C198 C199 116.2(5)
C203 C198 B3 122.1(5)
C199 C198 B3 121.4(5)
C200 C199 C198 121.0(5)
C200 C199 H211 119.5
C198 C199 H211 119.5
C199 C200 C201 121.8(6)
C199 C200 C204 117.5(6)
C201 C200 C204 120.7(6)
C202 C201 C200 117.7(5)
C202 C201 H212 121.2
C200 C201 H212 121.2
C203 C202 C201 120.8(6)
C203 C202 C205 120.3(6)
C201 C202 C205 118.9(6)
C202 C203 C198 122.5(6)
C202 C203 H213 118.8
C198 C203 H213 118.8
F66 C204 F65 112.4(6)
F66 C204 F64 101.7(7)
F65 C204 F64 99.9(6)
F66 C204 C200 114.1(6)
F65 C204 C200 114.2(6)
F64 C204 C200 112.9(5)
F70 C205 F68 117.9(13)
F70 C205 F69 55.9(14)
F68 C205 F69 104.0(8)
F70 C205 F72 102.8(16)
F68 C205 F72 61.1(9)
F69 C205 F72 52.4(9)
F70 C205 F67 43.4(14)
F68 C205 F67 108.7(8)
F69 C205 F67 99.2(7)
F72 C205 F67 138.8(10)
F70 C205 F71 114.0(16)
F68 C205 F71 40.0(9)
F69 C205 F71 138.0(11)
F72 C205 F71 101.0(13)
F67 C205 F71 80.8(11)
F70 C205 C202 123.1(12)
F68 C205 C202 118.8(8)
F69 C205 C202 113.3(6)
F72 C205 C202 108.1(10)
F67 C205 C202 110.9(6)
F71 C205 C202 105.4(11)
C207 C206 C211 116.2(5)
C207 C206 B3 122.2(5)
C211 C206 B3 121.5(5)
C208 C207 C206 121.7(6)
C208 C207 H214 119.2
C206 C207 H214 119.2
C207 C208 C209 121.5(6)
C207 C208 C212 118.3(7)
C209 C208 C212 120.2(6)
C210 C209 C208 117.8(6)
C210 C209 H215 121.1
C208 C209 H215 121.1
C209 C210 C211 121.5(6)
C209 C210 C213 119.7(6)
C211 C210 C213 118.8(6)
C210 C211 C206 121.3(6)
C210 C211 H216 119.4
C206 C211 H216 119.4
F75 C212 F74 105.7(6)
F75 C212 F73 106.0(7)
F74 C212 F73 106.8(6)
F75 C212 C208 113.7(6)
F74 C212 C208 113.0(7)
F73 C212 C208 111.0(6)
F81 C213 F76 131.3(13)
F81 C213 F78 52.9(13)
F76 C213 F78 106.9(7)
F81 C213 F80 102.4(19)
F76 C213 F80 59.8(14)
F78 C213 F80 136.6(15)
F81 C213 F77 56.5(14)
F76 C213 F77 104.5(8)
F78 C213 F77 106.7(8)
F80 C213 F77 49.3(13)
F81 C213 F79 117.6(17)
F76 C213 F79 43.5(12)
F78 C213 F79 70.1(13)
F80 C213 F79 102.5(18)
F77 C213 F79 137.3(13)
F81 C213 C210 115.8(12)
F76 C213 C210 112.9(7)
F78 C213 C210 113.3(7)
F80 C213 C210 109.7(14)
F77 C213 C210 111.9(6)
F79 C213 C210 107.7(13)
C215 C214 C219 116.5(6)
C215 C214 B3 122.7(5)
C219 C214 B3 120.7(5)
C214 C215 C216 122.0(6)
C214 C215 H217 119.0
C216 C215 H217 119.0
C217 C216 C215 120.2(7)
C217 C216 C220 120.0(7)
C215 C216 C220 119.7(6)
C216 C217 C218 118.8(7)
C216 C217 H218 120.6
C218 C217 H218 120.6
C219 C218 C217 120.4(7)
C219 C218 C221 120.4(9)
C217 C218 C221 118.3(9)
C219 C218 C222 116.1(10)
C217 C218 C222 122.8(10)
C221 C218 C222 19.2(9)
C218 C219 C214 122.1(7)
C218 C219 H219 119.0
C214 C219 H219 119.0
F83 C220 F84 106.7(6)
F83 C220 F82 105.1(7)
F84 C220 F82 103.7(7)
F83 C220 C216 113.4(7)
F84 C220 C216 114.0(7)
F82 C220 C216 113.1(6)
F87 C221 F86 100.8(15)
F87 C221 F85 109.3(13)
F86 C221 F85 98.0(14)
F87 C221 C218 118.8(12)
F86 C221 C218 107.2(12)
F85 C221 C218 118.8(12)
F89 C222 F88 103.1(15)
F89 C222 F90 107.6(19)
F88 C222 F90 113.9(18)
F89 C222 C218 111.0(14)
F88 C222 C218 119.4(14)
F90 C222 C218 101.7(13)
C228 C223 C224 116.3(15)
C228 C223 B3 120.8(15)
C224 C223 B3 122.9(14)
C225 C224 C223 122.1(15)
C225 C224 H220 118.9
C223 C224 H220 118.9
C226 C225 C224 121.1(14)
C226 C225 C229 118.7(14)
C224 C225 C229 120.2(14)
C225 C226 C227 117.7(14)
C225 C226 H221 121.2
C227 C226 H221 121.2
C228 C227 C226 120.3(13)
C228 C227 C230 120.1(15)
C226 C227 C230 119.5(15)
C227 C228 C223 122.3(15)
C227 C228 H222 118.9
C223 C228 H222 118.9
F92 C229 F93 107.6(15)
F92 C229 F91 109.3(17)
F93 C229 F91 108.3(17)
F92 C229 C225 112.3(18)
F93 C229 C225 107.5(17)
F91 C229 C225 111.6(15)
F96 C230 F94 107.9(19)
F96 C230 F95 102.6(18)
F94 C230 F95 104.0(18)
F96 C230 C227 116.9(18)
F94 C230 C227 115.0(19)
F95 C230 C227 109.0(16)
C236 C231 C232 116.9(12)
C236 C231 B3 123.8(11)
C232 C231 B3 119.1(11)
C233 C232 C231 121.9(12)
C233 C232 H223 119.0
C231 C232 H223 119.0
C234 C233 C232 120.1(11)
C234 C233 C237 120.6(11)
C232 C233 C237 119.3(11)
C233 C234 C235 119.2(11)
C233 C234 H224 120.4
C235 C234 H224 120.4
C236 C235 C234 118.6(11)
C236 C235 C238 123.1(12)
C234 C235 C238 118.2(12)
C235 C236 C231 123.2(12)
C235 C236 H225 118.4
C231 C236 H225 118.4
F98 C237 F99 108.9(13)
F98 C237 F97 98.3(11)
F99 C237 F97 112.9(13)
F98 C237 C233 115.2(12)
F99 C237 C233 108.3(12)
F97 C237 C233 113.0(13)
F102 C238 F100 107.7(15)
F102 C238 F101 106.5(17)
F100 C238 F101 102.0(15)
F102 C238 C235 112.9(16)
F100 C238 C235 114.2(16)
F101 C238 C235 112.8(13)
C244 C239 C240 117.3(18)
C244 C239 B3 123(2)
C240 C239 B3 115.0(18)
C241 C240 C239 121.3(18)
C241 C240 H226 119.4
C239 C240 H226 119.4
C242 C241 C240 121.4(16)
C242 C241 C245 121.4(17)
C240 C241 C245 117.0(17)
C241 C242 C243 117.4(16)
C241 C242 H227 121.3
C243 C242 H227 121.3
C244 C243 C242 120.1(16)
C244 C243 C246 120.0(17)
C242 C243 C246 119.4(16)
C239 C244 C243 122.0(18)
C239 C244 H228 119.0
C243 C244 H228 119.0
F104 C245 F105 105(2)
F104 C245 F103 109(2)
F105 C245 F103 113(2)
F104 C245 C241 112(2)
F105 C245 C241 110(2)
F103 C245 C241 108.6(19)
F108 C246 F106 113(2)
F108 C246 F107 99(2)
F106 C246 F107 107.9(19)
F108 C246 C243 114.3(19)
F106 C246 C243 114(2)
F107 C246 C243 107.6(19)
H229 O14 H230 107(7)
C247 O15 H231 109.5
O15 C247 H232 109.5
O15 C247 H233 109.5
H232 C247 H233 109.5
O15 C247 H234 109.5
H232 C247 H234 109.5
H233 C247 H234 109.5
C248 O16 H235 109.5
O16 C248 H236 109.5
O16 C248 H237 109.5
H236 C248 H237 109.5
O16 C248 H238 109.5
H236 C248 H238 109.5
H237 C248 H238 109.5

loop_
_geom_bond_atom_site_label_1
_geom_bond_atom_site_label_2
_geom_bond_distance
Co1 O4 1.892(3)
Co1 O1 1.896(3)
Co1 N2 1.897(4)
Co1 N1 1.906(4)
Co1 N7 1.968(4)
Co1 N12 1.993(4)
Co2 O8 1.881(3)
Co2 N3 1.899(4)
Co2 O5 1.901(3)
Co2 N4 1.906(3)
Co2 N9 1.975(3)
Co2 N8 1.978(3)
Co3 O9 1.891(3)
Co3 N5 1.892(4)
Co3 N6 1.896(3)
Co3 O12 1.901(3)
Co3 N11 1.960(4)
Co3 N10 1.961(4)
C1 C6 1.388(6)
C1 C2 1.393(6)
C1 C13 1.494(5)
C2 C3 1.394(5)
C2 H1 0.9500
C3 C4 1.388(6)
C3 C43 1.502(6)
C4 C5 1.397(6)
C4 H2 0.9500
C5 C6 1.388(5)
C5 C76 1.489(6)
C6 H3 0.9500
C7 C12 1.392(6)
C7 C8 1.407(6)
C7 C35 1.485(6)
C8 C9 1.379(6)
C8 H4 0.9500
C9 C10 1.405(5)
C9 C65 1.484(6)
C10 C11 1.374(6)
C10 H5 0.9500
C11 C12 1.395(6)
C11 C101 1.497(5)
C12 H6 0.9500
C13 C18 1.385(6)
C13 C14 1.429(6)
C14 O1 1.306(5)
C14 C15 1.431(6)
C15 C16 1.406(6)
C15 C23 1.425(6)
C16 C17 1.374(6)
C16 H7 0.9500
C17 C18 1.419(6)
C17 C19 1.528(7)
C18 H8 0.9500
C19 C20 1.523(7)
C19 C21 1.525(8)
C19 C22 1.529(7)
C20 H9 0.9800
C20 H10 0.9800
C20 H11 0.9800
C21 H12 0.9800
C21 H13 0.9800
C21 H14 0.9800
C22 H15 0.9800
C22 H16 0.9800
C22 H17 0.9800
C23 N1 1.286(6)
C23 H18 0.9500
N1 C24 1.419(5)
C24 C29 1.386(6)
C24 C25 1.406(6)
C25 C26 1.379(6)
C25 H19 0.9500
C26 O2 1.365(5)
C26 C27 1.402(7)
C27 O3 1.371(5)
C27 C28 1.382(6)
C28 C29 1.405(6)
C28 H20 0.9500
C29 N2 1.422(5)
O2 C30 1.438(6)
C30 H21 0.9800
C30 H22 0.9800
C30 H23 0.9800
O3 C31 1.431(6)
C31 H24 0.9800
C31 H25 0.9800
C31 H26 0.9800
N2 C32 1.294(6)
C32 C33 1.423(6)
C32 H27 0.9500
C33 C38 1.412(6)
C33 C34 1.426(6)
C34 O4 1.297(5)
C34 C35 1.429(6)
C35 C36 1.372(6)
C36 C37 1.410(6)
C36 H28 0.9500
C37 C38 1.372(6)
C37 C39 1.534(7)
C38 H29 0.9500
C39 C41 1.520(8)
C39 C40 1.543(7)
C39 C42 1.544(8)
C40 H30 0.9800
C40 H31 0.9800
C40 H32 0.9800
C41 H33 0.9800
C41 H34 0.9800
C41 H35 0.9800
C42 H36 0.9800
C42 H37 0.9800
C42 H38 0.9800
C43 C48 1.384(5)
C43 C44 1.425(5)
C44 O5 1.304(5)
C44 C45 1.422(6)
C45 C53 1.413(6)
C45 C46 1.414(5)
C46 C47 1.365(5)
C46 H39 0.9500
C47 C48 1.404(6)
C47 C49 1.533(5)
C48 H40 0.9500
C49 C52 1.526(6)
C49 C50 1.535(6)
C49 C51 1.537(6)
C50 H41 0.9800
C50 H42 0.9800
C50 H43 0.9800
C51 H44 0.9800
C51 H45 0.9800
C51 H46 0.9800
C52 H47 0.9800
C52 H48 0.9800
C52 H49 0.9800
C53 N3 1.304(5)
C53 H50 0.9500
N3 C54 1.416(5)
C54 C59 1.393(6)
C54 C55 1.398(6)
C55 C56 1.381(6)
C55 H51 0.9500
C56 O6 1.364(5)
C56 C57 1.414(6)
C57 O7 1.364(5)
C57 C58 1.372(6)
C58 C59 1.402(6)
C58 H52 0.9500
C59 N4 1.416(5)
O6 C60 1.433(5)
C60 H53 0.9800
C60 H54 0.9800
C60 H55 0.9800
O7 C61 1.430(5)
C61 H56 0.9800
C61 H57 0.9800
C61 H58 0.9800
N4 C62 1.299(5)
C62 C63 1.419(6)
C62 H59 0.9500
C63 C68 1.421(6)
C63 C64 1.422(6)
C64 O8 1.305(5)
C64 C65 1.420(6)
C65 C66 1.391(6)
C66 C67 1.415(6)
C66 H60 0.9500
C67 C68 1.362(7)
C67 C69 1.548(6)
C68 H61 0.9500
C69 C70 1.45(3)
C69 C75 1.473(10)
C69 C73 1.489(12)
C69 C71 1.51(3)
C69 C74 1.573(13)
C69 C72 1.62(3)
C70 H62 0.9800
C70 H63 0.9800
C70 H64 0.9800
C71 H65 0.9800
C71 H66 0.9800
C71 H67 0.9800
C72 H68 0.9800
C72 H69 0.9800
C72 H70 0.9800
C73 H71 0.9800
C73 H72 0.9800
C73 H73 0.9800
C74 H74 0.9800
C74 H75 0.9800
C74 H76 0.9800
C75 H77 0.9800
C75 H78 0.9800
C75 H79 0.9800
C76 C81 1.376(6)
C76 C77 1.422(6)
C77 O9 1.307(5)
C77 C78 1.421(6)
C78 C79 1.411(6)
C78 C89 1.413(6)
C79 C80 1.362(6)
C79 H80 0.9500
C80 C81 1.407(6)
C80 C82 1.537(6)
C81 H81 0.9500
C82 C86 1.443(16)
C82 C88 1.482(18)
C82 C84 1.511(11)
C82 C85 1.514(12)
C82 C83 1.593(12)
C82 C87 1.644(18)
C83 H82 0.9800
C83 H83 0.9800
C83 H84 0.9800
C84 H85 0.9800
C84 H86 0.9800
C84 H87 0.9800
C85 H88 0.9800
C85 H89 0.9800
C85 H90 0.9800
C86 H91 0.9800
C86 H92 0.9800
C86 H93 0.9800
C87 H94 0.9800
C87 H95 0.9800
C87 H96 0.9800
C88 H97 0.9800
C88 H98 0.9800
C88 H99 0.9800
C89 N5 1.307(5)
C89 H100 0.9500
N5 C90 1.419(5)
C90 C95 1.382(6)
C90 C91 1.396(6)
C91 C92 1.373(6)
C91 H101 0.9500
C92 O10 1.364(5)
C92 C93 1.416(6)
C93 C94 1.360(6)
C93 O11 1.371(5)
C94 C95 1.401(6)
C94 H102 0.9500
C95 N6 1.418(5)
O10 C96 1.441(6)
C96 H103 0.9800
C96 H104 0.9800
C96 H105 0.9800
O11 C97 1.433(5)
C97 H106 0.9800
C97 H107 0.9800
C97 H108 0.9800
N6 C98 1.300(5)
C98 C99 1.418(6)
C98 H109 0.9500
C99 C100 1.421(6)
C99 C104 1.425(6)
C100 O12 1.314(5)
C100 C101 1.418(6)
C101 C102 1.381(6)
C102 C103 1.412(6)
C102 H110 0.9500
C103 C104 1.367(6)
C103 C105 1.534(6)
C104 H111 0.9500
C105 C106 1.498(7)
C105 C108 1.531(7)
C105 C107 1.532(7)
C106 H112 0.9800
C106 H113 0.9800
C106 H114 0.9800
C107 H115 0.9800
C107 H116 0.9800
C107 H117 0.9800
C108 H118 0.9800
C108 H119 0.9800
C108 H120 0.9800
N7 C109 1.488(6)
N7 H121 0.9200
N7 H122 0.9200
C109 C110 1.508(7)
C109 H123 0.9900
C109 H124 0.9900
C110 C111 1.531(7)
C110 H125 0.9900
C110 H126 0.9900
C111 C112 1.519(7)
C111 H127 0.9900
C111 H128 0.9900
C112 C113 1.535(7)
C112 H129 0.9900
C112 H130 0.9900
C113 C114 1.539(6)
C113 H131 0.9900
C113 H132 0.9900
C114 N8 1.469(6)
C114 H133 0.9900
C114 H134 0.9900
N8 H135 0.9200
N8 H136 0.9200
N9 C115 1.477(5)
N9 H137 0.9200
N9 H138 0.9200
C115 C116 1.522(6)
C115 H139 0.9900
C115 H140 0.9900
C116 C117 1.520(6)
C116 H141 0.9900
C116 H142 0.9900
C117 C118 1.536(6)
C117 H143 0.9900
C117 H144 0.9900
C118 C119 1.521(6)
C118 H145 0.9900
C118 H146 0.9900
C119 C120 1.521(6)
C119 H147 0.9900
C119 H148 0.9900
C120 N10 1.479(5)
C120 H149 0.9900
C120 H150 0.9900
N10 H151 0.9200
N10 H152 0.9200
N11 C127 1.386(13)
N11 C121 1.434(13)
N11 H153 0.9200
N11 H154 0.9200
N11 H155 0.9200
N11 H156 0.9200
C121 C122 1.50(2)
C121 H157 0.9900
C121 H158 0.9900
C122 C123 1.63(2)
C122 H159 0.9900
C122 H160 0.9900
C123 C124 1.57(2)
C123 H161 0.9900
C123 H162 0.9900
C124 C125 1.401(19)
C124 H163 0.9900
C124 H164 0.9900
C125 C126 1.508(19)
C125 H165 0.9900
C125 H166 0.9900
C126 N12 1.484(12)
C126 H167 0.9900
C126 H168 0.9900
C127 C128 1.50(2)
C127 H169 0.9900
C127 H170 0.9900
C128 C129 1.47(2)
C128 H171 0.9900
C128 H172 0.9900
C129 C130 1.38(2)
C129 H173 0.9900
C129 H174 0.9900
C130 C131 1.56(2)
C130 H175 0.9900
C130 H176 0.9900
C131 C132 1.43(2)
C131 H177 0.9900
C131 H178 0.9900
C132 N12 1.505(14)
C132 H179 0.9900
C132 H180 0.9900
N12 H181 0.9200
N12 H182 0.9200
N12 H183 0.9200
N12 H184 0.9200
O13 H185 0.81(2)
O13 H186 0.83(2)
B1 C133 1.638(8)
B1 C149 1.642(8)
B1 C141 1.646(9)
B1 C157 1.648(8)
C133 C134 1.388(8)
C133 C138 1.425(8)
C134 C135 1.398(9)
C134 H187 0.9500
C135 C136 1.380(10)
C135 C139 1.507(11)
C136 C137 1.393(11)
C136 H188 0.9500
C137 C138 1.389(8)
C137 C140 1.470(11)
C138 H189 0.9500
C139 F2 1.283(10)
C139 F1 1.314(10)
C139 F3 1.335(10)
C140 F5 1.249(10)
C140 F4 1.272(10)
C140 F6 1.394(12)
C141 C146 1.400(7)
C141 C142 1.400(7)
C142 C143 1.397(7)
C142 H190 0.9500
C143 C144 1.382(7)
C143 C147 1.452(8)
C144 C145 1.383(8)
C144 H191 0.9500
C145 C146 1.383(8)
C145 C148 1.481(8)
C146 H192 0.9500
C147 F9 1.341(7)
C147 F8 1.343(8)
C147 F7 1.352(7)
C148 F11 1.306(8)
C148 F10 1.319(8)
C148 F12 1.362(8)
C149 C150 1.383(9)
C149 C154 1.417(8)
C150 C151 1.403(10)
C150 H193 0.9500
C151 C152 1.382(12)
C151 C155 1.467(14)
C152 C153 1.392(12)
C152 H194 0.9500
C153 C154 1.384(9)
C153 C156 1.453(11)
C154 H195 0.9500
C155 F14 1.247(13)
C155 F15 1.306(13)
C155 F13 1.433(14)
C156 F16 1.258(11)
C156 F18 1.298(10)
C156 F17 1.313(10)
C157 C158 1.401(7)
C157 C162 1.413(8)
C158 C159 1.393(7)
C158 H196 0.9500
C159 C160 1.382(8)
C159 C163 1.493(8)
C160 C161 1.386(7)
C160 H197 0.9500
C161 C162 1.385(8)
C161 C164 1.487(8)
C162 H198 0.9500
C163 F19 1.331(6)
C163 F21 1.334(7)
C163 F20 1.346(7)
C164 F23 1.330(8)
C164 F24 1.334(7)
C164 F22 1.342(7)
B2 C190 1.631(6)
B2 C165 1.637(6)
B2 C174 1.647(7)
B2 C182 1.669(6)
C165 C166 1.395(6)
C165 C170 1.400(6)
C166 C167 1.389(6)
C166 H199 0.9500
C167 C168 1.382(6)
C167 C171 1.505(7)
C168 C169 1.389(6)
C168 H200 0.9500
C169 C170 1.376(6)
C169 C172 1.484(12)
C169 C173 1.62(3)
C170 H201 0.9500
C171 F28 1.15(2)
C171 F27 1.248(7)
C171 F25 1.319(7)
C171 F29 1.328(14)
C171 F26 1.338(7)
C171 F30 1.464(15)
C172 F33 1.30(3)
C172 F31 1.340(12)
C172 F32 1.394(13)
C173 F36 1.24(3)
C173 F34 1.28(3)
C173 F35 1.48(5)
C174 C175 1.394(6)
C174 C179 1.405(6)
C175 C176 1.392(6)
C175 H202 0.9500
C176 C177 1.368(6)
C176 C180 1.501(6)
C177 C178 1.383(6)
C177 H203 0.9500
C178 C179 1.390(6)
C178 C181 1.481(6)
C179 H204 0.9500
C180 F38 1.329(6)
C180 F39 1.338(6)
C180 F37 1.346(6)
C181 F42 1.283(11)
C181 F44 1.289(13)
C181 F43 1.300(11)
C181 F41 1.327(14)
C181 F45 1.362(10)
C181 F40 1.372(11)
C182 C183 1.386(6)
C182 C187 1.393(6)
C183 C184 1.402(6)
C183 H205 0.9500
C184 C185 1.386(7)
C184 C188 1.492(7)
C185 C186 1.377(7)
C185 H206 0.9500
C186 C187 1.389(6)
C186 C189 1.497(7)
C187 H207 0.9500
C188 F48 1.308(5)
C188 F46 1.322(6)
C188 F47 1.345(6)
C189 F52 1.27(2)
C189 F53 1.29(2)
C189 F50 1.301(9)
C189 F51 1.305(8)
C189 F54 1.332(19)
C189 F49 1.362(8)
C190 C191 1.371(6)
C190 C195 1.404(7)
C191 C192 1.423(7)
C191 H208 0.9500
C192 C193 1.372(8)
C192 C196 1.442(8)
C193 C194 1.353(7)
C193 H209 0.9500
C194 C195 1.385(6)
C194 C197 1.491(8)
C195 H210 0.9500
C196 F57 1.305(7)
C196 F55 1.358(7)
C196 F56 1.358(7)
C197 F59 1.295(15)
C197 F62 1.297(10)
C197 F60 1.315(14)
C197 F58 1.318(15)
C197 F61 1.322(9)
C197 F63 1.322(10)
B3 C206 1.620(8)
B3 C198 1.624(8)
B3 C231 1.651(16)
B3 C239 1.66(3)
B3 C223 1.66(2)
B3 C214 1.658(9)
C198 C203 1.408(8)
C198 C199 1.414(7)
C199 C200 1.386(7)
C199 H211 0.9500
C200 C201 1.397(8)
C200 C204 1.504(9)
C201 C202 1.396(8)
C201 H212 0.9500
C202 C203 1.379(8)
C202 C205 1.478(9)
C203 H213 0.9500
C204 F66 1.275(8)
C204 F65 1.293(7)
C204 F64 1.388(9)
C205 F70 1.24(2)
C205 F68 1.243(9)
C205 F69 1.373(10)
C205 F72 1.382(18)
C205 F67 1.384(10)
C205 F71 1.459(19)
C206 C207 1.399(7)
C206 C211 1.431(8)
C207 C208 1.392(8)
C207 H214 0.9500
C208 C209 1.400(9)
C208 C212 1.491(9)
C209 C210 1.381(9)
C209 H215 0.9500
C210 C211 1.391(8)
C210 C213 1.510(9)
C211 H216 0.9500
C212 F75 1.307(8)
C212 F74 1.319(8)
C212 F73 1.327(8)
C213 F81 1.20(2)
C213 F76 1.284(8)
C213 F78 1.287(8)
C213 F80 1.32(2)
C213 F77 1.339(10)
C213 F79 1.36(2)
C214 C215 1.384(8)
C214 C219 1.404(8)
C215 C216 1.409(8)
C215 H217 0.9500
C216 C217 1.375(10)
C216 C220 1.478(10)
C217 C218 1.397(11)
C217 H218 0.9500
C218 C219 1.382(10)
C218 C221 1.446(14)
C218 C222 1.496(16)
C219 H219 0.9500
C220 F83 1.308(8)
C220 F84 1.324(8)
C220 F82 1.339(9)
C221 F87 1.341(12)
C221 F86 1.368(13)
C221 F85 1.381(12)
C222 F89 1.359(14)
C222 F88 1.375(13)
C222 F90 1.386(14)
C223 C228 1.396(15)
C223 C224 1.416(14)
C224 C225 1.392(15)
C224 H220 0.9500
C225 C226 1.385(16)
C225 C229 1.518(16)
C226 C227 1.429(16)
C226 H221 0.9500
C227 C228 1.393(16)
C227 C230 1.462(17)
C228 H222 0.9500
C229 F92 1.33(2)
C229 F93 1.343(19)
C229 F91 1.395(19)
C230 F96 1.32(2)
C230 F94 1.34(2)
C230 F95 1.41(2)
C231 C236 1.390(13)
C231 C232 1.412(13)
C232 C233 1.396(13)
C232 H223 0.9500
C233 C234 1.392(14)
C233 C237 1.514(14)
C234 C235 1.435(14)
C234 H224 0.9500
C235 C236 1.389(14)
C235 C238 1.460(16)
C236 H225 0.9500
C237 F98 1.328(18)
C237 F99 1.342(16)
C237 F97 1.411(16)
C238 F102 1.31(2)
C238 F100 1.37(2)
C238 F101 1.377(19)
C239 C244 1.392(16)
C239 C240 1.413(16)
C240 C241 1.395(16)
C240 H226 0.9500
C241 C242 1.388(17)
C241 C245 1.519(16)
C242 C243 1.434(17)
C242 H227 0.9500
C243 C244 1.394(17)
C243 C246 1.462(18)
C244 H228 0.9500
C245 F104 1.31(2)
C245 F105 1.36(2)
C245 F103 1.402(19)
C246 F108 1.34(2)
C246 F106 1.35(2)
C246 F107 1.41(2)
O14 H229 0.89(2)
O14 H230 0.90(2)
O15 C247 1.376(7)
O15 H231 0.8400
C247 H232 0.9800
C247 H233 0.9800
C247 H234 0.9800
O16 C248 1.376(17)
O16 H235 0.8400
C248 H236 0.9800
C248 H237 0.9800
C248 H238 0.9800

loop_
_geom_torsion_atom_site_label_1
_geom_torsion_atom_site_label_2
_geom_torsion_atom_site_label_3
_geom_torsion_atom_site_label_4
_geom_torsion
C6 C1 C2 C3 1.4(6)
C13 C1 C2 C3 -170.5(4)
C1 C2 C3 C4 0.5(6)
C1 C2 C3 C43 173.0(4)
C2 C3 C4 C5 -1.7(6)
C43 C3 C4 C5 -174.4(3)
C3 C4 C5 C6 0.9(6)
C3 C4 C5 C76 171.6(4)
C2 C1 C6 C5 -2.3(6)
C13 C1 C6 C5 169.7(4)
C4 C5 C6 C1 1.2(6)
C76 C5 C6 C1 -169.3(4)
C12 C7 C8 C9 -2.0(6)
C35 C7 C8 C9 165.9(4)
C7 C8 C9 C10 0.9(6)
C7 C8 C9 C65 -170.5(4)
C8 C9 C10 C11 0.4(6)
C65 C9 C10 C11 172.1(4)
C9 C10 C11 C12 -0.6(6)
C9 C10 C11 C101 -171.7(4)
C8 C7 C12 C11 1.8(6)
C35 C7 C12 C11 -165.9(4)
C10 C11 C12 C7 -0.5(6)
C101 C11 C12 C7 170.8(4)
C6 C1 C13 C18 -129.9(4)
C2 C1 C13 C18 41.9(6)
C6 C1 C13 C14 46.5(6)
C2 C1 C13 C14 -141.7(4)
C18 C13 C14 O1 -173.9(4)
C1 C13 C14 O1 9.7(6)
C18 C13 C14 C15 3.8(6)
C1 C13 C14 C15 -172.5(4)
O1 C14 C15 C16 174.7(4)
C13 C14 C15 C16 -2.9(7)
O1 C14 C15 C23 -3.7(7)
C13 C14 C15 C23 178.7(4)
C23 C15 C16 C17 177.2(5)
C14 C15 C16 C17 -1.4(7)
C15 C16 C17 C18 4.4(7)
C15 C16 C17 C19 -176.6(5)
C14 C13 C18 C17 -0.8(7)
C1 C13 C18 C17 175.6(4)
C16 C17 C18 C13 -3.3(7)
C19 C17 C18 C13 177.6(5)
C13 C14 O1 Co1 166.7(3)
C15 C14 O1 Co1 -10.8(6)
O4 Co1 O1 C14 -158.6(4)
N2 Co1 O1 C14 98.5(15)
N1 Co1 O1 C14 16.2(4)
N7 Co1 O1 C14 -74.1(4)
N12 Co1 O1 C14 107.7(4)
C16 C17 C19 C20 -117.0(5)
C18 C17 C19 C20 62.0(6)
C16 C17 C19 C21 123.5(5)
C18 C17 C19 C21 -57.5(6)
C16 C17 C19 C22 3.3(8)
C18 C17 C19 C22 -177.7(5)
C16 C15 C23 N1 -170.5(5)
C14 C15 C23 N1 8.0(8)
C15 C23 N1 C24 172.0(4)
C15 C23 N1 Co1 2.7(7)
O4 Co1 N1 C23 93.3(16)
O1 Co1 N1 C23 -12.1(4)
N2 Co1 N1 C23 173.6(4)
N7 Co1 N1 C23 81.4(4)
N12 Co1 N1 C23 -97.6(4)
O4 Co1 N1 C24 -76.9(16)
O1 Co1 N1 C24 177.7(3)
N2 Co1 N1 C24 3.4(3)
N7 Co1 N1 C24 -88.8(3)
N12 Co1 N1 C24 92.3(3)
C23 N1 C24 C29 -173.2(4)
Co1 N1 C24 C29 -2.7(5)
C23 N1 C24 C25 3.6(7)
Co1 N1 C24 C25 174.2(4)
C29 C24 C25 C26 1.4(7)
N1 C24 C25 C26 -175.3(4)
C24 C25 C26 O2 178.5(4)
C24 C25 C26 C27 -1.5(7)
O2 C26 C27 O3 -1.5(6)
C25 C26 C27 O3 178.5(4)
O2 C26 C27 C28 -179.2(4)
C25 C26 C27 C28 0.8(7)
O3 C27 C28 C29 -177.4(4)
C26 C27 C28 C29 0.1(7)
C25 C24 C29 C28 -0.5(7)
N1 C24 C29 C28 176.6(4)
C25 C24 C29 N2 -177.1(4)
N1 C24 C29 N2 -0.0(6)
C27 C28 C29 C24 -0.3(7)
C27 C28 C29 N2 176.0(4)
C25 C26 O2 C30 -5.2(7)
C27 C26 O2 C30 174.8(4)
C28 C27 O3 C31 -6.9(7)
C26 C27 O3 C31 175.5(4)
C24 C29 N2 C32 -168.5(4)
C28 C29 N2 C32 15.0(7)
C24 C29 N2 Co1 2.8(5)
C28 C29 N2 Co1 -173.7(4)
O4 Co1 N2 C32 -17.8(4)
O1 Co1 N2 C32 84.8(15)
N1 Co1 N2 C32 167.6(4)
N7 Co1 N2 C32 -102.5(4)
N12 Co1 N2 C32 75.7(4)
O4 Co1 N2 C29 171.2(3)
O1 Co1 N2 C29 -86.1(15)
N1 Co1 N2 C29 -3.4(3)
N7 Co1 N2 C29 86.5(3)
N12 Co1 N2 C29 -95.3(3)
C29 N2 C32 C33 -173.9(4)
Co1 N2 C32 C33 15.9(7)
N2 C32 C33 C38 176.5(4)
N2 C32 C33 C34 2.0(7)
C38 C33 C34 O4 171.2(4)
C32 C33 C34 O4 -14.4(7)
C38 C33 C34 C35 -9.3(6)
C32 C33 C34 C35 165.1(4)
O4 C34 C35 C36 -171.1(4)
C33 C34 C35 C36 9.5(6)
O4 C34 C35 C7 16.4(6)
C33 C34 C35 C7 -163.1(4)
C12 C7 C35 C36 47.5(6)
C8 C7 C35 C36 -120.1(5)
C12 C7 C35 C34 -139.8(4)
C8 C7 C35 C34 52.5(6)
C34 C35 C36 C37 -3.5(7)
C7 C35 C36 C37 169.2(4)
C35 C36 C37 C38 -3.0(7)
C35 C36 C37 C39 179.3(5)
C36 C37 C38 C33 3.2(7)
C39 C37 C38 C33 -179.3(5)
C32 C33 C38 C37 -171.4(5)
C34 C33 C38 C37 3.1(7)
C33 C34 O4 Co1 7.2(6)
C35 C34 O4 Co1 -172.2(3)
O1 Co1 O4 C34 -167.7(4)
N2 Co1 O4 C34 6.7(4)
N1 Co1 O4 C34 86.6(16)
N7 Co1 O4 C34 98.6(4)
N12 Co1 O4 C34 -82.5(4)
C38 C37 C39 C41 -123.1(6)
C36 C37 C39 C41 54.4(6)
C38 C37 C39 C40 -3.0(8)
C36 C37 C39 C40 174.4(5)
C38 C37 C39 C42 116.2(6)
C36 C37 C39 C42 -66.4(6)
C4 C3 C43 C48 53.1(5)
C2 C3 C43 C48 -119.2(4)
C4 C3 C43 C44 -126.2(4)
C2 C3 C43 C44 61.4(5)
C48 C43 C44 O5 -171.8(3)
C3 C43 C44 O5 7.5(5)
C48 C43 C44 C45 6.5(5)
C3 C43 C44 C45 -174.2(3)
O5 C44 C45 C53 -3.7(6)
C43 C44 C45 C53 178.1(4)
O5 C44 C45 C46 173.0(4)
C43 C44 C45 C46 -5.2(5)
C53 C45 C46 C47 177.2(4)
C44 C45 C46 C47 0.3(6)
C45 C46 C47 C48 3.4(6)
C45 C46 C47 C49 -175.4(4)
C44 C43 C48 C47 -3.0(6)
C3 C43 C48 C47 177.6(3)
C46 C47 C48 C43 -2.0(6)
C49 C47 C48 C43 176.8(4)
C45 C44 O5 Co2 -1.1(5)
C43 C44 O5 Co2 177.0(3)
O8 Co2 O5 C44 -169.6(3)
N3 Co2 O5 C44 5.0(3)
N4 Co2 O5 C44 98(2)
N9 Co2 O5 C44 -87.1(3)
N8 Co2 O5 C44 101.5(3)
C46 C47 C49 C52 -9.2(5)
C48 C47 C49 C52 172.1(4)
C46 C47 C49 C50 -130.1(4)
C48 C47 C49 C50 51.2(5)
C46 C47 C49 C51 110.3(4)
C48 C47 C49 C51 -68.4(5)
C46 C45 C53 N3 -174.4(4)
C44 C45 C53 N3 2.4(7)
C45 C53 N3 C54 172.0(4)
C45 C53 N3 Co2 3.5(6)
O8 Co2 N3 C53 104.7(13)
O5 Co2 N3 C53 -6.1(3)
N4 Co2 N3 C53 177.3(3)
N9 Co2 N3 C53 82.9(3)
N8 Co2 N3 C53 -97.6(3)
O8 Co2 N3 C54 -64.8(14)
O5 Co2 N3 C54 -175.5(3)
N4 Co2 N3 C54 7.9(3)
N9 Co2 N3 C54 -86.5(3)
N8 Co2 N3 C54 93.0(3)
C53 N3 C54 C59 -175.7(4)
Co2 N3 C54 C59 -6.0(4)
C53 N3 C54 C55 2.8(6)
Co2 N3 C54 C55 172.5(3)
C59 C54 C55 C56 -0.4(6)
N3 C54 C55 C56 -178.8(4)
C54 C55 C56 O6 -179.4(4)
C54 C55 C56 C57 0.7(6)
O6 C56 C57 O7 -0.5(5)
C55 C56 C57 O7 179.4(4)
O6 C56 C57 C58 -179.5(4)
C55 C56 C57 C58 0.4(6)
O7 C57 C58 C59 179.4(4)
C56 C57 C58 C59 -1.7(6)
C55 C54 C59 C58 -0.9(6)
N3 C54 C59 C58 177.6(4)
C55 C54 C59 N4 -179.3(4)
N3 C54 C59 N4 -0.8(5)
C57 C58 C59 C54 2.0(6)
C57 C58 C59 N4 -179.8(4)
C55 C56 O6 C60 -14.4(6)
C57 C56 O6 C60 165.5(4)
C58 C57 O7 C61 4.8(6)
C56 C57 O7 C61 -174.1(4)
C54 C59 N4 C62 -162.8(4)
C58 C59 N4 C62 18.9(6)
C54 C59 N4 Co2 7.1(4)
C58 C59 N4 Co2 -171.2(3)
O8 Co2 N4 C62 -24.1(4)
N3 Co2 N4 C62 161.4(4)
O5 Co2 N4 C62 68(2)
N9 Co2 N4 C62 -106.8(4)
N8 Co2 N4 C62 64.6(4)
O8 Co2 N4 C59 166.2(3)
N3 Co2 N4 C59 -8.3(3)
O5 Co2 N4 C59 -101(2)
N9 Co2 N4 C59 83.5(3)
N8 Co2 N4 C59 -105.0(3)
C59 N4 C62 C63 -176.1(4)
Co2 N4 C62 C63 15.2(6)
N4 C62 C63 C68 -176.3(4)
N4 C62 C63 C64 9.7(7)
C62 C63 C64 O8 -19.4(6)
C68 C63 C64 O8 166.6(4)
C62 C63 C64 C65 160.0(4)
C68 C63 C64 C65 -14.0(6)
O8 C64 C65 C66 -165.5(4)
C63 C64 C65 C66 15.1(6)
O8 C64 C65 C9 19.4(6)
C63 C64 C65 C9 -160.0(4)
C8 C9 C65 C66 45.3(6)
C10 C9 C65 C66 -126.1(4)
C8 C9 C65 C64 -139.7(4)
C10 C9 C65 C64 48.9(5)
C64 C65 C66 C67 -5.1(6)
C9 C65 C66 C67 170.0(4)
C65 C66 C67 C68 -6.5(7)
C65 C66 C67 C69 176.9(5)
C66 C67 C68 C63 7.7(7)
C69 C67 C68 C63 -175.7(5)
C62 C63 C68 C67 -171.6(4)
C64 C63 C68 C67 2.5(7)
C65 C64 O8 Co2 -176.9(3)
C63 C64 O8 Co2 2.4(6)
N3 Co2 O8 C64 87.8(13)
O5 Co2 O8 C64 -161.0(3)
N4 Co2 O8 C64 15.6(3)
N9 Co2 O8 C64 109.8(3)
N8 Co2 O8 C64 -70.1(3)
C68 C67 C69 C70 5.0(17)
C66 C67 C69 C70 -178.6(15)
C68 C67 C69 C75 175.2(7)
C66 C67 C69 C75 -8.4(9)
C68 C67 C69 C73 47.6(11)
C66 C67 C69 C73 -136.0(10)
C68 C67 C69 C71 -122.6(17)
C66 C67 C69 C71 53.8(18)
C68 C67 C69 C74 -68.3(8)
C66 C67 C69 C74 108.1(8)
C68 C67 C69 C72 122.5(14)
C66 C67 C69 C72 -61.1(14)
C6 C5 C76 C81 45.5(6)
C4 C5 C76 C81 -124.8(4)
C6 C5 C76 C77 -140.9(4)
C4 C5 C76 C77 48.8(5)
C81 C76 C77 O9 -167.4(4)
C5 C76 C77 O9 18.8(6)
C81 C76 C77 C78 13.3(6)
C5 C76 C77 C78 -160.4(4)
O9 C77 C78 C79 168.2(4)
C76 C77 C78 C79 -12.6(6)
O9 C77 C78 C89 -17.4(7)
C76 C77 C78 C89 161.8(4)
C89 C78 C79 C80 -171.9(4)
C77 C78 C79 C80 2.7(7)
C78 C79 C80 C81 6.2(7)
C78 C79 C80 C82 -176.9(4)
C77 C76 C81 C80 -4.6(6)
C5 C76 C81 C80 169.0(4)
C79 C80 C81 C76 -5.3(7)
C82 C80 C81 C76 177.8(4)
C78 C77 O9 Co3 5.1(6)
C76 C77 O9 Co3 -174.1(3)
N5 Co3 O9 C77 10.6(4)
N6 Co3 O9 C77 87.3(17)
O12 Co3 O9 C77 -166.9(3)
N11 Co3 O9 C77 -80.8(4)
N10 Co3 O9 C77 103.2(3)
C79 C80 C82 C86 -172.0(11)
C81 C80 C82 C86 4.7(12)
C79 C80 C82 C88 -39.0(11)
C81 C80 C82 C88 137.7(10)
C79 C80 C82 C84 119.8(7)
C81 C80 C82 C84 -63.6(8)
C79 C80 C82 C85 -6.1(10)
C81 C80 C82 C85 170.6(8)
C79 C80 C82 C83 -125.1(7)
C81 C80 C82 C83 51.6(8)
C79 C80 C82 C87 69.3(9)
C81 C80 C82 C87 -114.0(9)
C79 C78 C89 N5 -178.2(4)
C77 C78 C89 N5 7.3(7)
C78 C89 N5 C90 -173.5(4)
C78 C89 N5 Co3 13.8(7)
O9 Co3 N5 C89 -19.7(4)
N6 Co3 N5 C89 165.1(4)
O12 Co3 N5 C89 75(3)
N11 Co3 N5 C89 73.0(4)
N10 Co3 N5 C89 -103.1(4)
O9 Co3 N5 C90 166.9(3)
N6 Co3 N5 C90 -8.3(3)
O12 Co3 N5 C90 -98(3)
N11 Co3 N5 C90 -100.3(3)
N10 Co3 N5 C90 83.5(3)
C89 N5 C90 C95 -165.9(4)
Co3 N5 C90 C95 7.7(5)
C89 N5 C90 C91 13.4(7)
Co3 N5 C90 C91 -173.0(4)
C95 C90 C91 C92 1.4(8)
N5 C90 C91 C92 -178.0(5)
C90 C91 C92 O10 179.9(5)
C90 C91 C92 C93 -0.2(7)
O10 C92 C93 C94 178.9(4)
C91 C92 C93 C94 -1.1(7)
O10 C92 C93 O11 -0.6(6)
C91 C92 C93 O11 179.4(4)
O11 C93 C94 C95 -179.5(4)
C92 C93 C94 C95 1.1(7)
C91 C90 C95 C94 -1.4(7)
N5 C90 C95 C94 178.0(4)
C91 C90 C95 N6 178.9(4)
N5 C90 C95 N6 -1.7(6)
C93 C94 C95 C90 0.2(7)
C93 C94 C95 N6 179.9(4)
C91 C92 O10 C96 -4.8(8)
C93 C92 O10 C96 175.2(5)
C94 C93 O11 C97 9.6(7)
C92 C93 O11 C97 -170.9(4)
C90 C95 N6 C98 178.6(4)
C94 C95 N6 C98 -1.1(7)
C90 C95 N6 Co3 -5.1(5)
C94 C95 N6 Co3 175.3(4)
O9 Co3 N6 C98 106.6(16)
N5 Co3 N6 C98 -176.3(4)
O12 Co3 N6 C98 1.2(4)
N11 Co3 N6 C98 -85.2(4)
N10 Co3 N6 C98 90.8(4)
O9 Co3 N6 C95 -69.6(17)
N5 Co3 N6 C95 7.4(3)
O12 Co3 N6 C95 -175.1(3)
N11 Co3 N6 C95 98.5(3)
N10 Co3 N6 C95 -85.5(3)
C95 N6 C98 C99 178.6(4)
Co3 N6 C98 C99 2.7(7)
N6 C98 C99 C100 -1.6(8)
N6 C98 C99 C104 177.0(5)
C98 C99 C100 O12 -5.4(7)
C104 C99 C100 O12 176.1(4)
C98 C99 C100 C101 177.2(4)
C104 C99 C100 C101 -1.3(6)
O12 C100 C101 C102 -175.9(4)
C99 C100 C101 C102 1.5(6)
O12 C100 C101 C11 8.2(6)
C99 C100 C101 C11 -174.3(4)
C10 C11 C101 C102 59.5(6)
C12 C11 C101 C102 -111.6(5)
C10 C11 C101 C100 -124.6(5)
C12 C11 C101 C100 64.3(6)
C100 C101 C102 C103 0.1(7)
C11 C101 C102 C103 176.1(4)
C101 C102 C103 C104 -2.0(7)
C101 C102 C103 C105 179.9(4)
C102 C103 C104 C99 2.2(7)
C105 C103 C104 C99 -179.8(4)
C98 C99 C104 C103 -179.3(4)
C100 C99 C104 C103 -0.7(7)
C101 C100 O12 Co3 -172.3(3)
C99 C100 O12 Co3 10.4(6)
O9 Co3 O12 C100 177.1(3)
N5 Co3 O12 C100 82(3)
N6 Co3 O12 C100 -7.6(4)
N11 Co3 O12 C100 84.3(4)
N10 Co3 O12 C100 -99.6(3)
C104 C103 C105 C106 2.4(7)
C102 C103 C105 C106 -179.6(5)
C104 C103 C105 C108 124.0(5)
C102 C103 C105 C108 -58.1(6)
C104 C103 C105 C107 -119.3(5)
C102 C103 C105 C107 58.7(6)
O4 Co1 N7 C109 83.6(3)
O1 Co1 N7 C109 -3.7(3)
N2 Co1 N7 C109 177.0(3)
N1 Co1 N7 C109 -97.6(3)
N12 Co1 N7 C109 53(5)
Co1 N7 C109 C110 -176.7(3)
N7 C109 C110 C111 175.7(4)
C109 C110 C111 C112 58.0(6)
C110 C111 C112 C113 -178.3(4)
C111 C112 C113 C114 63.4(6)
C112 C113 C114 N8 -109.9(5)
C113 C114 N8 Co2 159.9(3)
O8 Co2 N8 C114 -75.7(3)
N3 Co2 N8 C114 106.5(3)
O5 Co2 N8 C114 11.0(3)
N4 Co2 N8 C114 -169.2(4)
N9 Co2 N8 C114 -76.5(11)
O8 Co2 N9 C115 163.5(3)
N3 Co2 N9 C115 -18.7(3)
O5 Co2 N9 C115 76.6(3)
N4 Co2 N9 C115 -103.7(3)
N8 Co2 N9 C115 164.3(9)
Co2 N9 C115 C116 -168.4(3)
N9 C115 C116 C117 173.1(4)
C115 C116 C117 C118 -54.4(5)
C116 C117 C118 C119 -46.0(6)
C117 C118 C119 C120 -53.8(5)
C118 C119 C120 N10 174.1(3)
C119 C120 N10 Co3 -161.8(3)
O9 Co3 N10 C120 157.2(3)
N5 Co3 N10 C120 -109.5(3)
N6 Co3 N10 C120 -24.2(3)
O12 Co3 N10 C120 70.6(3)
N11 Co3 N10 C120 112.6(16)
O9 Co3 N11 C127 -28.0(8)
N5 Co3 N11 C127 -121.7(8)
N6 Co3 N11 C127 153.0(8)
O12 Co3 N11 C127 58.4(8)
N10 Co3 N11 C127 16(2)
O9 Co3 N11 C121 33.6(10)
N5 Co3 N11 C121 -60.1(10)
N6 Co3 N11 C121 -145.4(10)
O12 Co3 N11 C121 120.0(10)
N10 Co3 N11 C121 78(2)
C127 N11 C121 C122 -31.3(13)
Co3 N11 C121 C122 -129.7(10)
N11 C121 C122 C123 95.9(16)
C121 C122 C123 C124 86(2)
C122 C123 C124 C125 158.6(14)
C123 C124 C125 C126 75(2)
C124 C125 C126 N12 -170.2(13)
C121 N11 C127 C128 1.7(12)
Co3 N11 C127 C128 124.0(12)
N11 C127 C128 C129 -173.9(14)
C127 C128 C129 C130 82(2)
C128 C129 C130 C131 -152.2(17)
C129 C130 C131 C132 -34(3)
C130 C131 C132 N12 172.8(13)
C125 C126 N12 C132 4.5(12)
C125 C126 N12 Co1 123.1(10)
C131 C132 N12 C126 4.8(13)
C131 C132 N12 Co1 -79.7(12)
O4 Co1 N12 C126 -31.5(7)
O1 Co1 N12 C126 55.8(7)
N2 Co1 N12 C126 -125.1(7)
N1 Co1 N12 C126 149.5(7)
N7 Co1 N12 C126 -1(5)
O4 Co1 N12 C132 10.4(8)
O1 Co1 N12 C132 97.7(8)
N2 Co1 N12 C132 -83.2(8)
N1 Co1 N12 C132 -168.6(8)
N7 Co1 N12 C132 41(5)
C149 B1 C133 C134 137.8(6)
C141 B1 C133 C134 -101.4(6)
C157 B1 C133 C134 19.7(8)
C149 B1 C133 C138 -46.2(7)
C141 B1 C133 C138 74.7(6)
C157 B1 C133 C138 -164.2(5)
C138 C133 C134 C135 1.3(9)
B1 C133 C134 C135 177.5(6)
C133 C134 C135 C136 -1.7(10)
C133 C134 C135 C139 177.4(7)
C134 C135 C136 C137 1.5(11)
C139 C135 C136 C137 -177.5(7)
C135 C136 C137 C138 -1.0(11)
C135 C136 C137 C140 177.1(8)
C136 C137 C138 C133 0.7(10)
C140 C137 C138 C133 -177.4(7)
C134 C133 C138 C137 -0.8(9)
B1 C133 C138 C137 -177.2(6)
C136 C135 C139 F2 -15.5(12)
C134 C135 C139 F2 165.5(8)
C136 C135 C139 F1 -137.5(9)
C134 C135 C139 F1 43.4(12)
C136 C135 C139 F3 105.7(10)
C134 C135 C139 F3 -73.4(10)
C138 C137 C140 F5 111.3(10)
C136 C137 C140 F5 -66.8(14)
C138 C137 C140 F4 -26.3(14)
C136 C137 C140 F4 155.6(10)
C138 C137 C140 F6 -136.5(8)
C136 C137 C140 F6 45.3(10)
C133 B1 C141 C146 171.1(5)
C149 B1 C141 C146 -69.0(6)
C157 B1 C141 C146 51.1(7)
C133 B1 C141 C142 -9.5(7)
C149 B1 C141 C142 110.4(6)
C157 B1 C141 C142 -129.5(5)
C146 C141 C142 C143 0.5(8)
B1 C141 C142 C143 -178.9(5)
C141 C142 C143 C144 -0.2(8)
C141 C142 C143 C147 -178.1(5)
C142 C143 C144 C145 -0.2(8)
C147 C143 C144 C145 177.5(6)
C143 C144 C145 C146 0.4(8)
C143 C144 C145 C148 -179.2(6)
C144 C145 C146 C141 -0.0(9)
C148 C145 C146 C141 179.5(6)
C142 C141 C146 C145 -0.4(8)
B1 C141 C146 C145 179.0(5)
C144 C143 C147 F9 6.3(9)
C142 C143 C147 F9 -175.9(6)
C144 C143 C147 F8 -115.1(6)
C142 C143 C147 F8 62.7(7)
C144 C143 C147 F7 127.3(6)
C142 C143 C147 F7 -54.8(8)
C144 C145 C148 F11 -100.8(8)
C146 C145 C148 F11 79.7(8)
C144 C145 C148 F10 137.2(7)
C146 C145 C148 F10 -42.3(9)
C144 C145 C148 F12 18.9(9)
C146 C145 C148 F12 -160.6(6)
C133 B1 C149 C150 -27.3(8)
C141 B1 C149 C150 -146.2(6)
C157 B1 C149 C150 91.7(6)
C133 B1 C149 C154 155.5(5)
C141 B1 C149 C154 36.6(7)
C157 B1 C149 C154 -85.5(7)
C154 C149 C150 C151 -1.4(10)
B1 C149 C150 C151 -178.8(6)
C149 C150 C151 C152 0.7(12)
C149 C150 C151 C155 -178.9(9)
C150 C151 C152 C153 1.7(13)
C155 C151 C152 C153 -178.6(10)
C151 C152 C153 C154 -3.3(12)
C151 C152 C153 C156 175.7(8)
C152 C153 C154 C149 2.7(10)
C156 C153 C154 C149 -176.4(6)
C150 C149 C154 C153 -0.3(9)
B1 C149 C154 C153 177.1(6)
C152 C151 C155 F14 -112.7(13)
C150 C151 C155 F14 66.9(16)
C152 C151 C155 F15 18.1(18)
C150 C151 C155 F15 -162.2(11)
C152 C151 C155 F13 132.3(11)
C150 C151 C155 F13 -48.1(15)
C154 C153 C156 F16 -46.1(12)
C152 C153 C156 F16 134.8(10)
C154 C153 C156 F18 -173.0(8)
C152 C153 C156 F18 8.0(12)
C154 C153 C156 F17 73.9(10)
C152 C153 C156 F17 -105.1(10)
C133 B1 C157 C158 -109.5(6)
C149 B1 C157 C158 131.4(5)
C141 B1 C157 C158 9.4(7)
C133 B1 C157 C162 68.8(6)
C149 B1 C157 C162 -50.3(7)
C141 B1 C157 C162 -172.3(5)
C162 C157 C158 C159 1.9(8)
B1 C157 C158 C159 -179.7(5)
C157 C158 C159 C160 -1.5(8)
C157 C158 C159 C163 177.9(5)
C158 C159 C160 C161 -1.4(8)
C163 C159 C160 C161 179.2(5)
C159 C160 C161 C162 3.8(8)
C159 C160 C161 C164 -177.9(5)
C160 C161 C162 C157 -3.5(8)
C164 C161 C162 C157 178.3(5)
C158 C157 C162 C161 0.6(8)
B1 C157 C162 C161 -177.9(5)
C160 C159 C163 F19 137.3(6)
C158 C159 C163 F19 -42.0(8)
C160 C159 C163 F21 16.0(8)
C158 C159 C163 F21 -163.4(5)
C160 C159 C163 F20 -103.1(6)
C158 C159 C163 F20 77.5(6)
C162 C161 C164 F23 111.0(6)
C160 C161 C164 F23 -67.3(7)
C162 C161 C164 F24 -129.1(6)
C160 C161 C164 F24 52.7(8)
C162 C161 C164 F22 -10.3(8)
C160 C161 C164 F22 171.5(5)
C190 B2 C165 C166 -13.0(6)
C174 B2 C165 C166 -132.2(4)
C182 B2 C165 C166 105.9(5)
C190 B2 C165 C170 170.2(4)
C174 B2 C165 C170 51.0(6)
C182 B2 C165 C170 -70.8(5)
C170 C165 C166 C167 0.3(7)
B2 C165 C166 C167 -176.6(4)
C165 C166 C167 C168 0.0(7)
C165 C166 C167 C171 179.6(4)
C166 C167 C168 C169 -0.2(7)
C171 C167 C168 C169 -179.8(5)
C167 C168 C169 C170 0.0(8)
C167 C168 C169 C172 172.2(7)
C167 C168 C169 C173 -160.8(11)
C168 C169 C170 C165 0.4(8)
C172 C169 C170 C165 -171.8(7)
C173 C169 C170 C165 161.7(10)
C166 C165 C170 C169 -0.6(7)
B2 C165 C170 C169 176.4(5)
C168 C167 C171 F28 -106(2)
C166 C167 C171 F28 74(2)
C168 C167 C171 F27 91.7(8)
C166 C167 C171 F27 -87.9(8)
C168 C167 C171 F25 -144.1(6)
C166 C167 C171 F25 36.3(8)
C168 C167 C171 F29 32.0(12)
C166 C167 C171 F29 -147.6(10)
C168 C167 C171 F26 -28.0(8)
C166 C167 C171 F26 152.4(6)
C168 C167 C171 F30 137.1(10)
C166 C167 C171 F30 -42.5(11)
C170 C169 C172 F33 -169.7(12)
C168 C169 C172 F33 18.0(16)
C173 C169 C172 F33 -79(3)
C170 C169 C172 F31 -46.9(13)
C168 C169 C172 F31 140.8(9)
C173 C169 C172 F31 44(3)
C170 C169 C172 F32 65.3(9)
C168 C169 C172 F32 -107.0(8)
C173 C169 C172 F32 156(4)
C170 C169 C173 F36 -78(2)
C168 C169 C173 F36 84(3)
C172 C169 C173 F36 -180(5)
C170 C169 C173 F34 55(2)
C168 C169 C173 F34 -143.6(17)
C172 C169 C173 F34 -47(2)
C170 C169 C173 F35 157(2)
C168 C169 C173 F35 -41(2)
C172 C169 C173 F35 55(3)
C190 B2 C174 C175 -105.0(4)
C165 B2 C174 C175 16.4(6)
C182 B2 C174 C175 138.0(4)
C190 B2 C174 C179 69.1(5)
C165 B2 C174 C179 -169.6(4)
C182 B2 C174 C179 -48.0(5)
C179 C174 C175 C176 1.7(6)
B2 C174 C175 C176 176.2(4)
C174 C175 C176 C177 -1.6(7)
C174 C175 C176 C180 179.3(4)
C175 C176 C177 C178 0.0(6)
C180 C176 C177 C178 179.1(4)
C176 C177 C178 C179 1.2(6)
C176 C177 C178 C181 -177.8(4)
C177 C178 C179 C174 -1.0(7)
C181 C178 C179 C174 178.0(4)
C175 C174 C179 C178 -0.5(6)
B2 C174 C179 C178 -175.0(4)
C177 C176 C180 F38 -97.5(5)
C175 C176 C180 F38 81.6(5)
C177 C176 C180 F39 24.5(6)
C175 C176 C180 F39 -156.4(4)
C177 C176 C180 F37 143.5(4)
C175 C176 C180 F37 -37.3(6)
C177 C178 C181 F42 107.0(13)
C179 C178 C181 F42 -72.0(14)
C177 C178 C181 F44 -47.6(12)
C179 C178 C181 F44 133.4(11)
C177 C178 C181 F43 -173.6(15)
C179 C178 C181 F43 7.3(15)
C177 C178 C181 F41 -18.5(15)
C179 C178 C181 F41 162.5(14)
C177 C178 C181 F45 69.6(13)
C179 C178 C181 F45 -109.4(13)
C177 C178 C181 F40 -137.8(11)
C179 C178 C181 F40 43.1(12)
C190 B2 C182 C183 -45.2(5)
C165 B2 C182 C183 -165.8(4)
C174 B2 C182 C183 71.1(5)
C190 B2 C182 C187 133.4(4)
C165 B2 C182 C187 12.8(6)
C174 B2 C182 C187 -110.2(5)
C187 C182 C183 C184 3.4(6)
B2 C182 C183 C184 -177.8(4)
C182 C183 C184 C185 -2.1(7)
C182 C183 C184 C188 175.8(4)
C183 C184 C185 C186 -0.2(7)
C188 C184 C185 C186 -177.9(4)
C184 C185 C186 C187 0.9(7)
C184 C185 C186 C189 -178.5(5)
C185 C186 C187 C182 0.7(7)
C189 C186 C187 C182 -179.9(4)
C183 C182 C187 C186 -2.7(6)
B2 C182 C187 C186 178.6(4)
C185 C184 C188 F48 -3.2(7)
C183 C184 C188 F48 179.0(4)
C185 C184 C188 F46 120.7(5)
C183 C184 C188 F46 -57.1(6)
C185 C184 C188 F47 -122.8(5)
C183 C184 C188 F47 59.4(6)
C185 C186 C189 F52 169.1(18)
C187 C186 C189 F52 -10.3(19)
C185 C186 C189 F53 -58.3(16)
C187 C186 C189 F53 122.3(16)
C185 C186 C189 F50 -26.6(9)
C187 C186 C189 F50 154.0(7)
C185 C186 C189 F51 97.6(9)
C187 C186 C189 F51 -81.8(9)
C185 C186 C189 F54 47.3(17)
C187 C186 C189 F54 -132.1(16)
C185 C186 C189 F49 -142.6(7)
C187 C186 C189 F49 38.0(8)
C165 B2 C190 C191 82.7(5)
C174 B2 C190 C191 -155.2(4)
C182 B2 C190 C191 -37.1(5)
C165 B2 C190 C195 -96.1(5)
C174 B2 C190 C195 26.0(5)
C182 B2 C190 C195 144.2(4)
C195 C190 C191 C192 -1.8(6)
B2 C190 C191 C192 179.4(4)
C190 C191 C192 C193 1.0(7)
C190 C191 C192 C196 -177.6(5)
C191 C192 C193 C194 0.5(7)
C196 C192 C193 C194 179.0(5)
C192 C193 C194 C195 -1.1(8)
C192 C193 C194 C197 -179.7(5)
C193 C194 C195 C190 0.1(7)
C197 C194 C195 C190 178.8(5)
C191 C190 C195 C194 1.3(7)
B2 C190 C195 C194 -180.0(4)
C193 C192 C196 F57 113.0(7)
C191 C192 C196 F57 -68.5(7)
C193 C192 C196 F55 -125.1(6)
C191 C192 C196 F55 53.4(7)
C193 C192 C196 F56 -9.0(8)
C191 C192 C196 F56 169.5(5)
C193 C194 C197 F59 -104.5(15)
C195 C194 C197 F59 76.9(15)
C193 C194 C197 F62 -61.4(11)
C195 C194 C197 F62 120.0(10)
C193 C194 C197 F60 11.7(15)
C195 C194 C197 F60 -166.9(14)
C193 C194 C197 F58 127.6(16)
C195 C194 C197 F58 -51.1(17)
C193 C194 C197 F61 175.5(10)
C195 C194 C197 F61 -3.2(12)
C193 C194 C197 F63 53.9(11)
C195 C194 C197 F63 -124.7(10)
C206 B3 C198 C203 76.1(6)
C231 B3 C198 C203 -52.1(12)
C239 B3 C198 C203 -34.1(18)
C223 B3 C198 C203 -41.1(17)
C214 B3 C198 C203 -161.8(5)
C206 B3 C198 C199 -97.0(6)
C231 B3 C198 C199 134.7(11)
C239 B3 C198 C199 152.8(17)
C223 B3 C198 C199 145.7(16)
C214 B3 C198 C199 25.0(7)
C203 C198 C199 C200 1.8(7)
B3 C198 C199 C200 175.3(5)
C198 C199 C200 C201 -0.6(8)
C198 C199 C200 C204 179.2(5)
C199 C200 C201 C202 0.3(8)
C204 C200 C201 C202 -179.6(6)
C200 C201 C202 C203 -1.2(8)
C200 C201 C202 C205 -178.1(6)
C201 C202 C203 C198 2.5(9)
C205 C202 C203 C198 179.4(6)
C199 C198 C203 C202 -2.7(8)
B3 C198 C203 C202 -176.2(5)
C199 C200 C204 F66 -61.5(9)
C201 C200 C204 F66 118.4(7)
C199 C200 C204 F65 167.2(6)
C201 C200 C204 F65 -12.9(9)
C199 C200 C204 F64 54.0(8)
C201 C200 C204 F64 -126.1(7)
C203 C202 C205 F70 2(2)
C201 C202 C205 F70 179(2)
C203 C202 C205 F68 176.2(9)
C201 C202 C205 F68 -6.8(12)
C203 C202 C205 F69 -61.3(10)
C201 C202 C205 F69 115.7(8)
C203 C202 C205 F72 -117.3(13)
C201 C202 C205 F72 59.6(13)
C203 C202 C205 F67 49.3(9)
C201 C202 C205 F67 -133.8(7)
C203 C202 C205 F71 135.2(13)
C201 C202 C205 F71 -47.9(14)
C198 B3 C206 C207 157.4(5)
C231 B3 C206 C207 -76.3(11)
C239 B3 C206 C207 -90.0(15)
C223 B3 C206 C207 -82.1(15)
C214 B3 C206 C207 36.0(7)
C198 B3 C206 C211 -26.3(7)
C231 B3 C206 C211 100.0(11)
C239 B3 C206 C211 86.4(15)
C223 B3 C206 C211 94.2(15)
C214 B3 C206 C211 -147.7(5)
C211 C206 C207 C208 0.8(8)
B3 C206 C207 C208 177.3(5)
C206 C207 C208 C209 -0.3(9)
C206 C207 C208 C212 -179.3(5)
C207 C208 C209 C210 -0.4(9)
C212 C208 C209 C210 178.5(6)
C208 C209 C210 C211 0.7(9)
C208 C209 C210 C213 -178.8(6)
C209 C210 C211 C206 -0.2(9)
C213 C210 C211 C206 179.3(5)
C207 C206 C211 C210 -0.6(8)
B3 C206 C211 C210 -177.1(5)
C207 C208 C212 F75 -63.1(9)
C209 C208 C212 F75 118.0(8)
C207 C208 C212 F74 176.4(6)
C209 C208 C212 F74 -2.5(10)
C207 C208 C212 F73 56.4(9)
C209 C208 C212 F73 -122.5(7)
C209 C210 C213 F81 -64(2)
C211 C210 C213 F81 116.7(19)
C209 C210 C213 F76 116.5(8)
C211 C210 C213 F76 -63.0(10)
C209 C210 C213 F78 -5.2(11)
C211 C210 C213 F78 175.3(8)
C209 C210 C213 F80 -179.0(18)
C211 C210 C213 F80 1.5(19)
C209 C210 C213 F77 -126.0(9)
C211 C210 C213 F77 54.5(10)
C209 C210 C213 F79 70.2(17)
C211 C210 C213 F79 -109.3(17)
C206 B3 C214 C215 32.7(7)
C198 B3 C214 C215 -89.1(6)
C231 B3 C214 C215 154.0(7)
C239 B3 C214 C215 149.7(13)
C223 B3 C214 C215 148.9(9)
C206 B3 C214 C219 -150.5(6)
C198 B3 C214 C219 87.8(7)
C231 B3 C214 C219 -29.2(9)
C239 B3 C214 C219 -33.4(14)
C223 B3 C214 C219 -34.3(11)
C219 C214 C215 C216 2.6(9)
B3 C214 C215 C216 179.5(6)
C214 C215 C216 C217 -1.5(10)
C214 C215 C216 C220 -178.2(6)
C215 C216 C217 C218 -0.3(12)
C220 C216 C217 C218 176.3(8)
C216 C217 C218 C219 1.0(13)
C216 C217 C218 C221 -167.6(10)
C216 C217 C218 C222 170.7(11)
C217 C218 C219 C214 0.2(13)
C221 C218 C219 C214 168.5(10)
C222 C218 C219 C214 -170.2(10)
C215 C214 C219 C218 -1.9(10)
B3 C214 C219 C218 -178.9(7)
C217 C216 C220 F83 -92.8(9)
C215 C216 C220 F83 83.9(9)
C217 C216 C220 F84 29.6(11)
C215 C216 C220 F84 -153.8(7)
C217 C216 C220 F82 147.7(7)
C215 C216 C220 F82 -35.6(10)
C219 C218 C221 F87 -157.0(13)
C217 C218 C221 F87 12(2)
C222 C218 C221 F87 120(4)
C219 C218 C221 F86 89.7(15)
C217 C218 C221 F86 -101.7(14)
C222 C218 C221 F86 7(2)
C219 C218 C221 F85 -20(2)
C217 C218 C221 F85 148.7(14)
C222 C218 C221 F85 -102(3)
C219 C218 C222 F89 145.7(14)
C217 C218 C222 F89 -24(2)
C221 C218 C222 F89 -107(4)
C219 C218 C222 F88 26(2)
C217 C218 C222 F88 -144.1(15)
C221 C218 C222 F88 134(4)
C219 C218 C222 F90 -100.1(17)
C217 C218 C222 F90 89.8(18)
C221 C218 C222 F90 8(2)
C206 B3 C223 C228 -138(3)
C198 B3 C223 C228 -18(4)
C231 B3 C223 C228 73(7)
C239 B3 C223 C228 -72(11)
C214 B3 C223 C228 103(3)
C206 B3 C223 C224 43(3)
C198 B3 C223 C224 162.6(18)
C231 B3 C223 C224 -106(9)
C239 B3 C223 C224 109(12)
C214 B3 C223 C224 -76(2)
C228 C223 C224 C225 1(2)
B3 C223 C224 C225 -179(3)
C223 C224 C225 C226 4(2)
C223 C224 C225 C229 -179(3)
C224 C225 C226 C227 -5(3)
C229 C225 C226 C227 178(2)
C225 C226 C227 C228 2(4)
C225 C226 C227 C230 178(2)
C226 C227 C228 C223 3(5)
C230 C227 C228 C223 -173(3)
C224 C223 C228 C227 -4(4)
B3 C223 C228 C227 176(4)
C226 C225 C229 F92 -65(3)
C224 C225 C229 F92 118(2)
C226 C225 C229 F93 53(3)
C224 C225 C229 F93 -124(2)
C226 C225 C229 F91 172(2)
C224 C225 C229 F91 -5(3)
C228 C227 C230 F96 72(3)
C226 C227 C230 F96 -104(3)
C228 C227 C230 F94 -160(3)
C226 C227 C230 F94 24(3)
C228 C227 C230 F95 -43(3)
C226 C227 C230 F95 141(2)
C206 B3 C231 C236 -153.4(18)
C198 B3 C231 C236 -28(2)
C239 B3 C231 C236 -104(5)
C223 B3 C231 C236 -120(9)
C214 B3 C231 C236 88(2)
C206 B3 C231 C232 31.5(17)
C198 B3 C231 C232 157.3(11)
C239 B3 C231 C232 80(4)
C223 B3 C231 C232 65(7)
C214 B3 C231 C232 -87.0(13)
C236 C231 C232 C233 -2.1(16)
B3 C231 C232 C233 173(2)
C231 C232 C233 C234 1.2(17)
C231 C232 C233 C237 -177.4(17)
C232 C233 C234 C235 -1(3)
C237 C233 C234 C235 177.6(16)
C233 C234 C235 C236 2(3)
C233 C234 C235 C238 -175.1(18)
C234 C235 C236 C231 -3(3)
C238 C235 C236 C231 174(2)
C232 C231 C236 C235 3(3)
B3 C231 C236 C235 -172.3(17)
C234 C233 C237 F98 -155.2(17)
C232 C233 C237 F98 23(2)
C234 C233 C237 F99 -33(2)
C232 C233 C237 F99 145.6(16)
C234 C233 C237 F97 93(2)
C232 C233 C237 F97 -88.6(18)
C236 C235 C238 F102 118(2)
C234 C235 C238 F102 -66(2)
C236 C235 C238 F100 -119.0(18)
C234 C235 C238 F100 58(2)
C236 C235 C238 F101 -3(3)
C234 C235 C238 F101 173.4(18)
C206 B3 C239 C244 -152(3)
C198 B3 C239 C244 -36(4)
C231 B3 C239 C244 73(5)
C223 B3 C239 C244 93(12)
C214 B3 C239 C244 87(3)
C206 B3 C239 C240 53(3)
C198 B3 C239 C240 168(2)
C231 B3 C239 C240 -83(4)
C223 B3 C239 C240 -63(11)
C214 B3 C239 C240 -69(3)
C244 C239 C240 C241 -1(2)
B3 C239 C240 C241 156(3)
C239 C240 C241 C242 4(2)
C239 C240 C241 C245 179(4)
C240 C241 C242 C243 -7(4)
C245 C241 C242 C243 178(3)
C241 C242 C243 C244 8(5)
C241 C242 C243 C246 179(3)
C240 C239 C244 C243 3(5)
B3 C239 C244 C243 -153(4)
C242 C243 C244 C239 -6(6)
C246 C243 C244 C239 -177(4)
C242 C241 C245 F104 -7(4)
C240 C241 C245 F104 177(3)
C242 C241 C245 F105 -123(4)
C240 C241 C245 F105 61(3)
C242 C241 C245 F103 113(4)
C240 C241 C245 F103 -63(3)
C244 C243 C246 F108 18(4)
C242 C243 C246 F108 -154(3)
C244 C243 C246 F106 -114(4)
C242 C243 C246 F106 74(3)
C244 C243 C246 F107 127(4)
C242 C243 C246 F107 -45(3)
